data_4317435
loop_
_publ_author_name
'Ruiyao Wang'
'Hugh D. Selby'
'Hui Liu'
'Michael D. Carducci'
'Tianzhu Jin'
'Zhiping Zheng'
'Jeffery W. Anthis'
'Richard J. Staples'

_publ_contact_author_address
;
      University of Arizona
      Department of Chemistry
      1306 E. University
      Tucson, AZ 85721-0041
      USA
;
_publ_contact_author_email zhiping@u.arizona.edu
_publ_contact_author_fax 520-621-8407
_publ_contact_author_name 'Dr. Zhiping Zheng'
_publ_section_title
;
 Halide-Templated Assembly of Polynuclear Lanthanide-Hydroxo Complexes
;
_journal_name_full 'Inorganic Chemistry'
_journal_page_first 278
_journal_page_last 286
_journal_paper_doi 10.1021/ic010859x
_journal_volume 41
_journal_year 2002
_chemical_formula_moiety 'C90 H110 Cl13 Eu15 N10 O112'
_chemical_formula_sum 'C90 H110 Cl13 Eu15 N10 O112'
_chemical_formula_weight 5864.13
_chemical_name_systematic
;
  ?
;
_space_group_IT_number 5
_symmetry_cell_setting monoclinic
_symmetry_space_group_name_Hall 'C 2y'
_symmetry_space_group_name_H-M 'C 1 2 1'
_atom_sites_solution_hydrogens geom
_atom_sites_solution_primary direct
_atom_sites_solution_secondary difmap
_audit_creation_method SHELXL-97
_cell_angle_alpha 90.00
_cell_angle_beta 130.956(4)
_cell_angle_gamma 90.00
_cell_formula_units_Z 2
_cell_length_a 32.259(3)
_cell_length_b 20.926(2)
_cell_length_c 22.037(2)
_cell_measurement_reflns_used 13780
_cell_measurement_temperature 213(2)
_cell_measurement_theta_max 25
_cell_measurement_theta_min 1.22
_cell_volume 11234.6(19)
_computing_cell_refinement 'SMART (Bruker, V4.050, 1995)'
_computing_data_collection 'ASTRO (Bruker, V4.050, 1995)'
_computing_data_reduction 'SAINT (Bruker, V5.A06, 1997)'
_computing_molecular_graphics 'SHELXTL (Bruker, 1998, ver 5.10)'
_computing_publication_material 'CIFTAB (Sheldrick, 1993)'
_computing_structure_refinement 'SHELXL-97 (Sheldrick, 1997)'
_computing_structure_solution 'SHELXS-97 (Sheldrick, 1990)'
_diffrn_ambient_temperature 213(2)
_diffrn_measured_fraction_theta_full 1.000
_diffrn_measured_fraction_theta_max 1.000
_diffrn_measurement_method '\w, 0.3 deg'
_diffrn_radiation_monochromator graphite
_diffrn_radiation_source 'fine-focus sealed tube'
_diffrn_radiation_type MoK\a
_diffrn_radiation_wavelength 0.71073
_diffrn_reflns_av_R_equivalents 0.1112
_diffrn_reflns_av_sigmaI/netI 0.0997
_diffrn_reflns_limit_h_max 38
_diffrn_reflns_limit_h_min -38
_diffrn_reflns_limit_k_max 12
_diffrn_reflns_limit_k_min -24
_diffrn_reflns_limit_l_max 26
_diffrn_reflns_limit_l_min -26
_diffrn_reflns_number 29805
_diffrn_reflns_theta_full 25.00
_diffrn_reflns_theta_max 25.00
_diffrn_reflns_theta_min 1.22
_diffrn_standards_decay_% <1
_diffrn_standards_interval_count 0
_diffrn_standards_number 0
_exptl_absorpt_coefficient_mu 4.357
_exptl_absorpt_correction_T_max 0.9583
_exptl_absorpt_correction_T_min 0.7465
_exptl_absorpt_correction_type empirical
_exptl_crystal_colour colorless
_exptl_crystal_density_diffrn 1.734
_exptl_crystal_density_method 'not measured'
_exptl_crystal_description block
_exptl_crystal_F_000 5564
_exptl_crystal_size_max 0.15
_exptl_crystal_size_mid 0.15
_exptl_crystal_size_min 0.10
_refine_diff_density_max 2.085
_refine_diff_density_min -1.732
_refine_diff_density_rms 0.296
_refine_ls_abs_structure_details 'Flack H D (1983), Acta Cryst. A39, 876-881'
_refine_ls_abs_structure_Flack 0.04(4)
_refine_ls_extinction_method none
_refine_ls_goodness_of_fit_ref 1.035
_refine_ls_hydrogen_treatment mixed
_refine_ls_matrix_type full
_refine_ls_number_parameters 506
_refine_ls_number_reflns 13780
_refine_ls_number_restraints 53
_refine_ls_restrained_S_all 1.036
_refine_ls_R_factor_all 0.1032
_refine_ls_R_factor_gt 0.0819
_refine_ls_shift/su_max 0.005
_refine_ls_shift/su_mean 0.000
_refine_ls_structure_factor_coef Fsqd
_refine_ls_weighting_details 'calc w=1/[\s^2^(Fo^2^)+(0.1422P)^2^+77.6773P] where P=(Fo^2^+2Fc^2^)/3'
_refine_ls_weighting_scheme calc
_refine_ls_wR_factor_gt 0.2137
_refine_ls_wR_factor_ref 0.2290
_reflns_number_gt 10572
_reflns_number_total 13780
_reflns_threshold_expression I>2sigma(I)
_cod_data_source_file ic010859x_1.cif
_cod_data_source_block cmpd1
_cod_depositor_comments
;
The following automatic conversions were performed:

'_symmetry_cell_setting' value 'Monoclinic' changed to 'monoclinic'
according to the built-in table from CIF Core dictionary named
'cif_core.dic' version 2.4.1 from 2010-06-29.

Automatic conversion script
Id: cif_fix_values 1646 2011-03-28 12:23:43Z adriana 
;
_cod_original_cell_volume 11234(2)
_cod_database_code 4317435

loop_
_symmetry_equiv_pos_as_xyz
'x, y, z'
'-x, y, -z'
'x+1/2, y+1/2, z'
'-x+1/2, y+1/2, -z'

loop_
_atom_site_label
_atom_site_type_symbol
_atom_site_fract_x
_atom_site_fract_y
_atom_site_fract_z
_atom_site_U_iso_or_equiv
_atom_site_adp_type
_atom_site_occupancy
_atom_site_symmetry_multiplicity
_atom_site_calc_flag
_atom_site_refinement_flags
_atom_site_disorder_assembly
_atom_site_disorder_group
Eu1 Eu 0.38160(4) 0.23102(7) -0.02347(6) 0.0608(3) Uani 1 1 d . . .
Eu2 Eu 0.52097(4) 0.24267(6) 0.19347(6) 0.0564(3) Uani 1 1 d . . .
Eu3 Eu 0.5000 0.28947(7) 0.0000 0.0403(3) Uani 1 2 d S . .
Eu4 Eu 0.45331(3) 0.39657(5) 0.08897(4) 0.0412(2) Uani 1 1 d . . .
Eu5 Eu 0.35118(3) 0.51326(6) 0.04703(5) 0.0545(3) Uani 1 1 d . . .
Eu6 Eu 0.50149(3) 0.53590(6) 0.24507(5) 0.0501(3) Uani 1 1 d . . .
Eu7 Eu 0.47211(3) 0.57455(5) 0.05617(4) 0.0421(2) Uani 1 1 d . . .
Eu8 Eu 0.57673(4) 0.70421(6) 0.09172(5) 0.0552(3) Uani 1 1 d . . .
Cl1 Cl 0.5000 0.4448(4) 0.0000 0.0552(19) Uani 1 2 d S . .
O1K O 0.4781(6) 0.2129(9) 0.0563(9) 0.071(4) Uiso 1 1 d . . .
H1K H 0.4866 0.1684 0.0523 0.086 Uiso 1 1 calc R . .
O2K O 0.4333(5) 0.5861(8) 0.1186(8) 0.061(4) Uiso 1 1 d . . .
H2K H 0.4256 0.6309 0.1227 0.073 Uiso 1 1 calc R . .
O3K O 0.4308(5) 0.4553(8) 0.1573(8) 0.056(4) Uiso 1 1 d . . .
H3K H 0.4234 0.4275 0.1855 0.067 Uiso 1 1 calc R . .
O4K O 0.4070(4) 0.4909(7) 0.0065(7) 0.044(3) Uiso 1 1 d . . .
H4K H 0.3845 0.4828 -0.0517 0.053 Uiso 1 1 calc R . .
O5K O 0.5289(4) 0.3303(7) 0.1237(7) 0.043(3) Uiso 1 1 d . . .
H5K H 0.5650 0.3520 0.1577 0.052 Uiso 1 1 calc R . .
O6K O 0.4192(4) 0.3331(7) -0.0264(6) 0.040(3) Uiso 1 1 d . . .
H6K H 0.3939 0.3563 -0.0781 0.048 Uiso 1 1 calc R . .
O7K O 0.4897(5) 0.6876(8) 0.0551(8) 0.055(4) Uiso 1 1 d . . .
H7K H 0.4831 0.7151 0.0846 0.066 Uiso 1 1 calc R . .
O8K O 0.5535(4) 0.5891(7) 0.0748(6) 0.042(3) Uiso 1 1 d . . .
H8K H 0.5846 0.5618 0.1176 0.050 Uiso 1 1 calc R . .
O9K O 0.4317(4) 0.2897(7) 0.1016(7) 0.051(3) Uiso 1 1 d . . .
H9K H 0.4125 0.2895 0.1228 0.061 Uiso 1 1 calc R . .
O10K O 0.5133(4) 0.4890(6) 0.1546(6) 0.040(3) Uiso 1 1 d . . .
H10K H 0.5520 0.4800 0.1810 0.048 Uiso 1 1 calc R . .
O1J O 0.5519(8) 0.1351(13) 0.2483(13) 0.114(7) Uiso 1 1 d . . .
O2J O 0.5067(7) 0.5168(12) 0.3591(11) 0.100(6) Uiso 1 1 d . . .
O3J O 0.3095(8) 0.1831(12) -0.0333(13) 0.107(7) Uiso 1 1 d . . .
O4J O 0.6002(7) 0.7964(12) 0.1786(11) 0.099(6) Uiso 1 1 d . . .
O5J O 0.2836(7) 0.5832(13) 0.0313(12) 0.106(7) Uiso 1 1 d . . .
O6J O 0.5077(7) 0.6435(11) 0.2970(11) 0.089(5) Uiso 1 1 d . . .
O7J O 0.4888(8) 0.2265(13) 0.2686(12) 0.111(7) Uiso 1 1 d . . .
O8J O 0.3769(8) 0.1162(12) -0.0588(12) 0.106(7) Uiso 1 1 d . . .
O9J O 0.3093(7) 0.4504(8) 0.0925(11) 0.096(6) Uiso 1 1 d . . .
O10J O 0.6181(7) 0.7856(11) 0.0614(11) 0.094(6) Uiso 1 1 d . . .
O1H O 0.4015(7) 0.5583(11) 0.2081(11) 0.093(6) Uiso 1 1 d . . .
O2H O 0.4312(9) 0.1542(15) 0.1113(14) 0.126(8) Uiso 1 1 d . . .
O3H O 0.5000 0.8073(12) 0.0000 0.068(6) Uiso 1 2 d S . .
N1A N 0.3023(9) 0.2254(14) -0.1831(13) 0.094(7) Uiso 1 1 d . . .
H1AA H 0.2681 0.2302 -0.2056 0.113 Uiso 1 1 calc R . .
C1A C 0.3761(8) 0.2238(12) -0.1866(12) 0.059(4) Uiso 1 1 d U . .
C2A C 0.3165(8) 0.2147(14) -0.2302(13) 0.068(3) Uiso 1 1 d U . .
H2AA H 0.3076 0.1695 -0.2477 0.081 Uiso 1 1 calc R . .
C3A C 0.2809(9) 0.2559(15) -0.3062(14) 0.075(3) Uiso 1 1 d U . .
H3AA H 0.2900 0.3008 -0.2896 0.090 Uiso 1 1 calc R . .
H3AB H 0.2919 0.2467 -0.3377 0.090 Uiso 1 1 calc R . .
C4A C 0.2201(5) 0.2491(9) -0.3607(9) 0.089(3) Uiso 1 1 d GU . .
C5A C 0.1921(6) 0.3043(9) -0.3711(9) 0.096(3) Uiso 1 1 d GU . .
H5AA H 0.2117 0.3415 -0.3422 0.115 Uiso 1 1 calc R . .
C6A C 0.1351(6) 0.3045(9) -0.4241(11) 0.105(3) Uiso 1 1 d GU . .
H6AA H 0.1161 0.3418 -0.4311 0.126 Uiso 1 1 calc R . .
C7A C 0.1060(5) 0.2495(11) -0.4668(11) 0.106(3) Uiso 1 1 d GU . .
C8A C 0.1340(7) 0.1943(9) -0.4565(11) 0.106(3) Uiso 1 1 d GU . .
H8AA H 0.1144 0.1571 -0.4853 0.127 Uiso 1 1 calc R . .
C9A C 0.1910(7) 0.1941(9) -0.4034(10) 0.099(3) Uiso 1 1 d GU . .
H9AA H 0.2100 0.1567 -0.3964 0.118 Uiso 1 1 calc R . .
O1A O 0.3933(5) 0.2213(9) -0.2213(9) 0.069(4) Uiso 1 1 d . . .
O2A O 0.4086(5) 0.2305(8) -0.1057(7) 0.052(3) Uiso 1 1 d . . .
O3A O 0.0458(10) 0.2600(18) -0.5162(19) 0.191(15) Uiso 1 1 d . . .
H3AC H 0.0401 0.2981 -0.5133 0.286 Uiso 1 1 calc R . .
N1B N 0.6050(7) 0.2798(11) 0.3411(11) 0.070(5) Uiso 1 1 d . . .
H1BA H 0.6326 0.2543 0.3738 0.085 Uiso 1 1 calc R . .
C1B C 0.5552(7) 0.3839(12) 0.3043(11) 0.054(3) Uiso 1 1 d U . .
C2B C 0.6043(8) 0.3451(12) 0.3675(12) 0.059(3) Uiso 1 1 d U . .
H2BA H 0.6029 0.3389 0.4107 0.071 Uiso 1 1 calc R . .
C3B C 0.6618(8) 0.3845(12) 0.4088(12) 0.061(3) Uiso 1 1 d U . .
H3BA H 0.6641 0.3923 0.3673 0.073 Uiso 1 1 calc R . .
H3BB H 0.6596 0.4262 0.4268 0.073 Uiso 1 1 calc R . .
C4B C 0.7123(4) 0.3528(7) 0.4769(6) 0.063(2) Uiso 1 1 d GU . .
C5B C 0.7526(5) 0.3479(8) 0.4711(7) 0.063(3) Uiso 1 1 d GU . .
H5BA H 0.7453 0.3615 0.4242 0.075 Uiso 1 1 calc R . .
C6B C 0.8038(5) 0.3227(9) 0.5346(9) 0.067(3) Uiso 1 1 d GU . .
H6BA H 0.8310 0.3193 0.5307 0.081 Uiso 1 1 calc R . .
C7B C 0.8147(5) 0.3025(9) 0.6039(8) 0.068(3) Uiso 1 1 d GU . .
C8B C 0.7744(6) 0.3074(9) 0.6097(7) 0.070(3) Uiso 1 1 d GU . .
H8BA H 0.7817 0.2938 0.6566 0.084 Uiso 1 1 calc R . .
C9B C 0.7232(5) 0.3326(8) 0.5462(8) 0.068(3) Uiso 1 1 d GU . .
H9BA H 0.6960 0.3360 0.5501 0.082 Uiso 1 1 calc R . .
O1B O 0.5211(5) 0.3536(8) 0.2347(8) 0.059(4) Uiso 1 1 d . . .
O2B O 0.5511(5) 0.4399(8) 0.3152(8) 0.056(4) Uiso 1 1 d . . .
O3B O 0.8709(7) 0.2822(11) 0.6745(11) 0.095(6) Uiso 1 1 d . . .
H3BC H 0.8760 0.2884 0.7161 0.143 Uiso 1 1 calc R . .
N1C N 0.2606(9) 0.4708(14) -0.0889(14) 0.097(8) Uiso 1 1 d . . .
H1CA H 0.2357 0.4976 -0.1252 0.117 Uiso 1 1 calc R . .
C1C C 0.3095(8) 0.3667(13) -0.0487(13) 0.063(4) Uiso 1 1 d U . .
C2C C 0.2516(9) 0.4009(14) -0.1042(14) 0.072(3) Uiso 1 1 d U . .
H2CA H 0.2302 0.3854 -0.0895 0.087 Uiso 1 1 calc R . .
C3C C 0.2231(10) 0.3793(17) -0.1897(16) 0.090(3) Uiso 1 1 d U . .
H3CA H 0.2153 0.3334 -0.1953 0.107 Uiso 1 1 calc R . .
H3CB H 0.2469 0.3872 -0.2020 0.107 Uiso 1 1 calc R . .
C4C C 0.1661(6) 0.4196(11) -0.2511(11) 0.105(3) Uiso 1 1 d GU . .
C5C C 0.1560(8) 0.4555(12) -0.3126(13) 0.111(3) Uiso 1 1 d GU . .
H5CA H 0.1832 0.4591 -0.3166 0.133 Uiso 1 1 calc R . .
C6C C 0.1058(10) 0.4860(13) -0.3683(13) 0.118(3) Uiso 1 1 d GU . .
H6CA H 0.0990 0.5102 -0.4099 0.141 Uiso 1 1 calc R . .
C7C C 0.0656(8) 0.4806(13) -0.3624(14) 0.121(3) Uiso 1 1 d GU . .
C8C C 0.0756(8) 0.4448(14) -0.3009(15) 0.121(3) Uiso 1 1 d GU . .
H8CA H 0.0484 0.4412 -0.2969 0.145 Uiso 1 1 calc R . .
C9C C 0.1259(9) 0.4143(12) -0.2452(12) 0.114(3) Uiso 1 1 d GU . .
H9CA H 0.1326 0.3900 -0.2036 0.137 Uiso 1 1 calc R . .
O1C O 0.3488(5) 0.4004(8) 0.0128(7) 0.055(3) Uiso 1 1 d . . .
O2C O 0.3129(5) 0.3077(8) -0.0619(8) 0.061(4) Uiso 1 1 d . . .
O3C O 0.0130(6) 0.518(3) -0.4060(6) 0.25(2) Uiso 1 1 d . . .
H3CC H -0.0005 0.5249 -0.4530 0.371 Uiso 1 1 calc R . .
N1D N 0.6084(7) 0.5556(11) 0.3458(11) 0.067(5) Uiso 1 1 d . . .
H1DA H 0.6310 0.5278 0.3829 0.081 Uiso 1 1 calc R . .
C1D C 0.5878(7) 0.6331(11) 0.2437(11) 0.053(3) Uiso 1 1 d U . .
C2D C 0.6282(8) 0.6132(13) 0.3377(12) 0.061(3) Uiso 1 1 d U . .
H2DA H 0.6270 0.6475 0.3675 0.073 Uiso 1 1 calc R . .
C3D C 0.6882(8) 0.6118(14) 0.3667(13) 0.068(3) Uiso 1 1 d U . .
H3DA H 0.6887 0.5815 0.3333 0.081 Uiso 1 1 calc R . .
H3DB H 0.6968 0.6542 0.3588 0.081 Uiso 1 1 calc R . .
C4D C 0.7325(4) 0.5927(7) 0.4551(6) 0.068(3) Uiso 1 1 d GU . .
C5D C 0.7557(6) 0.6401(6) 0.5133(8) 0.070(3) Uiso 1 1 d GU . .
H5DA H 0.7435 0.6826 0.4982 0.084 Uiso 1 1 calc R . .
C6D C 0.7969(6) 0.6247(8) 0.5940(7) 0.074(3) Uiso 1 1 d GU . .
H6DA H 0.8125 0.6567 0.6334 0.089 Uiso 1 1 calc R . .
C7D C 0.8149(5) 0.5619(9) 0.6163(6) 0.075(3) Uiso 1 1 d GU . .
C8D C 0.7917(6) 0.5145(7) 0.5581(9) 0.074(3) Uiso 1 1 d GU . .
H8DA H 0.8039 0.4720 0.5732 0.089 Uiso 1 1 calc R . .
C9D C 0.7505(6) 0.5299(7) 0.4774(8) 0.071(3) Uiso 1 1 d GU . .
H9DA H 0.7349 0.4979 0.4380 0.085 Uiso 1 1 calc R . .
O1D O 0.5399(4) 0.6132(7) 0.2041(7) 0.045(3) Uiso 1 1 d . . .
O2D O 0.6030(5) 0.6662(8) 0.2159(8) 0.057(4) Uiso 1 1 d . . .
O3D O 0.8607(6) 0.5469(10) 0.6993(10) 0.083(5) Uiso 1 1 d . . .
H3DC H 0.8866 0.5713 0.7165 0.125 Uiso 1 1 calc R . .
N1E N 0.6834(7) 0.6854(11) 0.1964(12) 0.072(6) Uiso 1 1 d . . .
H1EA H 0.7021 0.6918 0.2474 0.087 Uiso 1 1 calc R . .
C1E C 0.6670(9) 0.6255(13) 0.0827(13) 0.068(4) Uiso 1 1 d U . .
C2E C 0.7114(9) 0.6636(15) 0.1663(14) 0.074(3) Uiso 1 1 d U . .
H2EA H 0.7256 0.7009 0.1573 0.089 Uiso 1 1 calc R . .
C3E C 0.7566(10) 0.6199(16) 0.2244(15) 0.084(3) Uiso 1 1 d U . .
H3EA H 0.7776 0.6121 0.2073 0.101 Uiso 1 1 calc R . .
H3EB H 0.7408 0.5790 0.2219 0.101 Uiso 1 1 calc R . .
C4E C 0.7963(6) 0.6419(9) 0.3114(8) 0.095(3) Uiso 1 1 d GU . .
C5E C 0.8231(7) 0.6981(9) 0.3212(10) 0.101(3) Uiso 1 1 d GU . .
H5EA H 0.8160 0.7175 0.2768 0.121 Uiso 1 1 calc R . .
C6E C 0.8603(8) 0.7258(9) 0.3969(11) 0.103(3) Uiso 1 1 d GU . .
H6EA H 0.8783 0.7639 0.4036 0.123 Uiso 1 1 calc R . .
C7E C 0.8707(7) 0.6973(9) 0.4627(9) 0.103(3) Uiso 1 1 d GU . .
C8E C 0.8440(7) 0.6410(10) 0.4528(9) 0.103(3) Uiso 1 1 d GU . .
H8EA H 0.8510 0.6217 0.4973 0.124 Uiso 1 1 calc R . .
C9E C 0.8068(7) 0.6133(9) 0.3772(10) 0.100(3) Uiso 1 1 d GU . .
H9EA H 0.7887 0.5753 0.3705 0.120 Uiso 1 1 calc R . .
O1E O 0.6847(5) 0.5904(8) 0.0624(8) 0.061(4) Uiso 1 1 d . . .
O2E O 0.6171(5) 0.6394(8) 0.0472(8) 0.060(4) Uiso 1 1 d . . .
O3E O 0.9183(13) 0.7069(17) 0.549(2) 0.25(2) Uiso 1 1 d . . .
H3EC H 0.9128 0.6878 0.5766 0.369 Uiso 1 1 calc R . .
Cl2 Cl 0.66340(17) 0.4502(3) 0.2225(3) 0.0494(11) Uiso 1 1 d . . .
O1Z O 0.6436(10) 0.3870(16) 0.1937(15) 0.137(9) Uiso 1 1 d . . .
O2Z O 0.6270(7) 0.4701(12) 0.2318(12) 0.102(7) Uiso 1 1 d . . .
O3Z O 0.7180(6) 0.4483(9) 0.2992(9) 0.073(5) Uiso 1 1 d . . .
O4Z O 0.6555(9) 0.4987(16) 0.1816(15) 0.134(9) Uiso 1 1 d . . .
Cl_500 Cl 0.4844(17) 0.673(3) 0.392(3) 0.27(2) Uiso 0.50 1 d P . .
Cl_501 Cl 0.3432(9) 0.4827(15) 0.4259(14) 0.281(11) Uiso 1 1 d . . .
Cl_502 Cl 0.3773(12) 0.4703(19) 0.2809(19) 0.194(12) Uiso 0.50 1 d P . .
Cl_503 Cl 0.9925(17) 0.383(3) 1.087(3) 0.27(2) Uiso 0.50 1 d P . .
Cl_504 Cl 0.5483(12) 0.918(2) 0.310(2) 0.205(13) Uiso 0.50 1 d P . .
Cl_505 Cl 1.2537(14) 0.369(2) 1.216(2) 0.235(17) Uiso 0.50 1 d P . .
Cl_506 Cl 0.4156(8) 0.7625(13) 0.1287(13) 0.139(8) Uiso 0.50 1 d P . .
Cl_507 Cl 1.1117(15) 0.421(3) 1.126(2) 0.242(18) Uiso 0.50 1 d P . .
Cl_508 Cl 0.4831(16) 0.057(3) -0.060(2) 0.26(2) Uiso 0.50 1 d P . .
O_509 O 0.4637(16) 0.560(3) 0.427(3) 0.24(2) Uiso 1 1 d . . .
O_510 O 0.3676(8) 0.708(2) 0.253(2) 0.223(18) Uiso 1 1 d . . .
O_511 O 0.5406(19) 0.751(3) 0.302(3) 0.27(2) Uiso 1 1 d . . .
O_512 O 0.370(2) 0.126(3) 0.183(3) 0.28(3) Uiso 1 1 d . . .
O_513 O 0.018(2) 0.360(4) -0.434(4) 0.34(3) Uiso 1 1 d . . .
O_514 O 0.369(2) 0.271(4) 0.154(4) 0.16(2) Uiso 0.50 1 d P . .
O_515 O 0.5835(15) 0.938(2) 0.445(2) 0.101(13) Uiso 0.50 1 d P . .
O_516 O 0.8244(16) -0.5666(15) 1.001(3) 0.27(2) Uiso 1 1 d . . .
O_517 O -0.039(3) 0.566(5) -0.340(5) 0.22(3) Uiso 0.50 1 d P . .
O_518 O 0.442(2) 0.402(4) 0.529(4) 0.18(3) Uiso 0.50 1 d P . .
O_519 O 0.368(3) 0.029(2) 0.061(5) 0.23(4) Uiso 0.50 1 d P . .
O_520 O 0.772(3) -0.452(4) 0.820(4) 0.18(3) Uiso 0.50 1 d P . .
O_521 O 0.2450(14) 0.2471(12) 0.026(2) 0.219(17) Uiso 1 1 d . . .
O_522 O 0.5000 0.029(2) 0.0000 0.141(14) Uiso 1 2 d S . .
O_523 O 0.4730(12) 0.7589(18) 0.1498(18) 0.073(9) Uiso 0.50 1 d P . .
O_524 O 0.423(2) 0.360(4) 0.252(4) 0.18(3) Uiso 0.50 1 d P . .
O_525 O 0.409(2) 0.404(4) 0.305(4) 0.16(2) Uiso 0.50 1 d P . .
O_526 O 0.569(2) 0.927(3) 0.273(3) 0.142(19) Uiso 0.50 1 d P . .
O_527 O 0.378(2) 0.700(3) 0.076(3) 0.14(2) Uiso 0.50 1 d P . .
O_528 O 0.6589(19) 0.939(3) 0.538(3) 0.137(19) Uiso 0.50 1 d P . .
O_529 O 0.2855(19) 0.3447(11) 0.081(3) 0.17(3) Uiso 0.50 1 d P . .
O_530 O 0.2969(15) 0.661(4) 0.238(4) 0.20(3) Uiso 0.50 1 d P . .

loop_
_atom_site_aniso_label
_atom_site_aniso_U_11
_atom_site_aniso_U_22
_atom_site_aniso_U_33
_atom_site_aniso_U_23
_atom_site_aniso_U_13
_atom_site_aniso_U_12
Eu1 0.0542(4) 0.0719(8) 0.0504(4) -0.0002(5) 0.0317(3) -0.0207(5)
Eu2 0.0532(4) 0.0653(8) 0.0430(4) 0.0141(5) 0.0281(3) -0.0005(5)
Eu3 0.0357(4) 0.0461(8) 0.0332(5) 0.000 0.0200(4) 0.000
Eu4 0.0341(3) 0.0563(6) 0.0316(3) 0.0054(4) 0.0209(2) 0.0059(4)
Eu5 0.0458(3) 0.0824(8) 0.0515(3) 0.0209(4) 0.0389(3) 0.0224(5)
Eu6 0.0596(3) 0.0679(7) 0.0362(3) 0.0069(4) 0.0373(3) 0.0144(5)
Eu7 0.0423(3) 0.0587(7) 0.0307(3) 0.0067(4) 0.0263(2) 0.0066(4)
Eu8 0.0679(5) 0.0552(7) 0.0429(4) -0.0092(4) 0.0364(3) -0.0108(5)
Cl1 0.052(3) 0.064(5) 0.052(3) 0.000 0.035(2) 0.000

loop_
_atom_type_symbol
_atom_type_description
_atom_type_scat_dispersion_real
_atom_type_scat_dispersion_imag
_atom_type_scat_source
C C 0.0033 0.0016 'International Tables Vol C Tables 4.2.6.8 and 6.1.1.4'
H H 0.0000 0.0000 'International Tables Vol C Tables 4.2.6.8 and 6.1.1.4'
N N 0.0061 0.0033 'International Tables Vol C Tables 4.2.6.8 and 6.1.1.4'
O O 0.0106 0.0060 'International Tables Vol C Tables 4.2.6.8 and 6.1.1.4'
Cl Cl 0.1484 0.1585 'International Tables Vol C Tables 4.2.6.8 and 6.1.1.4'
Eu Eu -0.1578 3.6682 'International Tables Vol C Tables 4.2.6.8 and 6.1.1.4'

loop_
_geom_angle_atom_site_label_1
_geom_angle_atom_site_label_2
_geom_angle_atom_site_label_3
_geom_angle
_geom_angle_site_symmetry_1
_geom_angle_site_symmetry_3
_geom_angle_publ_flag
O2C Eu1 O1K 145.1(6) . . ?
O2C Eu1 O3J 68.4(7) . . ?
O1K Eu1 O3J 135.4(7) . . ?
O2C Eu1 O9K 80.5(5) . . ?
O1K Eu1 O9K 70.7(5) . . ?
O3J Eu1 O9K 101.4(7) . . ?
O2C Eu1 O2A 115.6(5) . . ?
O1K Eu1 O2A 68.0(5) . . ?
O3J Eu1 O2A 135.7(6) . . ?
O9K Eu1 O2A 122.9(5) . . ?
O2C Eu1 O6K 76.6(5) . . ?
O1K Eu1 O6K 74.6(5) . . ?
O3J Eu1 O6K 144.8(7) . . ?
O9K Eu1 O6K 67.7(4) . . ?
O2A Eu1 O6K 64.6(5) . . ?
O2C Eu1 O8J 132.9(6) . . ?
O1K Eu1 O8J 82.0(6) . . ?
O3J Eu1 O8J 73.4(8) . . ?
O9K Eu1 O8J 134.5(6) . . ?
O2A Eu1 O8J 75.2(7) . . ?
O6K Eu1 O8J 138.7(6) . . ?
O2C Eu1 N1A 72.5(7) . . ?
O1K Eu1 N1A 128.4(7) . . ?
O3J Eu1 N1A 80.1(8) . . ?
O9K Eu1 N1A 150.3(7) . . ?
O2A Eu1 N1A 61.8(6) . . ?
O6K Eu1 N1A 93.8(7) . . ?
O8J Eu1 N1A 74.8(8) . . ?
O2C Eu1 O2H 121.1(7) . . ?
O1K Eu1 O2H 64.1(7) . . ?
O3J Eu1 O2H 72.6(7) . . ?
O9K Eu1 O2H 65.8(7) . . ?
O2A Eu1 O2H 123.2(7) . . ?
O6K Eu1 O2H 125.3(6) . . ?
O8J Eu1 O2H 69.6(8) . . ?
N1A Eu1 O2H 139.9(8) . . ?
O2C Eu1 Eu3 117.2(4) . . ?
O1K Eu1 Eu3 39.4(4) . . ?
O3J Eu1 Eu3 174.3(6) . . ?
O9K Eu1 Eu3 79.4(3) . . ?
O2A Eu1 Eu3 43.8(3) . . ?
O6K Eu1 Eu3 40.8(3) . . ?
O8J Eu1 Eu3 101.9(5) . . ?
N1A Eu1 Eu3 102.0(6) . . ?
O2H Eu1 Eu3 102.8(5) . . ?
O2C Eu1 Eu2 116.8(3) . . ?
O1K Eu1 Eu2 37.3(4) . . ?
O3J Eu1 Eu2 114.2(5) . . ?
O9K Eu1 Eu2 36.3(3) . . ?
O2A Eu1 Eu2 102.9(3) . . ?
O6K Eu1 Eu2 77.6(2) . . ?
O8J Eu1 Eu2 103.3(4) . . ?
N1A Eu1 Eu2 164.7(6) . . ?
O2H Eu1 Eu2 47.7(5) . . ?
Eu3 Eu1 Eu2 63.28(2) . . ?
O2C Eu1 Eu4 70.4(4) . . ?
O1K Eu1 Eu4 74.8(5) . . ?
O3J Eu1 Eu4 123.3(6) . . ?
O9K Eu1 Eu4 34.2(4) . . ?
O2A Eu1 Eu4 96.9(3) . . ?
O6K Eu1 Eu4 34.4(3) . . ?
O8J Eu1 Eu4 156.7(4) . . ?
N1A Eu1 Eu4 121.3(6) . . ?
O2H Eu1 Eu4 98.3(6) . . ?
Eu3 Eu1 Eu4 60.21(3) . . ?
Eu2 Eu1 Eu4 56.46(3) . . ?
O9K Eu2 O1J 132.4(6) . . ?
O9K Eu2 O1K 70.5(5) . . ?
O1J Eu2 O1K 95.4(7) . . ?
O9K Eu2 O1A 145.3(5) . 2_655 ?
O1J Eu2 O1A 71.4(7) . 2_655 ?
O1K Eu2 O1A 83.9(5) . 2_655 ?
O9K Eu2 O7J 79.8(6) . . ?
O1J Eu2 O7J 76.0(9) . . ?
O1K Eu2 O7J 130.1(6) . . ?
O1A Eu2 O7J 134.8(6) 2_655 . ?
O9K Eu2 O1B 68.8(4) . . ?
O1J Eu2 O1B 141.0(7) . . ?
O1K Eu2 O1B 123.7(6) . . ?
O1A Eu2 O1B 110.3(5) 2_655 . ?
O7J Eu2 O1B 77.6(7) . . ?
O9K Eu2 O5K 74.4(4) . . ?
O1J Eu2 O5K 143.6(7) . . ?
O1K Eu2 O5K 68.4(5) . . ?
O1A Eu2 O5K 74.6(5) 2_655 . ?
O7J Eu2 O5K 139.6(7) . . ?
O1B Eu2 O5K 64.4(5) . . ?
O9K Eu2 N1B 128.0(6) . . ?
O1J Eu2 N1B 84.5(7) . . ?
O1K Eu2 N1B 153.1(6) . . ?
O1A Eu2 N1B 70.5(6) 2_655 . ?
O7J Eu2 N1B 76.1(6) . . ?
O1B Eu2 N1B 61.4(6) . . ?
O5K Eu2 N1B 96.1(6) . . ?
O9K Eu2 O2H 64.8(6) . . ?
O1J Eu2 O2H 68.4(7) . . ?
O1K Eu2 O2H 62.2(7) . . ?
O1A Eu2 O2H 123.2(7) 2_655 . ?
O7J Eu2 O2H 69.1(8) . . ?
O1B Eu2 O2H 126.3(6) . . ?
O5K Eu2 O2H 123.4(6) . . ?
N1B Eu2 O2H 139.8(7) . . ?
O9K Eu2 Eu4 39.4(4) . . ?
O1J Eu2 Eu4 171.6(5) . . ?
O1K Eu2 Eu4 80.1(4) . . ?
O1A Eu2 Eu4 114.9(4) 2_655 . ?
O7J Eu2 Eu4 101.4(6) . . ?
O1B Eu2 Eu4 43.9(3) . . ?
O5K Eu2 Eu4 40.8(3) . . ?
N1B Eu2 Eu4 102.7(5) . . ?
O2H Eu2 Eu4 103.2(5) . . ?
O9K Eu2 Eu1 36.9(3) . . ?
O1J Eu2 Eu1 108.7(5) . . ?
O1K Eu2 Eu1 36.6(4) . . ?
O1A Eu2 Eu1 120.3(4) 2_655 . ?
O7J Eu2 Eu1 99.2(4) . . ?
O1B Eu2 Eu1 103.4(3) . . ?
O5K Eu2 Eu1 78.0(2) . . ?
N1B Eu2 Eu1 164.7(5) . . ?
O2H Eu2 Eu1 45.9(5) . . ?
Eu4 Eu2 Eu1 63.54(3) . . ?
O9K Eu2 Eu3 74.2(3) . . ?
O1J Eu2 Eu3 119.1(6) . . ?
O1K Eu2 Eu3 34.4(4) . . ?
O1A Eu2 Eu3 71.6(4) 2_655 . ?
O7J Eu2 Eu3 153.5(4) . . ?
O1B Eu2 Eu3 96.9(4) . . ?
O5K Eu2 Eu3 34.7(3) . . ?
N1B Eu2 Eu3 124.4(5) . . ?
O2H Eu2 Eu3 95.2(6) . . ?
Eu4 Eu2 Eu3 60.32(3) . . ?
Eu1 Eu2 Eu3 56.44(2) . . ?
O5K Eu3 O5K 138.0(7) 2_655 . ?
O5K Eu3 O1K 143.4(4) 2_655 . ?
O5K Eu3 O1K 71.1(5) . . ?
O5K Eu3 O1K 71.1(5) 2_655 2_655 ?
O5K Eu3 O1K 143.4(4) . 2_655 ?
O1K Eu3 O1K 96.2(9) . 2_655 ?
O5K Eu3 O6K 72.3(4) 2_655 2_655 ?
O5K Eu3 O6K 92.1(4) . 2_655 ?
O1K Eu3 O6K 139.1(4) . 2_655 ?
O1K Eu3 O6K 75.1(5) 2_655 2_655 ?
O5K Eu3 O6K 92.1(4) 2_655 . ?
O5K Eu3 O6K 72.3(4) . . ?
O1K Eu3 O6K 75.1(5) . . ?
O1K Eu3 O6K 139.1(4) 2_655 . ?
O6K Eu3 O6K 136.2(6) 2_655 . ?
O5K Eu3 O2A 77.3(4) 2_655 . ?
O5K Eu3 O2A 124.2(4) . . ?
O1K Eu3 O2A 66.2(5) . . ?
O1K Eu3 O2A 76.3(5) 2_655 . ?
O6K Eu3 O2A 143.5(4) 2_655 . ?
O6K Eu3 O2A 63.5(4) . . ?
O5K Eu3 O2A 124.2(4) 2_655 2_655 ?
O5K Eu3 O2A 77.3(4) . 2_655 ?
O1K Eu3 O2A 76.3(5) . 2_655 ?
O1K Eu3 O2A 66.2(5) 2_655 2_655 ?
O6K Eu3 O2A 63.5(4) 2_655 2_655 ?
O6K Eu3 O2A 143.5(4) . 2_655 ?
O2A Eu3 O2A 122.7(7) . 2_655 ?
O5K Eu3 Cl1 69.0(3) 2_655 . ?
O5K Eu3 Cl1 69.0(3) . . ?
O1K Eu3 Cl1 131.9(5) . . ?
O1K Eu3 Cl1 131.9(5) 2_655 . ?
O6K Eu3 Cl1 68.1(3) 2_655 . ?
O6K Eu3 Cl1 68.1(3) . . ?
O2A Eu3 Cl1 118.6(3) . . ?
O2A Eu3 Cl1 118.6(3) 2_655 . ?
O5K Eu3 Eu1 111.3(3) 2_655 . ?
O5K Eu3 Eu1 82.7(3) . . ?
O1K Eu3 Eu1 39.3(3) . . ?
O1K Eu3 Eu1 109.5(4) 2_655 . ?
O6K Eu3 Eu1 174.8(3) 2_655 . ?
O6K Eu3 Eu1 41.4(3) . . ?
O2A Eu3 Eu1 41.6(3) . . ?
O2A Eu3 Eu1 115.6(3) 2_655 . ?
Cl1 Eu3 Eu1 109.25(3) . . ?
O5K Eu3 Eu1 82.7(3) 2_655 2_655 ?
O5K Eu3 Eu1 111.3(3) . 2_655 ?
O1K Eu3 Eu1 109.5(4) . 2_655 ?
O1K Eu3 Eu1 39.3(3) 2_655 2_655 ?
O6K Eu3 Eu1 41.4(3) 2_655 2_655 ?
O6K Eu3 Eu1 174.8(3) . 2_655 ?
O2A Eu3 Eu1 115.6(3) . 2_655 ?
O2A Eu3 Eu1 41.6(3) 2_655 2_655 ?
Cl1 Eu3 Eu1 109.25(3) . 2_655 ?
Eu1 Eu3 Eu1 141.49(6) . 2_655 ?
O5K Eu3 Eu4 112.4(3) 2_655 . ?
O5K Eu3 Eu4 37.4(3) . . ?
O1K Eu3 Eu4 77.3(4) . . ?
O1K Eu3 Eu4 172.8(4) 2_655 . ?
O6K Eu3 Eu4 111.8(3) 2_655 . ?
O6K Eu3 Eu4 36.6(3) . . ?
O2A Eu3 Eu4 98.1(3) . . ?
O2A Eu3 Eu4 114.4(3) 2_655 . ?
Cl1 Eu3 Eu4 54.65(2) . . ?
Eu1 Eu3 Eu4 63.58(3) . . ?
Eu1 Eu3 Eu4 145.74(3) 2_655 . ?
O3K Eu4 O6K 146.3(4) . . ?
O3K Eu4 O9K 100.0(5) . . ?
O6K Eu4 O9K 69.1(5) . . ?
O3K Eu4 O4K 76.2(5) . . ?
O6K Eu4 O4K 91.5(4) . . ?
O9K Eu4 O4K 139.4(4) . . ?
O3K Eu4 O10K 70.6(5) . . ?
O6K Eu4 O10K 134.7(4) . . ?
O9K Eu4 O10K 147.8(4) . . ?
O4K Eu4 O10K 69.9(4) . . ?
O3K Eu4 O5K 138.0(4) . . ?
O6K Eu4 O5K 71.9(4) . . ?
O9K Eu4 O5K 75.1(5) . . ?
O4K Eu4 O5K 133.8(4) . . ?
O10K Eu4 O5K 91.3(4) . . ?
O3K Eu4 O1B 75.9(5) . . ?
O6K Eu4 O1B 123.3(5) . . ?
O9K Eu4 O1B 66.9(4) . . ?
O4K Eu4 O1B 144.9(5) . . ?
O10K Eu4 O1B 80.9(4) . . ?
O5K Eu4 O1B 63.8(4) . . ?
O3K Eu4 O1C 65.9(4) . . ?
O6K Eu4 O1C 80.4(4) . . ?
O9K Eu4 O1C 75.7(5) . . ?
O4K Eu4 O1C 65.9(4) . . ?
O10K Eu4 O1C 123.3(5) . . ?
O5K Eu4 O1C 145.3(5) . . ?
O1B Eu4 O1C 119.6(5) . . ?
O3K Eu4 Cl1 131.1(4) . . ?
O6K Eu4 Cl1 67.3(3) . . ?
O9K Eu4 Cl1 128.9(4) . . ?
O4K Eu4 Cl1 66.7(3) . . ?
O10K Eu4 Cl1 67.5(3) . . ?
O5K Eu4 Cl1 67.2(3) . . ?
O1B Eu4 Cl1 119.9(3) . . ?
O1C Eu4 Cl1 120.5(3) . . ?
O3K Eu4 Eu5 39.7(3) . . ?
O6K Eu4 Eu5 112.7(3) . . ?
O9K Eu4 Eu5 111.3(3) . . ?
O4K Eu4 Eu5 42.7(3) . . ?
O10K Eu4 Eu5 81.6(3) . . ?
O5K Eu4 Eu5 172.9(3) . . ?
O1B Eu4 Eu5 115.4(4) . . ?
O1C Eu4 Eu5 41.7(4) . . ?
Cl1 Eu4 Eu5 109.07(13) . . ?
O3K Eu4 Eu2 110.6(4) . . ?
O6K Eu4 Eu2 81.5(3) . . ?
O9K Eu4 Eu2 39.0(3) . . ?
O4K Eu4 Eu2 172.8(3) . . ?
O10K Eu4 Eu2 113.9(3) . . ?
O5K Eu4 Eu2 42.0(3) . . ?
O1B Eu4 Eu2 41.9(4) . . ?
O1C Eu4 Eu2 114.3(4) . . ?
Cl1 Eu4 Eu2 108.64(13) . . ?
Eu5 Eu4 Eu2 142.28(4) . . ?
O3K Eu4 Eu3 173.5(3) . . ?
O6K Eu4 Eu3 37.3(3) . . ?
O9K Eu4 Eu3 76.1(4) . . ?
O4K Eu4 Eu3 110.1(3) . . ?
O10K Eu4 Eu3 109.8(3) . . ?
O5K Eu4 Eu3 36.2(3) . . ?
O1B Eu4 Eu3 97.7(4) . . ?
O1C Eu4 Eu3 117.4(3) . . ?
Cl1 Eu4 Eu3 53.06(15) . . ?
Eu5 Eu4 Eu3 146.48(3) . . ?
Eu2 Eu4 Eu3 63.10(3) . . ?
O3K Eu5 O5J 134.8(6) . . ?
O3K Eu5 O1C 68.0(4) . . ?
O5J Eu5 O1C 132.9(6) . . ?
O3K Eu5 O1E 145.3(5) . 2_655 ?
O5J Eu5 O1E 70.6(7) . 2_655 ?
O1C Eu5 O1E 115.3(5) . 2_655 ?
O3K Eu5 O9J 80.3(5) . . ?
O5J Eu5 O9J 73.1(7) . . ?
O1C Eu5 O9J 72.8(6) . . ?
O1E Eu5 O9J 134.4(5) 2_655 . ?
O3K Eu5 O2K 71.6(5) . . ?
O5J Eu5 O2K 101.5(7) . . ?
O1C Eu5 O2K 125.4(5) . . ?
O1E Eu5 O2K 81.0(5) 2_655 . ?
O9J Eu5 O2K 133.3(5) . . ?
O3K Eu5 O4K 74.1(5) . . ?
O5J Eu5 O4K 146.6(7) . . ?
O1C Eu5 O4K 66.5(5) . . ?
O1E Eu5 O4K 76.3(5) 2_655 . ?
O9J Eu5 O4K 137.5(5) . . ?
O2K Eu5 O4K 68.4(5) . . ?
O3K Eu5 N1C 129.6(7) . . ?
O5J Eu5 N1C 79.6(8) . . ?
O1C Eu5 N1C 62.4(7) . . ?
O1E Eu5 N1C 69.3(7) 2_655 . ?
O9J Eu5 N1C 77.9(7) . . ?
O2K Eu5 N1C 148.2(7) . . ?
O4K Eu5 N1C 93.0(7) . . ?
O3K Eu5 O1H 64.0(5) . . ?
O5J Eu5 O1H 73.4(6) . . ?
O1C Eu5 O1H 124.1(5) . . ?
O1E Eu5 O1H 120.4(6) 2_655 . ?
O9J Eu5 O1H 72.6(6) . . ?
O2K Eu5 O1H 61.7(5) . . ?
O4K Eu5 O1H 122.1(4) . . ?
N1C Eu5 O1H 144.5(7) . . ?
O3K Eu5 Eu4 39.5(4) . . ?
O5J Eu5 Eu4 172.9(6) . . ?
O1C Eu5 Eu4 44.6(3) . . ?
O1E Eu5 Eu4 116.5(4) 2_655 . ?
O9J Eu5 Eu4 100.3(4) . . ?
O2K Eu5 Eu4 81.0(4) . . ?
O4K Eu5 Eu4 40.6(3) . . ?
N1C Eu5 Eu4 101.9(6) . . ?
O1H Eu5 Eu4 102.4(4) . . ?
O3K Eu5 Eu6 37.4(4) . . ?
O5J Eu5 Eu6 115.2(5) . . ?
O1C Eu5 Eu6 103.1(3) . . ?
O1E Eu5 Eu6 117.3(3) 2_655 . ?
O9J Eu5 Eu6 102.5(4) . . ?
O2K Eu5 Eu6 36.5(3) . . ?
O4K Eu5 Eu6 76.4(2) . . ?
N1C Eu5 Eu6 164.9(6) . . ?
O1H Eu5 Eu6 46.0(4) . . ?
Eu4 Eu5 Eu6 63.10(3) . . ?
O3K Eu5 Eu7 75.5(4) . . ?
O5J Eu5 Eu7 124.4(6) . . ?
O1C Eu5 Eu7 99.1(3) . . ?
O1E Eu5 Eu7 69.9(3) 2_655 . ?
O9J Eu5 Eu7 155.7(4) . . ?
O2K Eu5 Eu7 35.0(4) . . ?
O4K Eu5 Eu7 34.4(3) . . ?
N1C Eu5 Eu7 119.3(6) . . ?
O1H Eu5 Eu7 95.1(4) . . ?
Eu4 Eu5 Eu7 61.16(3) . . ?
Eu6 Eu5 Eu7 56.17(2) . . ?
O2K Eu6 O2B 147.0(5) . . ?
O2K Eu6 O2J 131.7(6) . . ?
O2B Eu6 O2J 68.5(7) . . ?
O2K Eu6 O3K 73.3(5) . . ?
O2B Eu6 O3K 79.3(5) . . ?
O2J Eu6 O3K 95.8(6) . . ?
O2K Eu6 O10K 75.1(5) . . ?
O2B Eu6 O10K 78.2(5) . . ?
O2J Eu6 O10K 145.6(6) . . ?
O3K Eu6 O10K 69.1(5) . . ?
O2K Eu6 O6J 82.7(6) . . ?
O2B Eu6 O6J 130.3(5) . . ?
O2J Eu6 O6J 75.1(8) . . ?
O3K Eu6 O6J 138.0(5) . . ?
O10K Eu6 O6J 136.7(6) . . ?
O2K Eu6 O1D 66.1(4) . . ?
O2B Eu6 O1D 119.2(5) . . ?
O2J Eu6 O1D 138.7(6) . . ?
O3K Eu6 O1D 125.2(5) . . ?
O10K Eu6 O1D 66.2(4) . . ?
O6J Eu6 O1D 71.0(6) . . ?
O2K Eu6 N1D 127.7(6) . . ?
O2B Eu6 N1D 68.6(6) . . ?
O2J Eu6 N1D 89.4(6) . . ?
O3K Eu6 N1D 143.0(6) . . ?
O10K Eu6 N1D 86.1(5) . . ?
O6J Eu6 N1D 78.7(6) . . ?
O1D Eu6 N1D 61.7(5) . . ?
O2K Eu6 O1H 65.3(6) . . ?
O2B Eu6 O1H 118.9(6) . . ?
O2J Eu6 O1H 67.4(6) . . ?
O3K Eu6 O1H 65.6(6) . . ?
O10K Eu6 O1H 126.2(5) . . ?
O6J Eu6 O1H 73.2(6) . . ?
O1D Eu6 O1H 121.9(5) . . ?
N1D Eu6 O1H 147.2(6) . . ?
O2K Eu6 Eu7 39.5(4) . . ?
O2B Eu6 Eu7 118.6(4) . . ?
O2J Eu6 Eu7 171.2(4) . . ?
O3K Eu6 Eu7 80.9(4) . . ?
O10K Eu6 Eu7 40.5(3) . . ?
O6J Eu6 Eu7 101.8(5) . . ?
O1D Eu6 Eu7 44.4(3) . . ?
N1D Eu6 Eu7 98.2(5) . . ?
O1H Eu6 Eu7 103.8(4) . . ?
O2K Eu6 Eu5 39.0(4) . . ?
O2B Eu6 Eu5 115.9(3) . . ?
O2J Eu6 Eu5 109.3(4) . . ?
O3K Eu6 Eu5 36.6(3) . . ?
O10K Eu6 Eu5 77.5(2) . . ?
O6J Eu6 Eu5 107.1(4) . . ?
O1D Eu6 Eu5 102.7(2) . . ?
N1D Eu6 Eu5 161.2(4) . . ?
O1H Eu6 Eu5 48.8(4) . . ?
Eu7 Eu6 Eu5 63.36(2) . . ?
O2K Eu6 Eu4 76.9(4) . . ?
O2B Eu6 Eu4 70.1(3) . . ?
O2J Eu6 Eu4 119.8(6) . . ?
O3K Eu6 Eu4 34.5(4) . . ?
O10K Eu6 Eu4 35.6(3) . . ?
O6J Eu6 Eu4 159.6(4) . . ?
O1D Eu6 Eu4 99.5(3) . . ?
N1D Eu6 Eu4 113.4(5) . . ?
O1H Eu6 Eu4 98.6(4) . . ?
Eu7 Eu6 Eu4 61.29(3) . . ?
Eu5 Eu6 Eu4 56.24(3) . . ?
O4K Eu7 O8K 135.2(5) . . ?
O4K Eu7 O2K 72.8(5) . . ?
O8K Eu7 O2K 144.3(4) . . ?
O4K Eu7 O10K 70.7(4) . . ?
O8K Eu7 O10K 92.6(4) . . ?
O2K Eu7 O10K 75.4(5) . . ?
O4K Eu7 O7K 148.3(4) . . ?
O8K Eu7 O7K 69.0(5) . . ?
O2K Eu7 O7K 96.9(6) . . ?
O10K Eu7 O7K 136.9(4) . . ?
O4K Eu7 O8K 92.0(4) . 2_655 ?
O8K Eu7 O8K 70.8(4) . 2_655 ?
O2K Eu7 O8K 139.7(4) . 2_655 ?
O10K Eu7 O8K 135.2(4) . 2_655 ?
O7K Eu7 O8K 76.6(5) . 2_655 ?
O4K Eu7 O2E 81.1(5) . 2_655 ?
O8K Eu7 O2E 123.0(5) . 2_655 ?
O2K Eu7 O2E 75.9(5) . 2_655 ?
O10K Eu7 O2E 144.4(4) . 2_655 ?
O7K Eu7 O2E 67.3(4) . 2_655 ?
O8K Eu7 O2E 64.9(4) 2_655 2_655 ?
O4K Eu7 O1D 124.8(4) . . ?
O8K Eu7 O1D 79.6(4) . . ?
O2K Eu7 O1D 64.9(4) . . ?
O10K Eu7 O1D 65.8(4) . . ?
O7K Eu7 O1D 72.5(4) . . ?
O8K Eu7 O1D 143.1(4) 2_655 . ?
O2E Eu7 O1D 118.5(5) 2_655 . ?
O4K Eu7 Cl1 66.6(3) . . ?
O8K Eu7 Cl1 68.7(3) . . ?
O2K Eu7 Cl1 131.4(4) . . ?
O10K Eu7 Cl1 67.0(3) . . ?
O7K Eu7 Cl1 131.6(4) . . ?
O8K Eu7 Cl1 68.2(3) 2_655 . ?
O2E Eu7 Cl1 120.9(4) 2_655 . ?
O1D Eu7 Cl1 120.6(3) . . ?
O4K Eu7 Eu6 81.7(3) . . ?
O8K Eu7 Eu6 113.0(3) . . ?
O2K Eu7 Eu6 39.1(3) . . ?
O10K Eu7 Eu6 41.2(3) . . ?
O7K Eu7 Eu6 109.5(3) . . ?
O8K Eu7 Eu6 173.6(3) 2_655 . ?
O2E Eu7 Eu6 114.9(4) 2_655 . ?
O1D Eu7 Eu6 43.2(3) . . ?
Cl1 Eu7 Eu6 107.83(8) . . ?
O4K Eu7 Eu8 113.3(3) . 2_655 ?
O8K Eu7 Eu8 81.0(3) . 2_655 ?
O2K Eu7 Eu8 110.4(4) . 2_655 ?
O10K Eu7 Eu8 173.5(3) . 2_655 ?
O7K Eu7 Eu8 41.2(3) . 2_655 ?
O8K Eu7 Eu8 41.5(3) 2_655 2_655 ?
O2E Eu7 Eu8 42.0(4) 2_655 2_655 ?
O1D Eu7 Eu8 113.6(3) . 2_655 ?
Cl1 Eu7 Eu8 109.36(8) . 2_655 ?
Eu6 Eu7 Eu8 142.80(4) . 2_655 ?
O4K Eu7 Eu7 110.1(3) . 2_655 ?
O8K Eu7 Eu7 36.8(3) . 2_655 ?
O2K Eu7 Eu7 173.6(4) . 2_655 ?
O10K Eu7 Eu7 110.9(3) . 2_655 ?
O7K Eu7 Eu7 77.7(4) . 2_655 ?
O8K Eu7 Eu7 36.0(2) 2_655 2_655 ?
O2E Eu7 Eu7 98.6(4) 2_655 2_655 ?
O1D Eu7 Eu7 116.0(3) . 2_655 ?
Cl1 Eu7 Eu7 54.32(9) . 2_655 ?
Eu6 Eu7 Eu7 146.02(3) . 2_655 ?
Eu8 Eu7 Eu7 63.18(3) 2_655 2_655 ?
O7K Eu8 O2D 78.2(5) . . ?
O7K Eu8 O4J 94.1(6) . . ?
O2D Eu8 O4J 71.0(7) . . ?
O7K Eu8 O7K 73.6(6) . 2_655 ?
O2D Eu8 O7K 143.1(5) . 2_655 ?
O4J Eu8 O7K 133.6(6) . 2_655 ?
O7K Eu8 O8K 68.6(5) . . ?
O2D Eu8 O8K 72.4(5) . . ?
O4J Eu8 O8K 142.0(6) . . ?
O7K Eu8 O8K 75.5(4) 2_655 . ?
O7K Eu8 O2E 126.3(5) . . ?
O2D Eu8 O2E 112.6(5) . . ?
O4J Eu8 O2E 139.6(6) . . ?
O7K Eu8 O2E 68.6(4) 2_655 . ?
O8K Eu8 O2E 66.1(5) . . ?
O7K Eu8 O10J 136.3(6) . . ?
O2D Eu8 O10J 132.4(5) . . ?
O4J Eu8 O10J 74.3(7) . . ?
O7K Eu8 O10J 84.4(6) 2_655 . ?
O8K Eu8 O10J 141.3(6) . . ?
O2E Eu8 O10J 75.9(7) . . ?
O7K Eu8 N1E 148.1(6) . . ?
O2D Eu8 N1E 70.8(6) . . ?
O4J Eu8 N1E 82.9(7) . . ?
O7K Eu8 N1E 129.9(6) 2_655 . ?
O8K Eu8 N1E 94.5(6) . . ?
O2E Eu8 N1E 62.7(6) . . ?
O10J Eu8 N1E 73.5(6) . . ?
O7K Eu8 O3H 65.9(4) . . ?
O2D Eu8 O3H 123.0(4) . . ?
O4J Eu8 O3H 69.1(5) . . ?
O7K Eu8 O3H 65.0(4) 2_655 . ?
O8K Eu8 O3H 125.9(4) . . ?
O2E Eu8 O3H 124.3(4) . . ?
O10J Eu8 O3H 70.6(5) . . ?
N1E Eu8 O3H 139.1(6) . . ?
O7K Eu8 Eu7 82.4(4) . 2_655 ?
O2D Eu8 Eu7 112.8(4) . 2_655 ?
O4J Eu8 Eu7 174.0(4) . 2_655 ?
O7K Eu8 Eu7 40.6(4) 2_655 2_655 ?
O8K Eu8 Eu7 40.8(3) . 2_655 ?
O2E Eu8 Eu7 44.3(3) . 2_655 ?
O10J Eu8 Eu7 104.8(5) . 2_655 ?
N1E Eu8 Eu7 102.7(5) . 2_655 ?
O3H Eu8 Eu7 104.9(3) . 2_655 ?
O7K Eu8 Eu8 38.8(3) . 2_655 ?
O2D Eu8 Eu8 116.7(3) . 2_655 ?
O4J Eu8 Eu8 110.3(4) . 2_655 ?
O7K Eu8 Eu8 37.3(3) 2_655 2_655 ?
O8K Eu8 Eu8 77.7(2) . 2_655 ?
O2E Eu8 Eu8 103.5(3) . 2_655 ?
O10J Eu8 Eu8 105.3(4) . 2_655 ?
N1E Eu8 Eu8 166.1(5) . 2_655 ?
O3H Eu8 Eu8 48.5(3) . 2_655 ?
Eu7 Eu8 Eu8 63.94(2) 2_655 2_655 ?
O7K Eu8 Eu7 34.6(4) . . ?
O2D Eu8 Eu7 67.7(3) . . ?
O4J Eu8 Eu7 118.4(5) . . ?
O7K Eu8 Eu7 75.6(4) 2_655 . ?
O8K Eu8 Eu7 34.5(3) . . ?
O2E Eu8 Eu7 98.4(4) . . ?
O10J Eu8 Eu7 159.9(4) . . ?
N1E Eu8 Eu7 121.6(5) . . ?
O3H Eu8 Eu7 98.3(3) . . ?
Eu7 Eu8 Eu7 60.78(3) 2_655 . ?
Eu8 Eu8 Eu7 56.61(3) 2_655 . ?
Eu3 Cl1 Eu4 72.29(15) . . ?
Eu3 Cl1 Eu4 72.29(15) . 2_655 ?
Eu4 Cl1 Eu4 144.6(3) . 2_655 ?
Eu3 Cl1 Eu7 144.32(9) . 2_655 ?
Eu4 Cl1 Eu7 143.4(2) . 2_655 ?
Eu4 Cl1 Eu7 72.03(6) 2_655 2_655 ?
Eu3 Cl1 Eu7 144.32(9) . . ?
Eu4 Cl1 Eu7 72.03(6) . . ?
Eu4 Cl1 Eu7 143.4(2) 2_655 . ?
Eu7 Cl1 Eu7 71.36(18) 2_655 . ?
Eu1 O1K Eu3 101.3(6) . . ?
Eu1 O1K Eu2 106.1(7) . . ?
Eu3 O1K Eu2 110.5(7) . . ?
Eu6 O2K Eu7 101.4(5) . . ?
Eu6 O2K Eu5 104.5(6) . . ?
Eu7 O2K Eu5 108.0(6) . . ?
Eu4 O3K Eu5 100.8(5) . . ?
Eu4 O3K Eu6 110.0(6) . . ?
Eu5 O3K Eu6 106.0(6) . . ?
Eu7 O4K Eu4 109.3(4) . . ?
Eu7 O4K Eu5 108.7(5) . . ?
Eu4 O4K Eu5 96.7(5) . . ?
Eu3 O5K Eu4 106.4(4) . . ?
Eu3 O5K Eu2 108.5(5) . . ?
Eu4 O5K Eu2 97.1(4) . . ?
Eu4 O6K Eu3 106.1(4) . . ?
Eu4 O6K Eu1 110.0(5) . . ?
Eu3 O6K Eu1 97.8(5) . . ?
Eu8 O7K Eu7 111.6(6) . . ?
Eu8 O7K Eu8 104.0(6) . 2_655 ?
Eu7 O7K Eu8 98.2(5) . 2_655 ?
Eu7 O8K Eu7 107.3(4) . 2_655 ?
Eu7 O8K Eu8 109.8(5) . . ?
Eu7 O8K Eu8 97.7(5) 2_655 . ?
Eu2 O9K Eu4 101.6(5) . . ?
Eu2 O9K Eu1 106.8(6) . . ?
Eu4 O9K Eu1 111.5(5) . . ?
Eu7 O10K Eu4 107.4(4) . . ?
Eu7 O10K Eu6 98.3(5) . . ?
Eu4 O10K Eu6 108.3(5) . . ?
Eu6 O1H Eu5 85.2(6) . . ?
Eu1 O2H Eu2 86.4(8) . . ?
Eu8 O3H Eu8 83.1(7) 2_655 . ?
C2A N1A Eu1 119.2(15) . . ?
O1A C1A O2A 123.9(17) . . ?
O1A C1A C2A 121.3(19) . . ?
O2A C1A C2A 114.6(19) . . ?
N1A C2A C1A 114.3(19) . . ?
N1A C2A C3A 110(2) . . ?
C1A C2A C3A 111(2) . . ?
C4A C3A C2A 118(2) . . ?
C5A C4A C9A 120.0 . . ?
C5A C4A C3A 115.0(16) . . ?
C9A C4A C3A 124.9(16) . . ?
C6A C5A C4A 120.0 . . ?
C5A C6A C7A 120.0 . . ?
C8A C7A C6A 120.0 . . ?
C8A C7A O3A 129.5(15) . . ?
C6A C7A O3A 110.4(15) . . ?
C9A C8A C7A 120.0 . . ?
C8A C9A C4A 120.0 . . ?
C1A O1A Eu2 138.3(13) . 2_655 ?
C1A O2A Eu1 128.6(12) . . ?
C1A O2A Eu3 132.5(13) . . ?
Eu1 O2A Eu3 94.6(4) . . ?
C2B N1B Eu2 119.0(12) . . ?
O2B C1B O1B 125.0(18) . . ?
O2B C1B C2B 121.7(18) . . ?
O1B C1B C2B 113(2) . . ?
C1B C2B N1B 114.4(17) . . ?
C1B C2B C3B 111.4(19) . . ?
N1B C2B C3B 112.0(18) . . ?
C4B C3B C2B 115.6(19) . . ?
C5B C4B C9B 120.0 . . ?
C5B C4B C3B 114.9(13) . . ?
C9B C4B C3B 125.0(13) . . ?
C6B C5B C4B 120.0 . . ?
C5B C6B C7B 120.0 . . ?
C6B C7B C8B 120.0 . . ?
C6B C7B O3B 119.6(13) . . ?
C8B C7B O3B 120.1(13) . . ?
C9B C8B C7B 120.0 . . ?
C8B C9B C4B 120.0 . . ?
C1B O1B Eu2 132.1(13) . . ?
C1B O1B Eu4 130.9(14) . . ?
Eu2 O1B Eu4 94.2(5) . . ?
C1B O2B Eu6 142.3(12) . . ?
C2C N1C Eu5 120.0(15) . . ?
O2C C1C O1C 125.9(19) . . ?
O2C C1C C2C 119.4(19) . . ?
O1C C1C C2C 114(2) . . ?
N1C C2C C3C 116(2) . . ?
N1C C2C C1C 108.3(19) . . ?
C3C C2C C1C 106(2) . . ?
C2C C3C C4C 108(2) . . ?
C5C C4C C9C 120.0 . . ?
C5C C4C C3C 120.2(18) . . ?
C9C C4C C3C 119.7(18) . . ?
C4C C5C C6C 120.0 . . ?
C7C C6C C5C 120.0 . . ?
C6C C7C C8C 120.0 . . ?
C6C C7C O3C 129(2) . . ?
C8C C7C O3C 110.4(19) . . ?
C9C C8C C7C 120.0 . . ?
C8C C9C C4C 120.0 . . ?
C1C O1C Eu5 130.7(14) . . ?
C1C O1C Eu4 128.4(14) . . ?
Eu5 O1C Eu4 93.7(5) . . ?
C1C O2C Eu1 139.2(12) . . ?
C2D N1D Eu6 118.1(13) . . ?
O2D C1D O1D 124.1(17) . . ?
O2D C1D C2D 122.5(16) . . ?
O1D C1D C2D 113.3(19) . . ?
N1D C2D C3D 117(2) . . ?
N1D C2D C1D 109.0(17) . . ?
C3D C2D C1D 105.4(18) . . ?
C4D C3D C2D 113.1(19) . . ?
C5D C4D C9D 120.0 . . ?
C5D C4D C3D 118.5(14) . . ?
C9D C4D C3D 121.5(14) . . ?
C4D C5D C6D 120.0 . . ?
C7D C6D C5D 120.0 . . ?
C6D C7D C8D 120.0 . . ?
C6D C7D O3D 119.8(14) . . ?
C8D C7D O3D 120.0(14) . . ?
C9D C8D C7D 120.0 . . ?
C8D C9D C4D 120.0 . . ?
C1D O1D Eu6 129.5(12) . . ?
C1D O1D Eu7 128.3(13) . . ?
Eu6 O1D Eu7 92.4(4) . . ?
C1D O2D Eu8 143.1(12) . . ?
C2E N1E Eu8 118.6(13) . . ?
O1E C1E O2E 129(2) . . ?
O1E C1E C2E 116.8(19) . . ?
O2E C1E C2E 114(2) . . ?
C3E C2E N1E 110(2) . . ?
C3E C2E C1E 109(2) . . ?
N1E C2E C1E 108.4(18) . . ?
C2E C3E C4E 116(2) . . ?
C5E C4E C9E 120.0 . . ?
C5E C4E C3E 112.2(16) . . ?
C9E C4E C3E 127.8(16) . . ?
C4E C5E C6E 120.0 . . ?
C7E C6E C5E 120.0 . . ?
C6E C7E C8E 120.0 . . ?
C6E C7E O3E 128.5(19) . . ?
C8E C7E O3E 109.2(17) . . ?
C9E C8E C7E 120.0 . . ?
C8E C9E C4E 120.0 . . ?
C1E O1E Eu5 137.8(13) . 2_655 ?
C1E O2E Eu8 131.1(14) . . ?
C1E O2E Eu7 130.2(16) . 2_655 ?
Eu8 O2E Eu7 93.8(5) . 2_655 ?
O4Z Cl2 O2Z 94.1(17) . . ?
O4Z Cl2 O1Z 127.1(17) . . ?
O2Z Cl2 O1Z 99.8(16) . . ?
O4Z Cl2 O3Z 112.3(14) . . ?
O2Z Cl2 O3Z 109.8(11) . . ?
O1Z Cl2 O3Z 110.1(13) . . ?

loop_
_geom_bond_atom_site_label_1
_geom_bond_atom_site_label_2
_geom_bond_distance
_geom_bond_site_symmetry_2
_geom_bond_publ_flag
Eu1 O2C 2.396(15) . ?
Eu1 O1K 2.397(14) . ?
Eu1 O3J 2.41(2) . ?
Eu1 O9K 2.425(13) . ?
Eu1 O2A 2.472(14) . ?
Eu1 O6K 2.477(13) . ?
Eu1 O8J 2.50(3) . ?
Eu1 N1A 2.67(2) . ?
Eu1 O2H 2.78(3) . ?
Eu1 Eu3 3.7096(13) . ?
Eu1 Eu2 3.8666(13) . ?
Eu1 Eu4 3.9972(17) . ?
Eu2 O9K 2.391(12) . ?
Eu2 O1J 2.44(3) . ?
Eu2 O1K 2.440(16) . ?
Eu2 O1A 2.451(16) 2_655 ?
Eu2 O7J 2.49(3) . ?
Eu2 O1B 2.492(17) . ?
Eu2 O5K 2.512(14) . ?
Eu2 N1B 2.641(18) . ?
Eu2 O2H 2.87(3) . ?
Eu2 Eu4 3.7214(16) . ?
Eu2 Eu3 3.9764(12) . ?
Eu3 O5K 2.387(12) 2_655 ?
Eu3 O5K 2.387(12) . ?
Eu3 O1K 2.400(18) . ?
Eu3 O1K 2.400(18) 2_655 ?
Eu3 O6K 2.445(11) 2_655 ?
Eu3 O6K 2.445(11) . ?
Eu3 O2A 2.576(12) . ?
Eu3 O2A 2.576(12) 2_655 ?
Eu3 Cl1 3.250(9) . ?
Eu3 Eu1 3.7096(13) 2_655 ?
Eu3 Eu4 3.8738(14) . ?
Eu4 O3K 2.394(16) . ?
Eu4 O6K 2.403(12) . ?
Eu4 O9K 2.412(16) . ?
Eu4 O4K 2.423(13) . ?
Eu4 O10K 2.430(12) . ?
Eu4 O5K 2.451(12) . ?
Eu4 O1B 2.589(14) . ?
Eu4 O1C 2.603(12) . ?
Eu4 Cl1 3.317(3) . ?
Eu4 Eu5 3.6986(15) . ?
Eu5 O3K 2.407(13) . ?
Eu5 O5J 2.45(2) . ?
Eu5 O1C 2.466(16) . ?
Eu5 O1E 2.470(16) 2_655 ?
Eu5 O9J 2.52(2) . ?
Eu5 O2K 2.520(14) . ?
Eu5 O4K 2.525(13) . ?
Eu5 N1C 2.61(2) . ?
Eu5 O1H 2.93(2) . ?
Eu5 Eu6 3.8782(12) . ?
Eu5 Eu7 3.9843(14) . ?
Eu6 O2K 2.382(13) . ?
Eu6 O2B 2.396(15) . ?
Eu6 O2J 2.44(2) . ?
Eu6 O3K 2.450(14) . ?
Eu6 O10K 2.465(13) . ?
Eu6 O6J 2.47(2) . ?
Eu6 O1D 2.536(14) . ?
Eu6 N1D 2.638(16) . ?
Eu6 O1H 2.799(19) . ?
Eu6 Eu7 3.7027(13) . ?
Eu7 O4K 2.378(13) . ?
Eu7 O8K 2.397(12) . ?
Eu7 O2K 2.402(16) . ?
Eu7 O10K 2.429(12) . ?
Eu7 O7K 2.437(16) . ?
Eu7 O8K 2.445(12) 2_655 ?
Eu7 O2E 2.592(14) 2_655 ?
Eu7 O1D 2.592(11) . ?
Eu7 Cl1 3.343(7) . ?
Eu7 Eu8 3.7060(15) 2_655 ?
Eu7 Eu7 3.8994(18) 2_655 ?
Eu8 O7K 2.385(14) . ?
Eu8 O2D 2.409(15) . ?
Eu8 O4J 2.46(2) . ?
Eu8 O7K 2.467(13) 2_655 ?
Eu8 O8K 2.476(14) . ?
Eu8 O2E 2.484(16) . ?
Eu8 O10J 2.51(2) . ?
Eu8 N1E 2.630(17) . ?
Eu8 O3H 2.883(19) . ?
Eu8 Eu7 3.7060(15) 2_655 ?
Eu8 Eu8 3.8229(19) 2_655 ?
Cl1 Eu4 3.317(3) 2_655 ?
Cl1 Eu7 3.343(7) 2_655 ?
O7K Eu8 2.467(13) 2_655 ?
O8K Eu7 2.445(12) 2_655 ?
O3H Eu8 2.883(19) 2_655 ?
N1A C2A 1.40(4) . ?
C1A O1A 1.20(3) . ?
C1A O2A 1.36(2) . ?
C1A C2A 1.50(3) . ?
C2A C3A 1.53(3) . ?
C3A C4A 1.49(2) . ?
C4A C5A 1.3900 . ?
C4A C9A 1.3900 . ?
C5A C6A 1.3900 . ?
C6A C7A 1.3900 . ?
C7A C8A 1.3900 . ?
C7A O3A 1.50(3) . ?
C8A C9A 1.3900 . ?
O1A Eu2 2.451(16) 2_655 ?
N1B C2B 1.49(3) . ?
C1B O2B 1.22(3) . ?
C1B O1B 1.32(2) . ?
C1B C2B 1.49(3) . ?
C2B C3B 1.65(3) . ?
C3B C4B 1.46(2) . ?
C4B C5B 1.3900 . ?
C4B C9B 1.3900 . ?
C5B C6B 1.3900 . ?
C6B C7B 1.3900 . ?
C7B C8B 1.3900 . ?
C7B O3B 1.48(2) . ?
C8B C9B 1.3900 . ?
N1C C2C 1.49(4) . ?
C1C O2C 1.29(3) . ?
C1C O1C 1.30(3) . ?
C1C C2C 1.58(3) . ?
C2C C3C 1.53(4) . ?
C3C C4C 1.63(3) . ?
C4C C5C 1.3900 . ?
C4C C9C 1.3900 . ?
C5C C6C 1.3900 . ?
C6C C7C 1.3900 . ?
C7C C8C 1.3900 . ?
C7C O3C 1.51(3) . ?
C8C C9C 1.3900 . ?
N1D C2D 1.43(3) . ?
C1D O2D 1.22(3) . ?
C1D O1D 1.25(2) . ?
C1D C2D 1.62(3) . ?
C2D C3D 1.59(3) . ?
C3D C4D 1.53(2) . ?
C4D C5D 1.3900 . ?
C4D C9D 1.3900 . ?
C5D C6D 1.3900 . ?
C6D C7D 1.3900 . ?
C7D C8D 1.3900 . ?
C7D O3D 1.443(19) . ?
C8D C9D 1.3900 . ?
N1E C2E 1.50(4) . ?
C1E O1E 1.18(3) . ?
C1E O2E 1.28(3) . ?
C1E C2E 1.62(3) . ?
C2E C3E 1.47(4) . ?
C3E C4E 1.52(3) . ?
C4E C5E 1.3900 . ?
C4E C9E 1.3900 . ?
C5E C6E 1.3900 . ?
C6E C7E 1.3900 . ?
C7E C8E 1.3900 . ?
C7E O3E 1.48(4) . ?
C8E C9E 1.3900 . ?
O1E Eu5 2.470(16) 2_655 ?
O2E Eu7 2.592(14) 2_655 ?
Cl2 O4Z 1.27(3) . ?
Cl2 O2Z 1.38(2) . ?
Cl2 O1Z 1.42(3) . ?
Cl2 O3Z 1.435(14) . ?
Cl_508 Cl_508 2.08(9) 2_655 ?

loop_
_geom_torsion_atom_site_label_1
_geom_torsion_atom_site_label_2
_geom_torsion_atom_site_label_3
_geom_torsion_atom_site_label_4
_geom_torsion
_geom_torsion_site_symmetry_1
_geom_torsion_site_symmetry_2
_geom_torsion_site_symmetry_3
_geom_torsion_site_symmetry_4
_geom_torsion_publ_flag
O2C Eu1 Eu2 O9K 1.1(7) . . . . ?
O1K Eu1 Eu2 O9K 149.7(10) . . . . ?
O3J Eu1 Eu2 O9K -75.9(9) . . . . ?
O2A Eu1 Eu2 O9K 129.0(7) . . . . ?
O6K Eu1 Eu2 O9K 69.0(7) . . . . ?
O8J Eu1 Eu2 O9K -153.4(8) . . . . ?
N1A Eu1 Eu2 O9K 126(2) . . . . ?
O2H Eu1 Eu2 O9K -107.7(10) . . . . ?
Eu3 Eu1 Eu2 O9K 109.8(6) . . . . ?
Eu4 Eu1 Eu2 O9K 39.2(6) . . . . ?
O2C Eu1 Eu2 O1J 138.4(8) . . . . ?
O1K Eu1 Eu2 O1J -73.1(10) . . . . ?
O3J Eu1 Eu2 O1J 61.3(9) . . . . ?
O9K Eu1 Eu2 O1J 137.2(9) . . . . ?
O2A Eu1 Eu2 O1J -93.8(8) . . . . ?
O6K Eu1 Eu2 O1J -153.8(7) . . . . ?
O8J Eu1 Eu2 O1J -16.2(9) . . . . ?
N1A Eu1 Eu2 O1J -97(2) . . . . ?
O2H Eu1 Eu2 O1J 29.5(10) . . . . ?
Eu3 Eu1 Eu2 O1J -113.0(7) . . . . ?
Eu4 Eu1 Eu2 O1J 176.5(7) . . . . ?
O2C Eu1 Eu2 O1K -148.6(9) . . . . ?
O3J Eu1 Eu2 O1K 134.4(10) . . . . ?
O9K Eu1 Eu2 O1K -149.7(10) . . . . ?
O2A Eu1 Eu2 O1K -20.7(8) . . . . ?
O6K Eu1 Eu2 O1K -80.7(8) . . . . ?
O8J Eu1 Eu2 O1K 56.9(9) . . . . ?
N1A Eu1 Eu2 O1K -24(2) . . . . ?
O2H Eu1 Eu2 O1K 102.6(11) . . . . ?
Eu3 Eu1 Eu2 O1K -39.9(8) . . . . ?
Eu4 Eu1 Eu2 O1K -110.4(8) . . . . ?
O2C Eu1 Eu2 O1A -142.8(7) . . . 2_655 ?
O1K Eu1 Eu2 O1A 5.8(9) . . . 2_655 ?
O3J Eu1 Eu2 O1A 140.2(8) . . . 2_655 ?
O9K Eu1 Eu2 O1A -143.9(8) . . . 2_655 ?
O2A Eu1 Eu2 O1A -14.9(6) . . . 2_655 ?
O6K Eu1 Eu2 O1A -74.9(6) . . . 2_655 ?
O8J Eu1 Eu2 O1A 62.7(8) . . . 2_655 ?
N1A Eu1 Eu2 O1A -18(2) . . . 2_655 ?
O2H Eu1 Eu2 O1A 108.4(9) . . . 2_655 ?
Eu3 Eu1 Eu2 O1A -34.1(5) . . . 2_655 ?
Eu4 Eu1 Eu2 O1A -104.7(5) . . . 2_655 ?
O2C Eu1 Eu2 O7J 60.2(8) . . . . ?
O1K Eu1 Eu2 O7J -151.3(10) . . . . ?
O3J Eu1 Eu2 O7J -16.9(9) . . . . ?
O9K Eu1 Eu2 O7J 59.0(9) . . . . ?
O2A Eu1 Eu2 O7J -172.0(8) . . . . ?
O6K Eu1 Eu2 O7J 128.0(7) . . . . ?
O8J Eu1 Eu2 O7J -94.4(8) . . . . ?
N1A Eu1 Eu2 O7J -175(2) . . . . ?
O2H Eu1 Eu2 O7J -48.6(10) . . . . ?
Eu3 Eu1 Eu2 O7J 168.8(6) . . . . ?
Eu4 Eu1 Eu2 O7J 98.3(6) . . . . ?
O2C Eu1 Eu2 O1B -19.2(6) . . . . ?
O1K Eu1 Eu2 O1B 129.4(8) . . . . ?
O3J Eu1 Eu2 O1B -96.2(8) . . . . ?
O9K Eu1 Eu2 O1B -20.3(7) . . . . ?
O2A Eu1 Eu2 O1B 108.6(5) . . . . ?
O6K Eu1 Eu2 O1B 48.7(5) . . . . ?
O8J Eu1 Eu2 O1B -173.7(7) . . . . ?
N1A Eu1 Eu2 O1B 105(2) . . . . ?
O2H Eu1 Eu2 O1B -128.0(9) . . . . ?
Eu3 Eu1 Eu2 O1B 89.4(4) . . . . ?
Eu4 Eu1 Eu2 O1B 18.9(4) . . . . ?
O2C Eu1 Eu2 O5K -78.8(5) . . . . ?
O1K Eu1 Eu2 O5K 69.8(8) . . . . ?
O3J Eu1 Eu2 O5K -155.8(7) . . . . ?
O9K Eu1 Eu2 O5K -79.9(7) . . . . ?
O2A Eu1 Eu2 O5K 49.0(5) . . . . ?
O6K Eu1 Eu2 O5K -10.9(4) . . . . ?
O8J Eu1 Eu2 O5K 126.7(7) . . . . ?
N1A Eu1 Eu2 O5K 46(2) . . . . ?
O2H Eu1 Eu2 O5K 172.4(9) . . . . ?
Eu3 Eu1 Eu2 O5K 29.8(3) . . . . ?
Eu4 Eu1 Eu2 O5K -40.7(3) . . . . ?
O2C Eu1 Eu2 N1B -10.5(19) . . . . ?
O1K Eu1 Eu2 N1B 138(2) . . . . ?
O3J Eu1 Eu2 N1B -87.5(19) . . . . ?
O9K Eu1 Eu2 N1B -11.6(19) . . . . ?
O2A Eu1 Eu2 N1B 117.4(19) . . . . ?
O6K Eu1 Eu2 N1B 57.4(18) . . . . ?
O8J Eu1 Eu2 N1B -165.0(19) . . . . ?
N1A Eu1 Eu2 N1B 114(3) . . . . ?
O2H Eu1 Eu2 N1B -119(2) . . . . ?
Eu3 Eu1 Eu2 N1B 98.2(18) . . . . ?
Eu4 Eu1 Eu2 N1B 27.6(18) . . . . ?
O2C Eu1 Eu2 O2H 108.8(9) . . . . ?
O1K Eu1 Eu2 O2H -102.6(11) . . . . ?
O3J Eu1 Eu2 O2H 31.8(10) . . . . ?
O9K Eu1 Eu2 O2H 107.7(10) . . . . ?
O2A Eu1 Eu2 O2H -123.4(9) . . . . ?
O6K Eu1 Eu2 O2H 176.7(9) . . . . ?
O8J Eu1 Eu2 O2H -45.7(10) . . . . ?
N1A Eu1 Eu2 O2H -127(2) . . . . ?
Eu3 Eu1 Eu2 O2H -142.6(8) . . . . ?
Eu4 Eu1 Eu2 O2H 146.9(8) . . . . ?
O2C Eu1 Eu2 Eu4 -38.1(4) . . . . ?
O1K Eu1 Eu2 Eu4 110.4(8) . . . . ?
O3J Eu1 Eu2 Eu4 -115.1(7) . . . . ?
O9K Eu1 Eu2 Eu4 -39.2(6) . . . . ?
O2A Eu1 Eu2 Eu4 89.7(4) . . . . ?
O6K Eu1 Eu2 Eu4 29.8(3) . . . . ?
O8J Eu1 Eu2 Eu4 167.3(6) . . . . ?
N1A Eu1 Eu2 Eu4 87(2) . . . . ?
O2H Eu1 Eu2 Eu4 -146.9(8) . . . . ?
Eu3 Eu1 Eu2 Eu4 70.52(3) . . . . ?
O2C Eu1 Eu2 Eu3 -108.6(4) . . . . ?
O1K Eu1 Eu2 Eu3 39.9(8) . . . . ?
O3J Eu1 Eu2 Eu3 174.3(7) . . . . ?
O9K Eu1 Eu2 Eu3 -109.8(6) . . . . ?
O2A Eu1 Eu2 Eu3 19.2(4) . . . . ?
O6K Eu1 Eu2 Eu3 -40.7(3) . . . . ?
O8J Eu1 Eu2 Eu3 96.8(6) . . . . ?
N1A Eu1 Eu2 Eu3 16(2) . . . . ?
O2H Eu1 Eu2 Eu3 142.6(8) . . . . ?
Eu4 Eu1 Eu2 Eu3 -70.52(3) . . . . ?
O2C Eu1 Eu3 O5K -62.1(5) . . . 2_655 ?
O1K Eu1 Eu3 O5K 152.1(8) . . . 2_655 ?
O3J Eu1 Eu3 O5K 125(6) . . . 2_655 ?
O9K Eu1 Eu3 O5K -135.6(5) . . . 2_655 ?
O2A Eu1 Eu3 O5K 37.5(6) . . . 2_655 ?
O6K Eu1 Eu3 O5K -67.6(5) . . . 2_655 ?
O8J Eu1 Eu3 O5K 90.9(6) . . . 2_655 ?
N1A Eu1 Eu3 O5K 14.2(7) . . . 2_655 ?
O2H Eu1 Eu3 O5K 162.5(7) . . . 2_655 ?
Eu2 Eu1 Eu3 O5K -170.1(4) . . . 2_655 ?
Eu4 Eu1 Eu3 O5K -105.2(4) . . . 2_655 ?
O2C Eu1 Eu3 O5K 76.9(5) . . . . ?
O1K Eu1 Eu3 O5K -68.9(7) . . . . ?
O3J Eu1 Eu3 O5K -96(6) . . . . ?
O9K Eu1 Eu3 O5K 3.4(5) . . . . ?
O2A Eu1 Eu3 O5K 176.5(6) . . . . ?
O6K Eu1 Eu3 O5K 71.4(5) . . . . ?
O8J Eu1 Eu3 O5K -130.1(6) . . . . ?
N1A Eu1 Eu3 O5K 153.2(7) . . . . ?
O2H Eu1 Eu3 O5K -58.5(7) . . . . ?
Eu2 Eu1 Eu3 O5K -31.1(3) . . . . ?
Eu4 Eu1 Eu3 O5K 33.8(3) . . . . ?
O2C Eu1 Eu3 O1K 145.8(8) . . . . ?
O3J Eu1 Eu3 O1K -27(6) . . . . ?
O9K Eu1 Eu3 O1K 72.3(8) . . . . ?
O2A Eu1 Eu3 O1K -114.6(8) . . . . ?
O6K Eu1 Eu3 O1K 140.3(8) . . . . ?
O8J Eu1 Eu3 O1K -61.2(8) . . . . ?
N1A Eu1 Eu3 O1K -137.9(9) . . . . ?
O2H Eu1 Eu3 O1K 10.3(9) . . . . ?
Eu2 Eu1 Eu3 O1K 37.8(7) . . . . ?
Eu4 Eu1 Eu3 O1K 102.7(7) . . . . ?
O2C Eu1 Eu3 O1K -138.7(6) . . . 2_655 ?
O1K Eu1 Eu3 O1K 75.5(10) . . . 2_655 ?
O3J Eu1 Eu3 O1K 49(6) . . . 2_655 ?
O9K Eu1 Eu3 O1K 147.9(5) . . . 2_655 ?
O2A Eu1 Eu3 O1K -39.1(6) . . . 2_655 ?
O6K Eu1 Eu3 O1K -144.2(6) . . . 2_655 ?
O8J Eu1 Eu3 O1K 14.3(6) . . . 2_655 ?
N1A Eu1 Eu3 O1K -62.4(7) . . . 2_655 ?
O2H Eu1 Eu3 O1K 85.9(7) . . . 2_655 ?
Eu2 Eu1 Eu3 O1K 113.3(4) . . . 2_655 ?
Eu4 Eu1 Eu3 O1K 178.2(4) . . . 2_655 ?
O2C Eu1 Eu3 O6K 71(3) . . . 2_655 ?
O1K Eu1 Eu3 O6K -75(3) . . . 2_655 ?
O3J Eu1 Eu3 O6K -102(6) . . . 2_655 ?
O9K Eu1 Eu3 O6K -3(3) . . . 2_655 ?
O2A Eu1 Eu3 O6K 170(3) . . . 2_655 ?
O6K Eu1 Eu3 O6K 65(3) . . . 2_655 ?
O8J Eu1 Eu3 O6K -136(3) . . . 2_655 ?
N1A Eu1 Eu3 O6K 147(3) . . . 2_655 ?
O2H Eu1 Eu3 O6K -65(3) . . . 2_655 ?
Eu2 Eu1 Eu3 O6K -37(3) . . . 2_655 ?
Eu4 Eu1 Eu3 O6K 28(3) . . . 2_655 ?
O2C Eu1 Eu3 O6K 5.5(6) . . . . ?
O1K Eu1 Eu3 O6K -140.3(8) . . . . ?
O3J Eu1 Eu3 O6K -167(6) . . . . ?
O9K Eu1 Eu3 O6K -68.0(5) . . . . ?
O2A Eu1 Eu3 O6K 105.1(6) . . . . ?
O8J Eu1 Eu3 O6K 158.5(6) . . . . ?
N1A Eu1 Eu3 O6K 81.8(7) . . . . ?
O2H Eu1 Eu3 O6K -130.0(7) . . . . ?
Eu2 Eu1 Eu3 O6K -102.5(4) . . . . ?
Eu4 Eu1 Eu3 O6K -37.6(4) . . . . ?
O2C Eu1 Eu3 O2A -99.6(6) . . . . ?
O1K Eu1 Eu3 O2A 114.6(8) . . . . ?
O3J Eu1 Eu3 O2A 88(6) . . . . ?
O9K Eu1 Eu3 O2A -173.0(6) . . . . ?
O6K Eu1 Eu3 O2A -105.1(6) . . . . ?
O8J Eu1 Eu3 O2A 53.4(7) . . . . ?
N1A Eu1 Eu3 O2A -23.3(8) . . . . ?
O2H Eu1 Eu3 O2A 125.0(8) . . . . ?
Eu2 Eu1 Eu3 O2A 152.4(5) . . . . ?
Eu4 Eu1 Eu3 O2A -142.7(5) . . . . ?
O2C Eu1 Eu3 O2A 149.0(5) . . . 2_655 ?
O1K Eu1 Eu3 O2A 3.2(8) . . . 2_655 ?
O3J Eu1 Eu3 O2A -23(6) . . . 2_655 ?
O9K Eu1 Eu3 O2A 75.6(5) . . . 2_655 ?
O2A Eu1 Eu3 O2A -111.4(8) . . . 2_655 ?
O6K Eu1 Eu3 O2A 143.6(5) . . . 2_655 ?
O8J Eu1 Eu3 O2A -58.0(6) . . . 2_655 ?
N1A Eu1 Eu3 O2A -134.7(7) . . . 2_655 ?
O2H Eu1 Eu3 O2A 13.6(7) . . . 2_655 ?
Eu2 Eu1 Eu3 O2A 41.1(4) . . . 2_655 ?
Eu4 Eu1 Eu3 O2A 105.9(4) . . . 2_655 ?
O2C Eu1 Eu3 Cl1 12.2(4) . . . . ?
O1K Eu1 Eu3 Cl1 -133.6(7) . . . . ?
O3J Eu1 Eu3 Cl1 -160(6) . . . . ?
O9K Eu1 Eu3 Cl1 -61.3(3) . . . . ?
O2A Eu1 Eu3 Cl1 111.8(5) . . . . ?
O6K Eu1 Eu3 Cl1 6.7(4) . . . . ?
O8J Eu1 Eu3 Cl1 165.2(5) . . . . ?
N1A Eu1 Eu3 Cl1 88.5(6) . . . . ?
O2H Eu1 Eu3 Cl1 -123.3(6) . . . . ?
Eu2 Eu1 Eu3 Cl1 -95.80(3) . . . . ?
Eu4 Eu1 Eu3 Cl1 -30.92(2) . . . . ?
O2C Eu1 Eu3 Eu1 -167.8(4) . . . 2_655 ?
O1K Eu1 Eu3 Eu1 46.4(7) . . . 2_655 ?
O3J Eu1 Eu3 Eu1 20(6) . . . 2_655 ?
O9K Eu1 Eu3 Eu1 118.7(3) . . . 2_655 ?
O2A Eu1 Eu3 Eu1 -68.2(5) . . . 2_655 ?
O6K Eu1 Eu3 Eu1 -173.3(4) . . . 2_655 ?
O8J Eu1 Eu3 Eu1 -14.8(5) . . . 2_655 ?
N1A Eu1 Eu3 Eu1 -91.5(6) . . . 2_655 ?
O2H Eu1 Eu3 Eu1 56.7(6) . . . 2_655 ?
Eu2 Eu1 Eu3 Eu1 84.20(3) . . . 2_655 ?
Eu4 Eu1 Eu3 Eu1 149.08(2) . . . 2_655 ?
O2C Eu1 Eu3 Eu4 43.1(4) . . . . ?
O1K Eu1 Eu3 Eu4 -102.7(7) . . . . ?
O3J Eu1 Eu3 Eu4 -129(6) . . . . ?
O9K Eu1 Eu3 Eu4 -30.3(3) . . . . ?
O2A Eu1 Eu3 Eu4 142.7(5) . . . . ?
O6K Eu1 Eu3 Eu4 37.6(4) . . . . ?
O8J Eu1 Eu3 Eu4 -163.9(5) . . . . ?
N1A Eu1 Eu3 Eu4 119.4(6) . . . . ?
O2H Eu1 Eu3 Eu4 -92.3(6) . . . . ?
Eu2 Eu1 Eu3 Eu4 -64.87(3) . . . . ?
O9K Eu2 Eu4 O3K 80.3(6) . . . . ?
O1J Eu2 Eu4 O3K 93(4) . . . . ?
O1K Eu2 Eu4 O3K 151.5(5) . . . . ?
O1A Eu2 Eu4 O3K -130.0(5) 2_655 . . . ?
O7J Eu2 Eu4 O3K 22.3(6) . . . . ?
O1B Eu2 Eu4 O3K -35.9(6) . . . . ?
O5K Eu2 Eu4 O3K -140.3(5) . . . . ?
N1B Eu2 Eu4 O3K -55.8(6) . . . . ?
O2H Eu2 Eu4 O3K 93.3(7) . . . . ?
Eu1 Eu2 Eu4 O3K 117.0(3) . . . . ?
Eu3 Eu2 Eu4 O3K -178.3(3) . . . . ?
O9K Eu2 Eu4 O6K -67.1(6) . . . . ?
O1J Eu2 Eu4 O6K -54(4) . . . . ?
O1K Eu2 Eu4 O6K 4.1(5) . . . . ?
O1A Eu2 Eu4 O6K 82.6(5) 2_655 . . . ?
O7J Eu2 Eu4 O6K -125.0(6) . . . . ?
O1B Eu2 Eu4 O6K 176.7(6) . . . . ?
O5K Eu2 Eu4 O6K 72.4(5) . . . . ?
N1B Eu2 Eu4 O6K 156.9(6) . . . . ?
O2H Eu2 Eu4 O6K -54.1(7) . . . . ?
Eu1 Eu2 Eu4 O6K -30.4(3) . . . . ?
Eu3 Eu2 Eu4 O6K 34.3(3) . . . . ?
O1J Eu2 Eu4 O9K 13(4) . . . . ?
O1K Eu2 Eu4 O9K 71.3(7) . . . . ?
O1A Eu2 Eu4 O9K 149.7(7) 2_655 . . . ?
O7J Eu2 Eu4 O9K -57.9(7) . . . . ?
O1B Eu2 Eu4 O9K -116.2(7) . . . . ?
O5K Eu2 Eu4 O9K 139.5(7) . . . . ?
N1B Eu2 Eu4 O9K -136.0(7) . . . . ?
O2H Eu2 Eu4 O9K 13.0(8) . . . . ?
Eu1 Eu2 Eu4 O9K 36.7(5) . . . . ?
Eu3 Eu2 Eu4 O9K 101.5(5) . . . . ?
O9K Eu2 Eu4 O4K -82(2) . . . . ?
O1J Eu2 Eu4 O4K -68(5) . . . . ?
O1K Eu2 Eu4 O4K -10(2) . . . . ?
O1A Eu2 Eu4 O4K 68(2) 2_655 . . . ?
O7J Eu2 Eu4 O4K -139(2) . . . . ?
O1B Eu2 Eu4 O4K 162(2) . . . . ?
O5K Eu2 Eu4 O4K 58(2) . . . . ?
N1B Eu2 Eu4 O4K 142(2) . . . . ?
O2H Eu2 Eu4 O4K -68(2) . . . . ?
Eu1 Eu2 Eu4 O4K -45(2) . . . . ?
Eu3 Eu2 Eu4 O4K 20(2) . . . . ?
O9K Eu2 Eu4 O10K 157.5(6) . . . . ?
O1J Eu2 Eu4 O10K 171(4) . . . . ?
O1K Eu2 Eu4 O10K -131.3(5) . . . . ?
O1A Eu2 Eu4 O10K -52.8(5) 2_655 . . . ?
O7J Eu2 Eu4 O10K 99.6(6) . . . . ?
O1B Eu2 Eu4 O10K 41.3(6) . . . . ?
O5K Eu2 Eu4 O10K -63.0(5) . . . . ?
N1B Eu2 Eu4 O10K 21.5(6) . . . . ?
O2H Eu2 Eu4 O10K 170.5(7) . . . . ?
Eu1 Eu2 Eu4 O10K -165.8(3) . . . . ?
Eu3 Eu2 Eu4 O10K -101.1(3) . . . . ?
O9K Eu2 Eu4 O5K -139.5(7) . . . . ?
O1J Eu2 Eu4 O5K -126(4) . . . . ?
O1K Eu2 Eu4 O5K -68.2(6) . . . . ?
O1A Eu2 Eu4 O5K 10.3(6) 2_655 . . . ?
O7J Eu2 Eu4 O5K 162.6(6) . . . . ?
O1B Eu2 Eu4 O5K 104.3(6) . . . . ?
N1B Eu2 Eu4 O5K 84.5(6) . . . . ?
O2H Eu2 Eu4 O5K -126.4(7) . . . . ?
Eu1 Eu2 Eu4 O5K -102.7(4) . . . . ?
Eu3 Eu2 Eu4 O5K -38.0(4) . . . . ?
O9K Eu2 Eu4 O1B 116.2(7) . . . . ?
O1J Eu2 Eu4 O1B 129(4) . . . . ?
O1K Eu2 Eu4 O1B -172.5(6) . . . . ?
O1A Eu2 Eu4 O1B -94.0(6) 2_655 . . . ?
O7J Eu2 Eu4 O1B 58.3(7) . . . . ?
O5K Eu2 Eu4 O1B -104.3(6) . . . . ?
N1B Eu2 Eu4 O1B -19.8(7) . . . . ?
O2H Eu2 Eu4 O1B 129.2(8) . . . . ?
Eu1 Eu2 Eu4 O1B 153.0(5) . . . . ?
Eu3 Eu2 Eu4 O1B -142.3(5) . . . . ?
O9K Eu2 Eu4 O1C 8.3(6) . . . . ?
O1J Eu2 Eu4 O1C 21(4) . . . . ?
O1K Eu2 Eu4 O1C 79.5(5) . . . . ?
O1A Eu2 Eu4 O1C 158.0(5) 2_655 . . . ?
O7J Eu2 Eu4 O1C -49.7(6) . . . . ?
O1B Eu2 Eu4 O1C -107.9(6) . . . . ?
O5K Eu2 Eu4 O1C 147.7(5) . . . . ?
N1B Eu2 Eu4 O1C -127.8(6) . . . . ?
O2H Eu2 Eu4 O1C 21.3(7) . . . . ?
Eu1 Eu2 Eu4 O1C 45.0(4) . . . . ?
Eu3 Eu2 Eu4 O1C 109.7(4) . . . . ?
O9K Eu2 Eu4 Cl1 -129.5(5) . . . . ?
O1J Eu2 Eu4 Cl1 -116(4) . . . . ?
O1K Eu2 Eu4 Cl1 -58.3(4) . . . . ?
O1A Eu2 Eu4 Cl1 20.2(4) 2_655 . . . ?
O7J Eu2 Eu4 Cl1 172.5(5) . . . . ?
O1B Eu2 Eu4 Cl1 114.3(5) . . . . ?
O5K Eu2 Eu4 Cl1 9.9(4) . . . . ?
N1B Eu2 Eu4 Cl1 94.4(5) . . . . ?
O2H Eu2 Eu4 Cl1 -116.5(6) . . . . ?
Eu1 Eu2 Eu4 Cl1 -92.79(9) . . . . ?
Eu3 Eu2 Eu4 Cl1 -28.08(8) . . . . ?
O9K Eu2 Eu4 Eu5 49.3(5) . . . . ?
O1J Eu2 Eu4 Eu5 62(4) . . . . ?
O1K Eu2 Eu4 Eu5 120.5(4) . . . . ?
O1A Eu2 Eu4 Eu5 -161.0(4) 2_655 . . . ?
O7J Eu2 Eu4 Eu5 -8.7(5) . . . . ?
O1B Eu2 Eu4 Eu5 -67.0(5) . . . . ?
O5K Eu2 Eu4 Eu5 -171.3(4) . . . . ?
N1B Eu2 Eu4 Eu5 -86.8(5) . . . . ?
O2H Eu2 Eu4 Eu5 62.3(6) . . . . ?
Eu1 Eu2 Eu4 Eu5 86.00(6) . . . . ?
Eu3 Eu2 Eu4 Eu5 150.71(5) . . . . ?
O9K Eu2 Eu4 Eu3 -101.5(5) . . . . ?
O1J Eu2 Eu4 Eu3 -88(4) . . . . ?
O1K Eu2 Eu4 Eu3 -30.2(4) . . . . ?
O1A Eu2 Eu4 Eu3 48.3(4) 2_655 . . . ?
O7J Eu2 Eu4 Eu3 -159.4(5) . . . . ?
O1B Eu2 Eu4 Eu3 142.3(5) . . . . ?
O5K Eu2 Eu4 Eu3 38.0(4) . . . . ?
N1B Eu2 Eu4 Eu3 122.5(5) . . . . ?
O2H Eu2 Eu4 Eu3 -88.4(6) . . . . ?
Eu1 Eu2 Eu4 Eu3 -64.71(3) . . . . ?
O5K Eu3 Eu4 O3K -172(3) 2_655 . . . ?
O5K Eu3 Eu4 O3K -30(3) . . . . ?
O1K Eu3 Eu4 O3K 45(3) . . . . ?
O1K Eu3 Eu4 O3K 71(4) 2_655 . . . ?
O6K Eu3 Eu4 O3K -93(3) 2_655 . . . ?
O6K Eu3 Eu4 O3K 127(3) . . . . ?
O2A Eu3 Eu4 O3K 109(3) . . . . ?
O2A Eu3 Eu4 O3K -23(3) 2_655 . . . ?
Cl1 Eu3 Eu4 O3K -132(3) . . . . ?
Eu1 Eu3 Eu4 O3K 85(3) . . . . ?
Eu1 Eu3 Eu4 O3K -61(3) 2_655 . . . ?
O5K Eu3 Eu4 O6K 60.9(6) 2_655 . . . ?
O5K Eu3 Eu4 O6K -157.3(8) . . . . ?
O1K Eu3 Eu4 O6K -82.0(6) . . . . ?
O1K Eu3 Eu4 O6K -56(3) 2_655 . . . ?
O6K Eu3 Eu4 O6K 139.9(6) 2_655 . . . ?
O2A Eu3 Eu4 O6K -18.7(6) . . . . ?
O2A Eu3 Eu4 O6K -150.3(6) 2_655 . . . ?
Cl1 Eu3 Eu4 O6K 100.8(5) . . . . ?
Eu1 Eu3 Eu4 O6K -42.7(5) . . . . ?
Eu1 Eu3 Eu4 O6K 172.0(5) 2_655 . . . ?
O5K Eu3 Eu4 O9K 134.5(4) 2_655 . . . ?
O5K Eu3 Eu4 O9K -83.7(6) . . . . ?
O1K Eu3 Eu4 O9K -8.4(4) . . . . ?
O1K Eu3 Eu4 O9K 17(3) 2_655 . . . ?
O6K Eu3 Eu4 O9K -146.5(4) 2_655 . . . ?
O6K Eu3 Eu4 O9K 73.6(6) . . . . ?
O2A Eu3 Eu4 O9K 54.9(4) . . . . ?
O2A Eu3 Eu4 O9K -76.7(5) 2_655 . . . ?
Cl1 Eu3 Eu4 O9K 174.5(3) . . . . ?
Eu1 Eu3 Eu4 O9K 31.0(3) . . . . ?
Eu1 Eu3 Eu4 O9K -114.4(3) 2_655 . . . ?
O5K Eu3 Eu4 O4K -3.5(4) 2_655 . . . ?
O5K Eu3 Eu4 O4K 138.4(6) . . . . ?
O1K Eu3 Eu4 O4K -146.3(4) . . . . ?
O1K Eu3 Eu4 O4K -121(3) 2_655 . . . ?
O6K Eu3 Eu4 O4K 75.6(4) 2_655 . . . ?
O6K Eu3 Eu4 O4K -64.3(6) . . . . ?
O2A Eu3 Eu4 O4K -83.0(4) . . . . ?
O2A Eu3 Eu4 O4K 145.4(5) 2_655 . . . ?
Cl1 Eu3 Eu4 O4K 36.5(3) . . . . ?
Eu1 Eu3 Eu4 O4K -107.0(3) . . . . ?
Eu1 Eu3 Eu4 O4K 107.7(3) 2_655 . . . ?
O5K Eu3 Eu4 O10K -78.6(4) 2_655 . . . ?
O5K Eu3 Eu4 O10K 63.2(6) . . . . ?
O1K Eu3 Eu4 O10K 138.5(4) . . . . ?
O1K Eu3 Eu4 O10K 164(3) 2_655 . . . ?
O6K Eu3 Eu4 O10K 0.4(4) 2_655 . . . ?
O6K Eu3 Eu4 O10K -139.5(6) . . . . ?
O2A Eu3 Eu4 O10K -158.2(4) . . . . ?
O2A Eu3 Eu4 O10K 70.2(5) 2_655 . . . ?
Cl1 Eu3 Eu4 O10K -38.6(3) . . . . ?
Eu1 Eu3 Eu4 O10K 177.8(3) . . . . ?
Eu1 Eu3 Eu4 O10K 32.5(3) 2_655 . . . ?
O5K Eu3 Eu4 O5K -141.8(7) 2_655 . . . ?
O1K Eu3 Eu4 O5K 75.3(6) . . . . ?
O1K Eu3 Eu4 O5K 101(3) 2_655 . . . ?
O6K Eu3 Eu4 O5K -62.8(6) 2_655 . . . ?
O6K Eu3 Eu4 O5K 157.3(8) . . . . ?
O2A Eu3 Eu4 O5K 138.6(6) . . . . ?
O2A Eu3 Eu4 O5K 7.0(7) 2_655 . . . ?
Cl1 Eu3 Eu4 O5K -101.8(5) . . . . ?
Eu1 Eu3 Eu4 O5K 114.6(5) . . . . ?
Eu1 Eu3 Eu4 O5K -30.7(5) 2_655 . . . ?
O5K Eu3 Eu4 O1B -161.7(5) 2_655 . . . ?
O5K Eu3 Eu4 O1B -19.9(6) . . . . ?
O1K Eu3 Eu4 O1B 55.4(5) . . . . ?
O1K Eu3 Eu4 O1B 81(3) 2_655 . . . ?
O6K Eu3 Eu4 O1B -82.7(4) 2_655 . . . ?
O6K Eu3 Eu4 O1B 137.4(6) . . . . ?
O2A Eu3 Eu4 O1B 118.7(5) . . . . ?
O2A Eu3 Eu4 O1B -12.9(5) 2_655 . . . ?
Cl1 Eu3 Eu4 O1B -121.8(3) . . . . ?
Eu1 Eu3 Eu4 O1B 94.7(3) . . . . ?
Eu1 Eu3 Eu4 O1B -50.6(4) 2_655 . . . ?
O5K Eu3 Eu4 O1C 69.1(5) 2_655 . . . ?
O5K Eu3 Eu4 O1C -149.1(7) . . . . ?
O1K Eu3 Eu4 O1C -73.8(5) . . . . ?
O1K Eu3 Eu4 O1C -48(3) 2_655 . . . ?
O6K Eu3 Eu4 O1C 148.1(5) 2_655 . . . ?
O6K Eu3 Eu4 O1C 8.2(6) . . . . ?
O2A Eu3 Eu4 O1C -10.5(5) . . . . ?
O2A Eu3 Eu4 O1C -142.1(5) 2_655 . . . ?
Cl1 Eu3 Eu4 O1C 109.0(4) . . . . ?
Eu1 Eu3 Eu4 O1C -34.5(4) . . . . ?
Eu1 Eu3 Eu4 O1C -179.8(4) 2_655 . . . ?
O5K Eu3 Eu4 Cl1 -40.0(3) 2_655 . . . ?
O5K Eu3 Eu4 Cl1 101.8(5) . . . . ?
O1K Eu3 Eu4 Cl1 177.2(3) . . . . ?
O1K Eu3 Eu4 Cl1 -157(3) 2_655 . . . ?
O6K Eu3 Eu4 Cl1 39.1(3) 2_655 . . . ?
O6K Eu3 Eu4 Cl1 -100.8(5) . . . . ?
O2A Eu3 Eu4 Cl1 -119.5(3) . . . . ?
O2A Eu3 Eu4 Cl1 108.8(4) 2_655 . . . ?
Eu1 Eu3 Eu4 Cl1 -143.50(2) . . . . ?
Eu1 Eu3 Eu4 Cl1 71.14(7) 2_655 . . . ?
O5K Eu3 Eu4 Eu5 26.8(3) 2_655 . . . ?
O5K Eu3 Eu4 Eu5 168.6(5) . . . . ?
O1K Eu3 Eu4 Eu5 -116.1(3) . . . . ?
O1K Eu3 Eu4 Eu5 -91(3) 2_655 . . . ?
O6K Eu3 Eu4 Eu5 105.8(3) 2_655 . . . ?
O6K Eu3 Eu4 Eu5 -34.1(5) . . . . ?
O2A Eu3 Eu4 Eu5 -52.8(3) . . . . ?
O2A Eu3 Eu4 Eu5 175.6(4) 2_655 . . . ?
Cl1 Eu3 Eu4 Eu5 66.74(7) . . . . ?
Eu1 Eu3 Eu4 Eu5 -76.76(7) . . . . ?
Eu1 Eu3 Eu4 Eu5 137.88(7) 2_655 . . . ?
O5K Eu3 Eu4 Eu2 174.0(3) 2_655 . . . ?
O5K Eu3 Eu4 Eu2 -44.2(5) . . . . ?
O1K Eu3 Eu4 Eu2 31.1(3) . . . . ?
O1K Eu3 Eu4 Eu2 57(3) 2_655 . . . ?
O6K Eu3 Eu4 Eu2 -107.0(3) 2_655 . . . ?
O6K Eu3 Eu4 Eu2 113.1(5) . . . . ?
O2A Eu3 Eu4 Eu2 94.4(3) . . . . ?
O2A Eu3 Eu4 Eu2 -37.2(4) 2_655 . . . ?
Cl1 Eu3 Eu4 Eu2 -146.08(2) . . . . ?
Eu1 Eu3 Eu4 Eu2 70.42(3) . . . . ?
Eu1 Eu3 Eu4 Eu2 -74.94(7) 2_655 . . . ?
O6K Eu4 Eu5 O3K 155.2(7) . . . . ?
O9K Eu4 Eu5 O3K 79.8(7) . . . . ?
O4K Eu4 Eu5 O3K -139.0(7) . . . . ?
O10K Eu4 Eu5 O3K -69.6(6) . . . . ?
O5K Eu4 Eu5 O3K -75(2) . . . . ?
O1B Eu4 Eu5 O3K 6.1(7) . . . . ?
O1C Eu4 Eu5 O3K 112.9(7) . . . . ?
Cl1 Eu4 Eu5 O3K -132.2(6) . . . . ?
Eu2 Eu4 Eu5 O3K 49.0(6) . . . . ?
Eu3 Eu4 Eu5 O3K 176.8(6) . . . . ?
O3K Eu4 Eu5 O5J -40(4) . . . . ?
O6K Eu4 Eu5 O5J 116(4) . . . . ?
O9K Eu4 Eu5 O5J 40(4) . . . . ?
O4K Eu4 Eu5 O5J -179(4) . . . . ?
O10K Eu4 Eu5 O5J -109(4) . . . . ?
O5K Eu4 Eu5 O5J -115(5) . . . . ?
O1B Eu4 Eu5 O5J -33(4) . . . . ?
O1C Eu4 Eu5 O5J 73(4) . . . . ?
Cl1 Eu4 Eu5 O5J -172(4) . . . . ?
Eu2 Eu4 Eu5 O5J 9(4) . . . . ?
Eu3 Eu4 Eu5 O5J 137(4) . . . . ?
O3K Eu4 Eu5 O1C -112.9(7) . . . . ?
O6K Eu4 Eu5 O1C 42.2(6) . . . . ?
O9K Eu4 Eu5 O1C -33.2(6) . . . . ?
O4K Eu4 Eu5 O1C 108.0(6) . . . . ?
O10K Eu4 Eu5 O1C 177.4(6) . . . . ?
O5K Eu4 Eu5 O1C 172(2) . . . . ?
O1B Eu4 Eu5 O1C -106.8(6) . . . . ?
Cl1 Eu4 Eu5 O1C 114.8(5) . . . . ?
Eu2 Eu4 Eu5 O1C -64.0(5) . . . . ?
Eu3 Eu4 Eu5 O1C 63.9(5) . . . . ?
O3K Eu4 Eu5 O1E 147.1(7) . . . 2_655 ?
O6K Eu4 Eu5 O1E -57.8(5) . . . 2_655 ?
O9K Eu4 Eu5 O1E -133.2(5) . . . 2_655 ?
O4K Eu4 Eu5 O1E 8.0(6) . . . 2_655 ?
O10K Eu4 Eu5 O1E 77.4(5) . . . 2_655 ?
O5K Eu4 Eu5 O1E 72(2) . . . 2_655 ?
O1B Eu4 Eu5 O1E 153.2(5) . . . 2_655 ?
O1C Eu4 Eu5 O1E -100.0(6) . . . 2_655 ?
Cl1 Eu4 Eu5 O1E 14.8(4) . . . 2_655 ?
Eu2 Eu4 Eu5 O1E -163.9(4) . . . 2_655 ?
Eu3 Eu4 Eu5 O1E -36.1(4) . . . 2_655 ?
O3K Eu4 Eu5 O9J -60.7(7) . . . . ?
O6K Eu4 Eu5 O9J 94.5(5) . . . . ?
O9K Eu4 Eu5 O9J 19.1(5) . . . . ?
O4K Eu4 Eu5 O9J 160.3(6) . . . . ?
O10K Eu4 Eu5 O9J -130.3(5) . . . . ?
O5K Eu4 Eu5 O9J -136(2) . . . . ?
O1B Eu4 Eu5 O9J -54.6(6) . . . . ?
O1C Eu4 Eu5 O9J 52.2(6) . . . . ?
Cl1 Eu4 Eu5 O9J 167.1(4) . . . . ?
Eu2 Eu4 Eu5 O9J -11.7(4) . . . . ?
Eu3 Eu4 Eu5 O9J 116.1(4) . . . . ?
O3K Eu4 Eu5 O2K 71.9(7) . . . . ?
O6K Eu4 Eu5 O2K -133.0(5) . . . . ?
O9K Eu4 Eu5 O2K 151.6(5) . . . . ?
O4K Eu4 Eu5 O2K -67.1(5) . . . . ?
O10K Eu4 Eu5 O2K 2.2(5) . . . . ?
O5K Eu4 Eu5 O2K -3(2) . . . . ?
O1B Eu4 Eu5 O2K 78.0(5) . . . . ?
O1C Eu4 Eu5 O2K -175.2(6) . . . . ?
Cl1 Eu4 Eu5 O2K -60.4(4) . . . . ?
Eu2 Eu4 Eu5 O2K 120.9(3) . . . . ?
Eu3 Eu4 Eu5 O2K -111.3(3) . . . . ?
O3K Eu4 Eu5 O4K 139.0(7) . . . . ?
O6K Eu4 Eu5 O4K -65.8(5) . . . . ?
O9K Eu4 Eu5 O4K -141.2(5) . . . . ?
O10K Eu4 Eu5 O4K 69.4(5) . . . . ?
O5K Eu4 Eu5 O4K 64(2) . . . . ?
O1B Eu4 Eu5 O4K 145.1(6) . . . . ?
O1C Eu4 Eu5 O4K -108.0(6) . . . . ?
Cl1 Eu4 Eu5 O4K 6.8(4) . . . . ?
Eu2 Eu4 Eu5 O4K -172.0(4) . . . . ?
Eu3 Eu4 Eu5 O4K -44.2(4) . . . . ?
O3K Eu4 Eu5 N1C -140.4(9) . . . . ?
O6K Eu4 Eu5 N1C 14.8(7) . . . . ?
O9K Eu4 Eu5 N1C -60.6(7) . . . . ?
O4K Eu4 Eu5 N1C 80.6(8) . . . . ?
O10K Eu4 Eu5 N1C 150.0(7) . . . . ?
O5K Eu4 Eu5 N1C 144(2) . . . . ?
O1B Eu4 Eu5 N1C -134.2(8) . . . . ?
O1C Eu4 Eu5 N1C -27.4(8) . . . . ?
Cl1 Eu4 Eu5 N1C 87.4(7) . . . . ?
Eu2 Eu4 Eu5 N1C -91.4(7) . . . . ?
Eu3 Eu4 Eu5 N1C 36.4(7) . . . . ?
O3K Eu4 Eu5 O1H 13.6(7) . . . . ?
O6K Eu4 Eu5 O1H 168.7(6) . . . . ?
O9K Eu4 Eu5 O1H 93.4(5) . . . . ?
O4K Eu4 Eu5 O1H -125.4(6) . . . . ?
O10K Eu4 Eu5 O1H -56.1(5) . . . . ?
O5K Eu4 Eu5 O1H -62(2) . . . . ?
O1B Eu4 Eu5 O1H 19.7(6) . . . . ?
O1C Eu4 Eu5 O1H 126.5(7) . . . . ?
Cl1 Eu4 Eu5 O1H -118.7(5) . . . . ?
Eu2 Eu4 Eu5 O1H 62.6(5) . . . . ?
Eu3 Eu4 Eu5 O1H -169.6(4) . . . . ?
O3K Eu4 Eu5 Eu6 38.2(6) . . . . ?
O6K Eu4 Eu5 Eu6 -166.6(3) . . . . ?
O9K Eu4 Eu5 Eu6 118.0(3) . . . . ?
O4K Eu4 Eu5 Eu6 -100.8(4) . . . . ?
O10K Eu4 Eu5 Eu6 -31.4(3) . . . . ?
O5K Eu4 Eu5 Eu6 -37(2) . . . . ?
O1B Eu4 Eu5 Eu6 44.4(4) . . . . ?
O1C Eu4 Eu5 Eu6 151.2(5) . . . . ?
Cl1 Eu4 Eu5 Eu6 -93.98(9) . . . . ?
Eu2 Eu4 Eu5 Eu6 87.23(6) . . . . ?
Eu3 Eu4 Eu5 Eu6 -144.96(7) . . . . ?
O3K Eu4 Eu5 Eu7 102.6(6) . . . . ?
O6K Eu4 Eu5 Eu7 -102.3(3) . . . . ?
O9K Eu4 Eu5 Eu7 -177.7(3) . . . . ?
O4K Eu4 Eu5 Eu7 -36.5(4) . . . . ?
O10K Eu4 Eu5 Eu7 32.9(3) . . . . ?
O5K Eu4 Eu5 Eu7 27(2) . . . . ?
O1B Eu4 Eu5 Eu7 108.7(4) . . . . ?
O1C Eu4 Eu5 Eu7 -144.5(5) . . . . ?
Cl1 Eu4 Eu5 Eu7 -29.66(9) . . . . ?
Eu2 Eu4 Eu5 Eu7 151.56(6) . . . . ?
Eu3 Eu4 Eu5 Eu7 -80.64(7) . . . . ?
O3K Eu5 Eu6 O2K 153.5(9) . . . . ?
O5J Eu5 Eu6 O2K -74.7(9) . . . . ?
O1C Eu5 Eu6 O2K 133.4(7) . . . . ?
O1E Eu5 Eu6 O2K 5.5(8) 2_655 . . . ?
O9J Eu5 Eu6 O2K -151.7(8) . . . . ?
O4K Eu5 Eu6 O2K 71.9(7) . . . . ?
N1C Eu5 Eu6 O2K 118(3) . . . . ?
O1H Eu5 Eu6 O2K -101.5(9) . . . . ?
Eu4 Eu5 Eu6 O2K 113.0(6) . . . . ?
Eu7 Eu5 Eu6 O2K 41.2(6) . . . . ?
O3K Eu5 Eu6 O2B 1.7(7) . . . . ?
O5J Eu5 Eu6 O2B 133.6(8) . . . . ?
O1C Eu5 Eu6 O2B -18.4(6) . . . . ?
O1E Eu5 Eu6 O2B -146.2(6) 2_655 . . . ?
O9J Eu5 Eu6 O2B 56.6(6) . . . . ?
O2K Eu5 Eu6 O2B -151.7(8) . . . . ?
O4K Eu5 Eu6 O2B -79.8(5) . . . . ?
N1C Eu5 Eu6 O2B -33(3) . . . . ?
O1H Eu5 Eu6 O2B 106.8(7) . . . . ?
Eu4 Eu5 Eu6 O2B -38.7(4) . . . . ?
Eu7 Eu5 Eu6 O2B -110.6(4) . . . . ?
O3K Eu5 Eu6 O2J -73.1(9) . . . . ?
O5J Eu5 Eu6 O2J 58.8(9) . . . . ?
O1C Eu5 Eu6 O2J -93.2(7) . . . . ?
O1E Eu5 Eu6 O2J 139.0(8) 2_655 . . . ?
O9J Eu5 Eu6 O2J -18.2(7) . . . . ?
O2K Eu5 Eu6 O2J 133.5(9) . . . . ?
O4K Eu5 Eu6 O2J -154.6(7) . . . . ?
N1C Eu5 Eu6 O2J -108(3) . . . . ?
O1H Eu5 Eu6 O2J 32.0(9) . . . . ?
Eu4 Eu5 Eu6 O2J -113.5(6) . . . . ?
Eu7 Eu5 Eu6 O2J 174.6(6) . . . . ?
O5J Eu5 Eu6 O3K 131.9(9) . . . . ?
O1C Eu5 Eu6 O3K -20.1(7) . . . . ?
O1E Eu5 Eu6 O3K -147.9(8) 2_655 . . . ?
O9J Eu5 Eu6 O3K 54.9(8) . . . . ?
O2K Eu5 Eu6 O3K -153.5(9) . . . . ?
O4K Eu5 Eu6 O3K -81.5(7) . . . . ?
N1C Eu5 Eu6 O3K -35(3) . . . . ?
O1H Eu5 Eu6 O3K 105.1(9) . . . . ?
Eu4 Eu5 Eu6 O3K -40.4(6) . . . . ?
Eu7 Eu5 Eu6 O3K -112.3(6) . . . . ?
O3K Eu5 Eu6 O10K 71.8(7) . . . . ?
O5J Eu5 Eu6 O10K -156.4(7) . . . . ?
O1C Eu5 Eu6 O10K 51.7(5) . . . . ?
O1E Eu5 Eu6 O10K -76.2(5) 2_655 . . . ?
O9J Eu5 Eu6 O10K 126.6(6) . . . . ?
O2K Eu5 Eu6 O10K -81.7(7) . . . . ?
O4K Eu5 Eu6 O10K -9.8(4) . . . . ?
N1C Eu5 Eu6 O10K 37(2) . . . . ?
O1H Eu5 Eu6 O10K 176.8(7) . . . . ?
Eu4 Eu5 Eu6 O10K 31.4(3) . . . . ?
Eu7 Eu5 Eu6 O10K -40.5(3) . . . . ?
O3K Eu5 Eu6 O6J -152.8(8) . . . . ?
O5J Eu5 Eu6 O6J -21.0(8) . . . . ?
O1C Eu5 Eu6 O6J -172.9(6) . . . . ?
O1E Eu5 Eu6 O6J 59.2(7) 2_655 . . . ?
O9J Eu5 Eu6 O6J -98.0(7) . . . . ?
O2K Eu5 Eu6 O6J 53.7(8) . . . . ?
O4K Eu5 Eu6 O6J 125.6(6) . . . . ?
N1C Eu5 Eu6 O6J 172(3) . . . . ?
O1H Eu5 Eu6 O6J -47.8(8) . . . . ?
Eu4 Eu5 Eu6 O6J 166.7(5) . . . . ?
Eu7 Eu5 Eu6 O6J 94.9(5) . . . . ?
O3K Eu5 Eu6 O1D 133.5(7) . . . . ?
O5J Eu5 Eu6 O1D -94.7(7) . . . . ?
O1C Eu5 Eu6 O1D 113.4(5) . . . . ?
O1E Eu5 Eu6 O1D -14.5(5) 2_655 . . . ?
O9J Eu5 Eu6 O1D -171.7(6) . . . . ?
O2K Eu5 Eu6 O1D -20.0(7) . . . . ?
O4K Eu5 Eu6 O1D 51.9(5) . . . . ?
N1C Eu5 Eu6 O1D 98(2) . . . . ?
O1H Eu5 Eu6 O1D -121.5(7) . . . . ?
Eu4 Eu5 Eu6 O1D 93.0(3) . . . . ?
Eu7 Eu5 Eu6 O1D 21.2(3) . . . . ?
O3K Eu5 Eu6 N1D 101.6(17) . . . . ?
O5J Eu5 Eu6 N1D -126.5(17) . . . . ?
O1C Eu5 Eu6 N1D 81.5(16) . . . . ?
O1E Eu5 Eu6 N1D -46.3(16) 2_655 . . . ?
O9J Eu5 Eu6 N1D 156.5(16) . . . . ?
O2K Eu5 Eu6 N1D -51.8(17) . . . . ?
O4K Eu5 Eu6 N1D 20.1(16) . . . . ?
N1C Eu5 Eu6 N1D 66(3) . . . . ?
O1H Eu5 Eu6 N1D -153.3(17) . . . . ?
Eu4 Eu5 Eu6 N1D 61.2(15) . . . . ?
Eu7 Eu5 Eu6 N1D -10.7(15) . . . . ?
O3K Eu5 Eu6 O1H -105.1(9) . . . . ?
O5J Eu5 Eu6 O1H 26.8(9) . . . . ?
O1C Eu5 Eu6 O1H -125.1(7) . . . . ?
O1E Eu5 Eu6 O1H 107.0(8) 2_655 . . . ?
O9J Eu5 Eu6 O1H -50.2(8) . . . . ?
O2K Eu5 Eu6 O1H 101.5(9) . . . . ?
O4K Eu5 Eu6 O1H 173.4(7) . . . . ?
N1C Eu5 Eu6 O1H -140(3) . . . . ?
Eu4 Eu5 Eu6 O1H -145.5(6) . . . . ?
Eu7 Eu5 Eu6 O1H 142.7(6) . . . . ?
O3K Eu5 Eu6 Eu7 112.3(6) . . . . ?
O5J Eu5 Eu6 Eu7 -115.8(7) . . . . ?
O1C Eu5 Eu6 Eu7 92.2(4) . . . . ?
O1E Eu5 Eu6 Eu7 -35.7(4) 2_655 . . . ?
O9J Eu5 Eu6 Eu7 167.1(5) . . . . ?
O2K Eu5 Eu6 Eu7 -41.2(6) . . . . ?
O4K Eu5 Eu6 Eu7 30.8(3) . . . . ?
N1C Eu5 Eu6 Eu7 77(2) . . . . ?
O1H Eu5 Eu6 Eu7 -142.7(6) . . . . ?
Eu4 Eu5 Eu6 Eu7 71.87(3) . . . . ?
O3K Eu5 Eu6 Eu4 40.4(6) . . . . ?
O5J Eu5 Eu6 Eu4 172.3(7) . . . . ?
O1C Eu5 Eu6 Eu4 20.3(4) . . . . ?
O1E Eu5 Eu6 Eu4 -107.5(4) 2_655 . . . ?
O9J Eu5 Eu6 Eu4 95.3(4) . . . . ?
O2K Eu5 Eu6 Eu4 -113.0(6) . . . . ?
O4K Eu5 Eu6 Eu4 -41.1(3) . . . . ?
N1C Eu5 Eu6 Eu4 5(2) . . . . ?
O1H Eu5 Eu6 Eu4 145.5(6) . . . . ?
Eu7 Eu5 Eu6 Eu4 -71.87(3) . . . . ?
O3K Eu4 Eu6 O2K -79.5(7) . . . . ?
O6K Eu4 Eu6 O2K 27.7(11) . . . . ?
O9K Eu4 Eu6 O2K -133.6(5) . . . . ?
O4K Eu4 Eu6 O2K 7.0(5) . . . . ?
O10K Eu4 Eu6 O2K 82.7(6) . . . . ?
O5K Eu4 Eu6 O2K 138.9(5) . . . . ?
O1B Eu4 Eu6 O2K -174.0(5) . . . . ?
O1C Eu4 Eu6 O2K -55.4(5) . . . . ?
Cl1 Eu4 Eu6 O2K 68.5(4) . . . . ?
Eu5 Eu4 Eu6 O2K -36.5(4) . . . . ?
Eu2 Eu4 Eu6 O2K -175.5(4) . . . . ?
Eu3 Eu4 Eu6 O2K 111.4(4) . . . . ?
O3K Eu4 Eu6 O2B 100.3(7) . . . . ?
O6K Eu4 Eu6 O2B -152.6(11) . . . . ?
O9K Eu4 Eu6 O2B 46.2(5) . . . . ?
O4K Eu4 Eu6 O2B -173.3(5) . . . . ?
O10K Eu4 Eu6 O2B -97.6(6) . . . . ?
O5K Eu4 Eu6 O2B -41.4(5) . . . . ?
O1B Eu4 Eu6 O2B 5.7(5) . . . . ?
O1C Eu4 Eu6 O2B 124.4(5) . . . . ?
Cl1 Eu4 Eu6 O2B -111.7(4) . . . . ?
Eu5 Eu4 Eu6 O2B 143.3(4) . . . . ?
Eu2 Eu4 Eu6 O2B 4.2(4) . . . . ?
Eu3 Eu4 Eu6 O2B -68.8(4) . . . . ?
O3K Eu4 Eu6 O2J 51.3(8) . . . . ?
O6K Eu4 Eu6 O2J 158.5(12) . . . . ?
O9K Eu4 Eu6 O2J -2.7(6) . . . . ?
O4K Eu4 Eu6 O2J 137.8(6) . . . . ?
O10K Eu4 Eu6 O2J -146.5(7) . . . . ?
O5K Eu4 Eu6 O2J -90.3(6) . . . . ?
O1B Eu4 Eu6 O2J -43.2(6) . . . . ?
O1C Eu4 Eu6 O2J 75.4(6) . . . . ?
Cl1 Eu4 Eu6 O2J -160.7(5) . . . . ?
Eu5 Eu4 Eu6 O2J 94.3(5) . . . . ?
Eu2 Eu4 Eu6 O2J -44.7(5) . . . . ?
Eu3 Eu4 Eu6 O2J -117.8(5) . . . . ?
O6K Eu4 Eu6 O3K 107.1(12) . . . . ?
O9K Eu4 Eu6 O3K -54.1(7) . . . . ?
O4K Eu4 Eu6 O3K 86.5(7) . . . . ?
O10K Eu4 Eu6 O3K 162.1(7) . . . . ?
O5K Eu4 Eu6 O3K -141.6(7) . . . . ?
O1B Eu4 Eu6 O3K -94.5(7) . . . . ?
O1C Eu4 Eu6 O3K 24.1(7) . . . . ?
Cl1 Eu4 Eu6 O3K 148.0(6) . . . . ?
Eu5 Eu4 Eu6 O3K 43.0(6) . . . . ?
Eu2 Eu4 Eu6 O3K -96.0(6) . . . . ?
Eu3 Eu4 Eu6 O3K -169.1(6) . . . . ?
O3K Eu4 Eu6 O10K -162.1(7) . . . . ?
O6K Eu4 Eu6 O10K -55.0(12) . . . . ?
O9K Eu4 Eu6 O10K 143.8(6) . . . . ?
O4K Eu4 Eu6 O10K -75.7(5) . . . . ?
O5K Eu4 Eu6 O10K 56.2(6) . . . . ?
O1B Eu4 Eu6 O10K 103.3(6) . . . . ?
O1C Eu4 Eu6 O10K -138.0(6) . . . . ?
Cl1 Eu4 Eu6 O10K -14.1(4) . . . . ?
Eu5 Eu4 Eu6 O10K -119.1(4) . . . . ?
Eu2 Eu4 Eu6 O10K 101.8(4) . . . . ?
Eu3 Eu4 Eu6 O10K 28.8(4) . . . . ?
O3K Eu4 Eu6 O6J -81.8(15) . . . . ?
O6K Eu4 Eu6 O6J 25.3(17) . . . . ?
O9K Eu4 Eu6 O6J -135.9(14) . . . . ?
O4K Eu4 Eu6 O6J 4.6(14) . . . . ?
O10K Eu4 Eu6 O6J 80.3(14) . . . . ?
O5K Eu4 Eu6 O6J 136.5(14) . . . . ?
O1B Eu4 Eu6 O6J -176.4(14) . . . . ?
O1C Eu4 Eu6 O6J -57.7(14) . . . . ?
Cl1 Eu4 Eu6 O6J 66.2(13) . . . . ?
Eu5 Eu4 Eu6 O6J -38.8(13) . . . . ?
Eu2 Eu4 Eu6 O6J -177.9(13) . . . . ?
Eu3 Eu4 Eu6 O6J 109.0(13) . . . . ?
O3K Eu4 Eu6 O1D -142.0(6) . . . . ?
O6K Eu4 Eu6 O1D -34.8(11) . . . . ?
O9K Eu4 Eu6 O1D 163.9(4) . . . . ?
O4K Eu4 Eu6 O1D -55.5(4) . . . . ?
O10K Eu4 Eu6 O1D 20.2(5) . . . . ?
O5K Eu4 Eu6 O1D 76.4(4) . . . . ?
O1B Eu4 Eu6 O1D 123.5(4) . . . . ?
O1C Eu4 Eu6 O1D -117.9(4) . . . . ?
Cl1 Eu4 Eu6 O1D 6.0(3) . . . . ?
Eu5 Eu4 Eu6 O1D -99.0(3) . . . . ?
Eu2 Eu4 Eu6 O1D 122.0(3) . . . . ?
Eu3 Eu4 Eu6 O1D 48.9(3) . . . . ?
O3K Eu4 Eu6 N1D 154.9(8) . . . . ?
O6K Eu4 Eu6 N1D -98.0(12) . . . . ?
O9K Eu4 Eu6 N1D 100.8(6) . . . . ?
O4K Eu4 Eu6 N1D -118.6(6) . . . . ?
O10K Eu4 Eu6 N1D -43.0(7) . . . . ?
O5K Eu4 Eu6 N1D 13.3(6) . . . . ?
O1B Eu4 Eu6 N1D 60.4(6) . . . . ?
O1C Eu4 Eu6 N1D 179.0(6) . . . . ?
Cl1 Eu4 Eu6 N1D -57.1(5) . . . . ?
Eu5 Eu4 Eu6 N1D -162.1(5) . . . . ?
Eu2 Eu4 Eu6 N1D 58.8(5) . . . . ?
Eu3 Eu4 Eu6 N1D -14.2(5) . . . . ?
O3K Eu4 Eu6 O1H -17.5(7) . . . . ?
O6K Eu4 Eu6 O1H 89.7(12) . . . . ?
O9K Eu4 Eu6 O1H -71.6(6) . . . . ?
O4K Eu4 Eu6 O1H 69.0(5) . . . . ?
O10K Eu4 Eu6 O1H 144.7(6) . . . . ?
O5K Eu4 Eu6 O1H -159.1(6) . . . . ?
O1B Eu4 Eu6 O1H -112.0(6) . . . . ?
O1C Eu4 Eu6 O1H 6.6(6) . . . . ?
Cl1 Eu4 Eu6 O1H 130.5(5) . . . . ?
Eu5 Eu4 Eu6 O1H 25.5(4) . . . . ?
Eu2 Eu4 Eu6 O1H -113.5(5) . . . . ?
Eu3 Eu4 Eu6 O1H 173.4(5) . . . . ?
O3K Eu4 Eu6 Eu7 -118.6(6) . . . . ?
O6K Eu4 Eu6 Eu7 -11.5(11) . . . . ?
O9K Eu4 Eu6 Eu7 -172.7(3) . . . . ?
O4K Eu4 Eu6 Eu7 -32.1(3) . . . . ?
O10K Eu4 Eu6 Eu7 43.5(4) . . . . ?
O5K Eu4 Eu6 Eu7 99.8(3) . . . . ?
O1B Eu4 Eu6 Eu7 146.9(3) . . . . ?
O1C Eu4 Eu6 Eu7 -94.5(3) . . . . ?
Cl1 Eu4 Eu6 Eu7 29.40(8) . . . . ?
Eu5 Eu4 Eu6 Eu7 -75.60(3) . . . . ?
Eu2 Eu4 Eu6 Eu7 145.35(4) . . . . ?
Eu3 Eu4 Eu6 Eu7 72.29(6) . . . . ?
O3K Eu4 Eu6 Eu5 -43.0(6) . . . . ?
O6K Eu4 Eu6 Eu5 64.1(11) . . . . ?
O9K Eu4 Eu6 Eu5 -97.1(3) . . . . ?
O4K Eu4 Eu6 Eu5 43.5(3) . . . . ?
O10K Eu4 Eu6 Eu5 119.1(4) . . . . ?
O5K Eu4 Eu6 Eu5 175.4(3) . . . . ?
O1B Eu4 Eu6 Eu5 -137.5(3) . . . . ?
O1C Eu4 Eu6 Eu5 -18.9(3) . . . . ?
Cl1 Eu4 Eu6 Eu5 105.00(8) . . . . ?
Eu2 Eu4 Eu6 Eu5 -139.05(4) . . . . ?
Eu3 Eu4 Eu6 Eu5 147.89(6) . . . . ?
O2K Eu6 Eu7 O4K -72.9(7) . . . . ?
O2B Eu6 Eu7 O4K 74.3(5) . . . . ?
O2J Eu6 Eu7 O4K -67(4) . . . . ?
O3K Eu6 Eu7 O4K 1.8(5) . . . . ?
O10K Eu6 Eu7 O4K 70.1(5) . . . . ?
O6J Eu6 Eu7 O4K -135.6(5) . . . . ?
O1D Eu6 Eu7 O4K 178.0(5) . . . . ?
N1D Eu6 Eu7 O4K 144.3(6) . . . . ?
O1H Eu6 Eu7 O4K -60.3(6) . . . . ?
Eu5 Eu6 Eu7 O4K -32.2(3) . . . . ?
Eu4 Eu6 Eu7 O4K 32.0(3) . . . . ?
O2K Eu6 Eu7 O8K 151.3(7) . . . . ?
O2B Eu6 Eu7 O8K -61.6(5) . . . . ?
O2J Eu6 Eu7 O8K 157(4) . . . . ?
O3K Eu6 Eu7 O8K -134.1(5) . . . . ?
O10K Eu6 Eu7 O8K -65.7(5) . . . . ?
O6J Eu6 Eu7 O8K 88.5(5) . . . . ?
O1D Eu6 Eu7 O8K 42.2(6) . . . . ?
N1D Eu6 Eu7 O8K 8.5(6) . . . . ?
O1H Eu6 Eu7 O8K 163.9(6) . . . . ?
Eu5 Eu6 Eu7 O8K -168.1(4) . . . . ?
Eu4 Eu6 Eu7 O8K -103.8(4) . . . . ?
O2B Eu6 Eu7 O2K 147.1(7) . . . . ?
O2J Eu6 Eu7 O2K 6(4) . . . . ?
O3K Eu6 Eu7 O2K 74.6(7) . . . . ?
O10K Eu6 Eu7 O2K 143.0(7) . . . . ?
O6J Eu6 Eu7 O2K -62.8(7) . . . . ?
O1D Eu6 Eu7 O2K -109.1(7) . . . . ?
N1D Eu6 Eu7 O2K -142.8(8) . . . . ?
O1H Eu6 Eu7 O2K 12.6(8) . . . . ?
Eu5 Eu6 Eu7 O2K 40.6(6) . . . . ?
Eu4 Eu6 Eu7 O2K 104.9(6) . . . . ?
O2K Eu6 Eu7 O10K -143.0(7) . . . . ?
O2B Eu6 Eu7 O10K 4.1(5) . . . . ?
O2J Eu6 Eu7 O10K -137(4) . . . . ?
O3K Eu6 Eu7 O10K -68.4(5) . . . . ?
O6J Eu6 Eu7 O10K 154.2(6) . . . . ?
O1D Eu6 Eu7 O10K 107.9(6) . . . . ?
N1D Eu6 Eu7 O10K 74.2(6) . . . . ?
O1H Eu6 Eu7 O10K -130.4(6) . . . . ?
Eu5 Eu6 Eu7 O10K -102.4(4) . . . . ?
Eu4 Eu6 Eu7 O10K -38.1(4) . . . . ?
O2K Eu6 Eu7 O7K 76.5(7) . . . . ?
O2B Eu6 Eu7 O7K -136.4(5) . . . . ?
O2J Eu6 Eu7 O7K 82(4) . . . . ?
O3K Eu6 Eu7 O7K 151.1(5) . . . . ?
O10K Eu6 Eu7 O7K -140.5(5) . . . . ?
O6J Eu6 Eu7 O7K 13.7(5) . . . . ?
O1D Eu6 Eu7 O7K -32.6(5) . . . . ?
N1D Eu6 Eu7 O7K -66.3(6) . . . . ?
O1H Eu6 Eu7 O7K 89.1(6) . . . . ?
Eu5 Eu6 Eu7 O7K 117.1(3) . . . . ?
Eu4 Eu6 Eu7 O7K -178.6(3) . . . . ?
O2K Eu6 Eu7 O8K -83(3) . . . 2_655 ?
O2B Eu6 Eu7 O8K 64(3) . . . 2_655 ?
O2J Eu6 Eu7 O8K -78(4) . . . 2_655 ?
O3K Eu6 Eu7 O8K -9(3) . . . 2_655 ?
O10K Eu6 Eu7 O8K 60(3) . . . 2_655 ?
O6J Eu6 Eu7 O8K -146(3) . . . 2_655 ?
O1D Eu6 Eu7 O8K 168(3) . . . 2_655 ?
N1D Eu6 Eu7 O8K 134(3) . . . 2_655 ?
O1H Eu6 Eu7 O8K -71(3) . . . 2_655 ?
Eu5 Eu6 Eu7 O8K -43(2) . . . 2_655 ?
Eu4 Eu6 Eu7 O8K 22(2) . . . 2_655 ?
O2K Eu6 Eu7 O2E 3.2(7) . . . 2_655 ?
O2B Eu6 Eu7 O2E 150.3(5) . . . 2_655 ?
O2J Eu6 Eu7 O2E 9(4) . . . 2_655 ?
O3K Eu6 Eu7 O2E 77.8(5) . . . 2_655 ?
O10K Eu6 Eu7 O2E 146.2(6) . . . 2_655 ?
O6J Eu6 Eu7 O2E -59.6(6) . . . 2_655 ?
O1D Eu6 Eu7 O2E -105.9(6) . . . 2_655 ?
N1D Eu6 Eu7 O2E -139.6(6) . . . 2_655 ?
O1H Eu6 Eu7 O2E 15.8(6) . . . 2_655 ?
Eu5 Eu6 Eu7 O2E 43.8(4) . . . 2_655 ?
Eu4 Eu6 Eu7 O2E 108.1(4) . . . 2_655 ?
O2K Eu6 Eu7 O1D 109.1(7) . . . . ?
O2B Eu6 Eu7 O1D -103.8(6) . . . . ?
O2J Eu6 Eu7 O1D 115(4) . . . . ?
O3K Eu6 Eu7 O1D -176.3(5) . . . . ?
O10K Eu6 Eu7 O1D -107.9(6) . . . . ?
O6J Eu6 Eu7 O1D 46.3(6) . . . . ?
N1D Eu6 Eu7 O1D -33.7(6) . . . . ?
O1H Eu6 Eu7 O1D 121.7(6) . . . . ?
Eu5 Eu6 Eu7 O1D 149.7(4) . . . . ?
Eu4 Eu6 Eu7 O1D -146.0(4) . . . . ?
O2K Eu6 Eu7 Cl1 -134.9(6) . . . . ?
O2B Eu6 Eu7 Cl1 12.3(4) . . . . ?
O2J Eu6 Eu7 Cl1 -129(4) . . . . ?
O3K Eu6 Eu7 Cl1 -60.2(3) . . . . ?
O10K Eu6 Eu7 Cl1 8.1(4) . . . . ?
O6J Eu6 Eu7 Cl1 162.4(4) . . . . ?
O1D Eu6 Eu7 Cl1 116.0(4) . . . . ?
N1D Eu6 Eu7 Cl1 82.3(5) . . . . ?
O1H Eu6 Eu7 Cl1 -122.3(5) . . . . ?
Eu5 Eu6 Eu7 Cl1 -94.23(6) . . . . ?
Eu4 Eu6 Eu7 Cl1 -29.97(6) . . . . ?
O2K Eu6 Eu7 Eu8 45.1(6) . . . 2_655 ?
O2B Eu6 Eu7 Eu8 -167.8(4) . . . 2_655 ?
O2J Eu6 Eu7 Eu8 51(4) . . . 2_655 ?
O3K Eu6 Eu7 Eu8 119.7(3) . . . 2_655 ?
O10K Eu6 Eu7 Eu8 -171.9(4) . . . 2_655 ?
O6J Eu6 Eu7 Eu8 -17.7(4) . . . 2_655 ?
O1D Eu6 Eu7 Eu8 -64.0(4) . . . 2_655 ?
N1D Eu6 Eu7 Eu8 -97.7(5) . . . 2_655 ?
O1H Eu6 Eu7 Eu8 57.7(5) . . . 2_655 ?
Eu5 Eu6 Eu7 Eu8 85.73(6) . . . 2_655 ?
Eu4 Eu6 Eu7 Eu8 149.99(5) . . . 2_655 ?
O2K Eu6 Eu7 Eu7 173.4(6) . . . 2_655 ?
O2B Eu6 Eu7 Eu7 -39.5(4) . . . 2_655 ?
O2J Eu6 Eu7 Eu7 179(86) . . . 2_655 ?
O3K Eu6 Eu7 Eu7 -112.0(3) . . . 2_655 ?
O10K Eu6 Eu7 Eu7 -43.6(4) . . . 2_655 ?
O6J Eu6 Eu7 Eu7 110.6(4) . . . 2_655 ?
O1D Eu6 Eu7 Eu7 64.3(4) . . . 2_655 ?
N1D Eu6 Eu7 Eu7 30.6(5) . . . 2_655 ?
O1H Eu6 Eu7 Eu7 -174.0(5) . . . 2_655 ?
Eu5 Eu6 Eu7 Eu7 -146.00(5) . . . 2_655 ?
Eu4 Eu6 Eu7 Eu7 -81.73(4) . . . 2_655 ?
O4K Eu7 Eu8 O7K 109.4(13) . . . . ?
O8K Eu7 Eu8 O7K 167.1(7) . . . . ?
O2K Eu7 Eu8 O7K -50.5(7) . . . . ?
O10K Eu7 Eu8 O7K -138.0(7) . . . . ?
O8K Eu7 Eu8 O7K 88.8(7) 2_655 . . . ?
O2E Eu7 Eu8 O7K 27.3(7) 2_655 . . . ?
O1D Eu7 Eu8 O7K -90.5(7) . . . . ?
Cl1 Eu7 Eu8 O7K 151.4(6) . . . . ?
Eu6 Eu7 Eu8 O7K -93.1(6) . . . . ?
Eu8 Eu7 Eu8 O7K 46.5(6) 2_655 . . . ?
Eu7 Eu7 Eu8 O7K 123.0(6) 2_655 . . . ?
O4K Eu7 Eu8 O2D -148.8(13) . . . . ?
O8K Eu7 Eu8 O2D -91.0(6) . . . . ?
O2K Eu7 Eu8 O2D 51.4(5) . . . . ?
O10K Eu7 Eu8 O2D -36.2(5) . . . . ?
O7K Eu7 Eu8 O2D 101.8(7) . . . . ?
O8K Eu7 Eu8 O2D -169.4(5) 2_655 . . . ?
O2E Eu7 Eu8 O2D 129.2(5) 2_655 . . . ?
O1D Eu7 Eu8 O2D 11.3(5) . . . . ?
Cl1 Eu7 Eu8 O2D -106.7(4) . . . . ?
Eu6 Eu7 Eu8 O2D 8.8(4) . . . . ?
Eu8 Eu7 Eu8 O2D 148.3(4) 2_655 . . . ?
Eu7 Eu7 Eu8 O2D -135.2(4) 2_655 . . . ?
O4K Eu7 Eu8 O4J 159.6(13) . . . . ?
O8K Eu7 Eu8 O4J -142.7(7) . . . . ?
O2K Eu7 Eu8 O4J -0.3(6) . . . . ?
O10K Eu7 Eu8 O4J -87.8(6) . . . . ?
O7K Eu7 Eu8 O4J 50.2(8) . . . . ?
O8K Eu7 Eu8 O4J 139.0(6) 2_655 . . . ?
O2E Eu7 Eu8 O4J 77.6(6) 2_655 . . . ?
O1D Eu7 Eu8 O4J -40.3(6) . . . . ?
Cl1 Eu7 Eu8 O4J -158.3(5) . . . . ?
Eu6 Eu7 Eu8 O4J -42.9(5) . . . . ?
Eu8 Eu7 Eu8 O4J 96.7(5) 2_655 . . . ?
Eu7 Eu7 Eu8 O4J 173.2(5) 2_655 . . . ?
O4K Eu7 Eu8 O7K 27.5(12) . . . 2_655 ?
O8K Eu7 Eu8 O7K 85.2(6) . . . 2_655 ?
O2K Eu7 Eu8 O7K -132.4(5) . . . 2_655 ?
O10K Eu7 Eu8 O7K 140.1(5) . . . 2_655 ?
O7K Eu7 Eu8 O7K -81.9(8) . . . 2_655 ?
O8K Eu7 Eu8 O7K 6.8(5) 2_655 . . 2_655 ?
O2E Eu7 Eu8 O7K -54.6(5) 2_655 . . 2_655 ?
O1D Eu7 Eu8 O7K -172.4(5) . . . 2_655 ?
Cl1 Eu7 Eu8 O7K 69.5(4) . . . 2_655 ?
Eu6 Eu7 Eu8 O7K -175.0(4) . . . 2_655 ?
Eu8 Eu7 Eu8 O7K -35.4(4) 2_655 . . 2_655 ?
Eu7 Eu7 Eu8 O7K 41.0(4) 2_655 . . 2_655 ?
O4K Eu7 Eu8 O8K -57.7(13) . . . . ?
O2K Eu7 Eu8 O8K 142.4(6) . . . . ?
O10K Eu7 Eu8 O8K 54.9(6) . . . . ?
O7K Eu7 Eu8 O8K -167.1(7) . . . . ?
O8K Eu7 Eu8 O8K -78.4(5) 2_655 . . . ?
O2E Eu7 Eu8 O8K -139.8(6) 2_655 . . . ?
O1D Eu7 Eu8 O8K 102.4(5) . . . . ?
Cl1 Eu7 Eu8 O8K -15.7(4) . . . . ?
Eu6 Eu7 Eu8 O8K 99.8(4) . . . . ?
Eu8 Eu7 Eu8 O8K -120.6(5) 2_655 . . . ?
Eu7 Eu7 Eu8 O8K -44.2(4) 2_655 . . . ?
O4K Eu7 Eu8 O2E -37.8(12) . . . . ?
O8K Eu7 Eu8 O2E 20.0(5) . . . . ?
O2K Eu7 Eu8 O2E 162.4(5) . . . . ?
O10K Eu7 Eu8 O2E 74.8(5) . . . . ?
O7K Eu7 Eu8 O2E -147.1(7) . . . . ?
O8K Eu7 Eu8 O2E -58.4(4) 2_655 . . . ?
O2E Eu7 Eu8 O2E -119.8(2) 2_655 . . . ?
O1D Eu7 Eu8 O2E 122.3(4) . . . . ?
Cl1 Eu7 Eu8 O2E 4.3(3) . . . . ?
Eu6 Eu7 Eu8 O2E 119.8(3) . . . . ?
Eu8 Eu7 Eu8 O2E -100.6(3) 2_655 . . . ?
Eu7 Eu7 Eu8 O2E -24.2(3) 2_655 . . . ?
O4K Eu7 Eu8 O10J 34.1(19) . . . . ?
O8K Eu7 Eu8 O10J 91.9(16) . . . . ?
O2K Eu7 Eu8 O10J -125.7(15) . . . . ?
O10K Eu7 Eu8 O10J 146.7(15) . . . . ?
O7K Eu7 Eu8 O10J -75.2(16) . . . . ?
O8K Eu7 Eu8 O10J 13.5(15) 2_655 . . . ?
O2E Eu7 Eu8 O10J -47.9(15) 2_655 . . . ?
O1D Eu7 Eu8 O10J -165.8(15) . . . . ?
Cl1 Eu7 Eu8 O10J 76.2(15) . . . . ?
Eu6 Eu7 Eu8 O10J -168.3(15) . . . . ?
Eu8 Eu7 Eu8 O10J -28.7(15) 2_655 . . . ?
Eu7 Eu7 Eu8 O10J 47.7(15) 2_655 . . . ?
O4K Eu7 Eu8 N1E -100.8(13) . . . . ?
O8K Eu7 Eu8 N1E -43.1(7) . . . . ?
O2K Eu7 Eu8 N1E 99.4(7) . . . . ?
O10K Eu7 Eu8 N1E 11.8(7) . . . . ?
O7K Eu7 Eu8 N1E 149.8(8) . . . . ?
O8K Eu7 Eu8 N1E -121.4(7) 2_655 . . . ?
O2E Eu7 Eu8 N1E 177.2(7) 2_655 . . . ?
O1D Eu7 Eu8 N1E 59.3(7) . . . . ?
Cl1 Eu7 Eu8 N1E -58.7(6) . . . . ?
Eu6 Eu7 Eu8 N1E 56.8(6) . . . . ?
Eu8 Eu7 Eu8 N1E -163.7(6) 2_655 . . . ?
Eu7 Eu7 Eu8 N1E -87.2(6) 2_655 . . . ?
O4K Eu7 Eu8 O3H 88.9(12) . . . . ?
O8K Eu7 Eu8 O3H 146.6(5) . . . . ?
O2K Eu7 Eu8 O3H -71.0(4) . . . . ?
O10K Eu7 Eu8 O3H -158.5(4) . . . . ?
O7K Eu7 Eu8 O3H -20.5(6) . . . . ?
O8K Eu7 Eu8 O3H 68.3(3) 2_655 . . . ?
O2E Eu7 Eu8 O3H 6.8(4) 2_655 . . . ?
O1D Eu7 Eu8 O3H -111.0(4) . . . . ?
Cl1 Eu7 Eu8 O3H 130.94(18) . . . . ?
Eu6 Eu7 Eu8 O3H -113.58(17) . . . . ?
Eu8 Eu7 Eu8 O3H 26.00(17) 2_655 . . . ?
Eu7 Eu7 Eu8 O3H 102.45(17) 2_655 . . . ?
O4K Eu7 Eu8 Eu7 -13.6(12) . . . 2_655 ?
O8K Eu7 Eu8 Eu7 44.2(4) . . . 2_655 ?
O2K Eu7 Eu8 Eu7 -173.4(4) . . . 2_655 ?
O10K Eu7 Eu8 Eu7 99.0(3) . . . 2_655 ?
O7K Eu7 Eu8 Eu7 -123.0(6) . . . 2_655 ?
O8K Eu7 Eu8 Eu7 -34.2(3) 2_655 . . 2_655 ?
O2E Eu7 Eu8 Eu7 -95.6(4) 2_655 . . 2_655 ?
O1D Eu7 Eu8 Eu7 146.5(3) . . . 2_655 ?
Cl1 Eu7 Eu8 Eu7 28.48(5) . . . 2_655 ?
Eu6 Eu7 Eu8 Eu7 143.97(3) . . . 2_655 ?
Eu8 Eu7 Eu8 Eu7 -76.46(4) 2_655 . . 2_655 ?
O4K Eu7 Eu8 Eu8 62.9(12) . . . 2_655 ?
O8K Eu7 Eu8 Eu8 120.6(5) . . . 2_655 ?
O2K Eu7 Eu8 Eu8 -97.0(4) . . . 2_655 ?
O10K Eu7 Eu8 Eu8 175.5(3) . . . 2_655 ?
O7K Eu7 Eu8 Eu8 -46.5(6) . . . 2_655 ?
O8K Eu7 Eu8 Eu8 42.3(3) 2_655 . . 2_655 ?
O2E Eu7 Eu8 Eu8 -19.1(4) 2_655 . . 2_655 ?
O1D Eu7 Eu8 Eu8 -137.0(3) . . . 2_655 ?
Cl1 Eu7 Eu8 Eu8 104.94(5) . . . 2_655 ?
Eu6 Eu7 Eu8 Eu8 -139.58(4) . . . 2_655 ?
Eu7 Eu7 Eu8 Eu8 76.46(4) 2_655 . . 2_655 ?
O5K Eu3 Cl1 Eu4 140.5(3) 2_655 . . . ?
O5K Eu3 Cl1 Eu4 -39.5(3) . . . . ?
O1K Eu3 Cl1 Eu4 -3.7(4) . . . . ?
O1K Eu3 Cl1 Eu4 176.3(4) 2_655 . . . ?
O6K Eu3 Cl1 Eu4 -140.9(3) 2_655 . . . ?
O6K Eu3 Cl1 Eu4 39.1(3) . . . . ?
O2A Eu3 Cl1 Eu4 79.0(4) . . . . ?
O2A Eu3 Cl1 Eu4 -101.0(4) 2_655 . . . ?
Eu1 Eu3 Cl1 Eu4 34.35(2) . . . . ?
Eu1 Eu3 Cl1 Eu4 -145.65(2) 2_655 . . . ?
O5K Eu3 Cl1 Eu4 -39.5(3) 2_655 . . 2_655 ?
O5K Eu3 Cl1 Eu4 140.5(3) . . . 2_655 ?
O1K Eu3 Cl1 Eu4 176.3(4) . . . 2_655 ?
O1K Eu3 Cl1 Eu4 -3.7(4) 2_655 . . 2_655 ?
O6K Eu3 Cl1 Eu4 39.1(3) 2_655 . . 2_655 ?
O6K Eu3 Cl1 Eu4 -140.9(3) . . . 2_655 ?
O2A Eu3 Cl1 Eu4 -101.0(4) . . . 2_655 ?
O2A Eu3 Cl1 Eu4 79.0(4) 2_655 . . 2_655 ?
Eu1 Eu3 Cl1 Eu4 -145.65(2) . . . 2_655 ?
Eu1 Eu3 Cl1 Eu4 34.35(2) 2_655 . . 2_655 ?
Eu4 Eu3 Cl1 Eu4 180.0 . . . 2_655 ?
O5K Eu3 Cl1 Eu7 -38.8(3) 2_655 . . 2_655 ?
O5K Eu3 Cl1 Eu7 141.2(3) . . . 2_655 ?
O1K Eu3 Cl1 Eu7 177.0(4) . . . 2_655 ?
O1K Eu3 Cl1 Eu7 -3.0(4) 2_655 . . 2_655 ?
O6K Eu3 Cl1 Eu7 39.8(3) 2_655 . . 2_655 ?
O6K Eu3 Cl1 Eu7 -140.2(3) . . . 2_655 ?
O2A Eu3 Cl1 Eu7 -100.3(4) . . . 2_655 ?
O2A Eu3 Cl1 Eu7 79.7(4) 2_655 . . 2_655 ?
Eu1 Eu3 Cl1 Eu7 -144.95(3) . . . 2_655 ?
Eu1 Eu3 Cl1 Eu7 35.05(3) 2_655 . . 2_655 ?
Eu4 Eu3 Cl1 Eu7 -179.30(2) . . . 2_655 ?
O5K Eu3 Cl1 Eu7 141.2(3) 2_655 . . . ?
O5K Eu3 Cl1 Eu7 -38.8(3) . . . . ?
O1K Eu3 Cl1 Eu7 -3.0(4) . . . . ?
O1K Eu3 Cl1 Eu7 177.0(4) 2_655 . . . ?
O6K Eu3 Cl1 Eu7 -140.2(3) 2_655 . . . ?
O6K Eu3 Cl1 Eu7 39.8(3) . . . . ?
O2A Eu3 Cl1 Eu7 79.7(4) . . . . ?
O2A Eu3 Cl1 Eu7 -100.3(4) 2_655 . . . ?
Eu1 Eu3 Cl1 Eu7 35.05(3) . . . . ?
Eu1 Eu3 Cl1 Eu7 -144.95(3) 2_655 . . . ?
Eu4 Eu3 Cl1 Eu7 0.70(2) . . . . ?
O3K Eu4 Cl1 Eu3 173.6(4) . . . . ?
O6K Eu4 Cl1 Eu3 -40.2(3) . . . . ?
O9K Eu4 Cl1 Eu3 -6.9(3) . . . . ?
O4K Eu4 Cl1 Eu3 -142.5(3) . . . . ?
O10K Eu4 Cl1 Eu3 140.5(3) . . . . ?
O5K Eu4 Cl1 Eu3 38.9(3) . . . . ?
O1B Eu4 Cl1 Eu3 76.3(4) . . . . ?
O1C Eu4 Cl1 Eu3 -103.0(4) . . . . ?
Eu5 Eu4 Cl1 Eu3 -147.53(4) . . . . ?
Eu2 Eu4 Cl1 Eu3 31.68(4) . . . . ?
O3K Eu4 Cl1 Eu4 173.6(4) . . . 2_655 ?
O6K Eu4 Cl1 Eu4 -40.2(3) . . . 2_655 ?
O9K Eu4 Cl1 Eu4 -6.9(3) . . . 2_655 ?
O4K Eu4 Cl1 Eu4 -142.5(3) . . . 2_655 ?
O10K Eu4 Cl1 Eu4 140.5(3) . . . 2_655 ?
O5K Eu4 Cl1 Eu4 38.9(3) . . . 2_655 ?
O1B Eu4 Cl1 Eu4 76.3(4) . . . 2_655 ?
O1C Eu4 Cl1 Eu4 -103.0(4) . . . 2_655 ?
Eu5 Eu4 Cl1 Eu4 -147.53(4) . . . 2_655 ?
Eu2 Eu4 Cl1 Eu4 31.68(4) . . . 2_655 ?
Eu3 Eu4 Cl1 Eu4 0.0 . . . 2_655 ?
O3K Eu4 Cl1 Eu7 -7.1(4) . . . 2_655 ?
O6K Eu4 Cl1 Eu7 139.1(3) . . . 2_655 ?
O9K Eu4 Cl1 Eu7 172.4(3) . . . 2_655 ?
O4K Eu4 Cl1 Eu7 36.8(3) . . . 2_655 ?
O10K Eu4 Cl1 Eu7 -40.2(3) . . . 2_655 ?
O5K Eu4 Cl1 Eu7 -141.8(3) . . . 2_655 ?
O1B Eu4 Cl1 Eu7 -104.4(4) . . . 2_655 ?
O1C Eu4 Cl1 Eu7 76.3(4) . . . 2_655 ?
Eu5 Eu4 Cl1 Eu7 31.78(5) . . . 2_655 ?
Eu2 Eu4 Cl1 Eu7 -149.01(4) . . . 2_655 ?
Eu3 Eu4 Cl1 Eu7 179.31(2) . . . 2_655 ?
O3K Eu4 Cl1 Eu7 -6.0(4) . . . . ?
O6K Eu4 Cl1 Eu7 140.2(3) . . . . ?
O9K Eu4 Cl1 Eu7 173.5(3) . . . . ?
O4K Eu4 Cl1 Eu7 37.9(3) . . . . ?
O10K Eu4 Cl1 Eu7 -39.1(3) . . . . ?
O5K Eu4 Cl1 Eu7 -140.7(3) . . . . ?
O1B Eu4 Cl1 Eu7 -103.3(4) . . . . ?
O1C Eu4 Cl1 Eu7 77.4(4) . . . . ?
Eu5 Eu4 Cl1 Eu7 32.90(4) . . . . ?
Eu2 Eu4 Cl1 Eu7 -147.89(4) . . . . ?
Eu3 Eu4 Cl1 Eu7 -179.568(15) . . . . ?
O4K Eu7 Cl1 Eu3 -39.5(3) . . . . ?
O8K Eu7 Cl1 Eu3 141.1(3) . . . . ?
O2K Eu7 Cl1 Eu3 -3.8(4) . . . . ?
O10K Eu7 Cl1 Eu3 38.5(3) . . . . ?
O7K Eu7 Cl1 Eu3 171.7(4) . . . . ?
O8K Eu7 Cl1 Eu3 -141.9(3) 2_655 . . . ?
O2E Eu7 Cl1 Eu3 -102.3(4) 2_655 . . . ?
O1D Eu7 Cl1 Eu3 78.3(4) . . . . ?
Eu6 Eu7 Cl1 Eu3 32.72(4) . . . . ?
Eu8 Eu7 Cl1 Eu3 -147.26(3) 2_655 . . . ?
Eu7 Eu7 Cl1 Eu3 180.0 2_655 . . . ?
O4K Eu7 Cl1 Eu4 -38.8(3) . . . . ?
O8K Eu7 Cl1 Eu4 141.8(3) . . . . ?
O2K Eu7 Cl1 Eu4 -3.1(4) . . . . ?
O10K Eu7 Cl1 Eu4 39.2(3) . . . . ?
O7K Eu7 Cl1 Eu4 172.4(4) . . . . ?
O8K Eu7 Cl1 Eu4 -141.1(3) 2_655 . . . ?
O2E Eu7 Cl1 Eu4 -101.6(4) 2_655 . . . ?
O1D Eu7 Cl1 Eu4 79.0(4) . . . . ?
Eu6 Eu7 Cl1 Eu4 33.42(3) . . . . ?
Eu8 Eu7 Cl1 Eu4 -146.55(4) 2_655 . . . ?
Eu7 Eu7 Cl1 Eu4 -179.29(2) 2_655 . . . ?
O4K Eu7 Cl1 Eu4 141.6(3) . . . 2_655 ?
O8K Eu7 Cl1 Eu4 -37.8(3) . . . 2_655 ?
O2K Eu7 Cl1 Eu4 177.3(4) . . . 2_655 ?
O10K Eu7 Cl1 Eu4 -140.3(3) . . . 2_655 ?
O7K Eu7 Cl1 Eu4 -7.2(4) . . . 2_655 ?
O8K Eu7 Cl1 Eu4 39.3(3) 2_655 . . 2_655 ?
O2E Eu7 Cl1 Eu4 78.8(4) 2_655 . . 2_655 ?
O1D Eu7 Cl1 Eu4 -100.6(4) . . . 2_655 ?
Eu6 Eu7 Cl1 Eu4 -146.16(3) . . . 2_655 ?
Eu8 Eu7 Cl1 Eu4 33.87(4) 2_655 . . 2_655 ?
Eu7 Eu7 Cl1 Eu4 1.13(4) 2_655 . . 2_655 ?
O4K Eu7 Cl1 Eu7 140.5(3) . . . 2_655 ?
O8K Eu7 Cl1 Eu7 -38.9(3) . . . 2_655 ?
O2K Eu7 Cl1 Eu7 176.2(4) . . . 2_655 ?
O10K Eu7 Cl1 Eu7 -141.5(3) . . . 2_655 ?
O7K Eu7 Cl1 Eu7 -8.3(4) . . . 2_655 ?
O8K Eu7 Cl1 Eu7 38.1(3) 2_655 . . 2_655 ?
O2E Eu7 Cl1 Eu7 77.7(4) 2_655 . . 2_655 ?
O1D Eu7 Cl1 Eu7 -101.7(4) . . . 2_655 ?
Eu6 Eu7 Cl1 Eu7 -147.28(4) . . . 2_655 ?
Eu8 Eu7 Cl1 Eu7 32.74(3) 2_655 . . 2_655 ?
O2C Eu1 O1K Eu3 -60.9(12) . . . . ?
O3J Eu1 O1K Eu3 176.3(8) . . . . ?
O9K Eu1 O1K Eu3 -96.9(7) . . . . ?
O2A Eu1 O1K Eu3 42.8(6) . . . . ?
O6K Eu1 O1K Eu3 -25.6(5) . . . . ?
O8J Eu1 O1K Eu3 120.0(8) . . . . ?
N1A Eu1 O1K Eu3 56.8(11) . . . . ?
O2H Eu1 O1K Eu3 -168.8(10) . . . . ?
Eu2 Eu1 O1K Eu3 -115.4(10) . . . . ?
Eu4 Eu1 O1K Eu3 -61.4(5) . . . . ?
O2C Eu1 O1K Eu2 54.5(13) . . . . ?
O3J Eu1 O1K Eu2 -68.3(12) . . . . ?
O9K Eu1 O1K Eu2 18.5(6) . . . . ?
O2A Eu1 O1K Eu2 158.2(9) . . . . ?
O6K Eu1 O1K Eu2 89.8(7) . . . . ?
O8J Eu1 O1K Eu2 -124.6(8) . . . . ?
N1A Eu1 O1K Eu2 172.2(8) . . . . ?
O2H Eu1 O1K Eu2 -53.4(8) . . . . ?
Eu3 Eu1 O1K Eu2 115.4(10) . . . . ?
Eu4 Eu1 O1K Eu2 54.0(5) . . . . ?
O5K Eu3 O1K Eu1 -47.0(12) 2_655 . . . ?
O5K Eu3 O1K Eu1 101.9(7) . . . . ?
O1K Eu3 O1K Eu1 -113.3(7) 2_655 . . . ?
O6K Eu3 O1K Eu1 172.3(5) 2_655 . . . ?
O6K Eu3 O1K Eu1 25.9(5) . . . . ?
O2A Eu3 O1K Eu1 -41.3(5) . . . . ?
O2A Eu3 O1K Eu1 -177.0(7) 2_655 . . . ?
Cl1 Eu3 O1K Eu1 66.7(7) . . . . ?
Eu1 Eu3 O1K Eu1 -151.4(4) 2_655 . . . ?
Eu4 Eu3 O1K Eu1 63.6(5) . . . . ?
O5K Eu3 O1K Eu2 -159.1(6) 2_655 . . . ?
O5K Eu3 O1K Eu2 -10.2(5) . . . . ?
O1K Eu3 O1K Eu2 134.5(8) 2_655 . . . ?
O6K Eu3 O1K Eu2 60.2(11) 2_655 . . . ?
O6K Eu3 O1K Eu2 -86.2(7) . . . . ?
O2A Eu3 O1K Eu2 -153.4(8) . . . . ?
O2A Eu3 O1K Eu2 70.9(6) 2_655 . . . ?
Cl1 Eu3 O1K Eu2 -45.5(8) . . . . ?
Eu1 Eu3 O1K Eu2 -112.1(10) . . . . ?
Eu1 Eu3 O1K Eu2 96.4(6) 2_655 . . . ?
Eu4 Eu3 O1K Eu2 -48.6(5) . . . . ?
O9K Eu2 O1K Eu1 -18.7(6) . . . . ?
O1J Eu2 O1K Eu1 114.5(8) . . . . ?
O1A Eu2 O1K Eu1 -175.0(8) 2_655 . . . ?
O7J Eu2 O1K Eu1 38.3(12) . . . . ?
O1B Eu2 O1K Eu1 -64.6(9) . . . . ?
O5K Eu2 O1K Eu1 -99.1(7) . . . . ?
N1B Eu2 O1K Eu1 -157.0(12) . . . . ?
O2H Eu2 O1K Eu1 52.3(8) . . . . ?
Eu4 Eu2 O1K Eu1 -58.4(6) . . . . ?
Eu3 Eu2 O1K Eu1 -109.0(10) . . . . ?
O9K Eu2 O1K Eu3 90.2(7) . . . . ?
O1J Eu2 O1K Eu3 -136.6(8) . . . . ?
O1A Eu2 O1K Eu3 -66.0(7) 2_655 . . . ?
O7J Eu2 O1K Eu3 147.3(8) . . . . ?
O1B Eu2 O1K Eu3 44.4(8) . . . . ?
O5K Eu2 O1K Eu3 9.8(5) . . . . ?
N1B Eu2 O1K Eu3 -48.0(17) . . . . ?
O2H Eu2 O1K Eu3 161.3(10) . . . . ?
Eu4 Eu2 O1K Eu3 50.6(5) . . . . ?
Eu1 Eu2 O1K Eu3 109.0(10) . . . . ?
O2B Eu6 O2K Eu7 -60.9(11) . . . . ?
O2J Eu6 O2K Eu7 -178.9(7) . . . . ?
O3K Eu6 O2K Eu7 -96.1(6) . . . . ?
O10K Eu6 O2K Eu7 -23.8(5) . . . . ?
O6J Eu6 O2K Eu7 118.7(7) . . . . ?
O1D Eu6 O2K Eu7 46.3(5) . . . . ?
N1D Eu6 O2K Eu7 49.1(10) . . . . ?
O1H Eu6 O2K Eu7 -166.5(8) . . . . ?
Eu5 Eu6 O2K Eu7 -112.3(8) . . . . ?
Eu4 Eu6 O2K Eu7 -60.5(4) . . . . ?
O2B Eu6 O2K Eu5 51.3(11) . . . . ?
O2J Eu6 O2K Eu5 -66.6(10) . . . . ?
O3K Eu6 O2K Eu5 16.2(5) . . . . ?
O10K Eu6 O2K Eu5 88.4(6) . . . . ?
O6J Eu6 O2K Eu5 -129.1(7) . . . . ?
O1D Eu6 O2K Eu5 158.6(7) . . . . ?
N1D Eu6 O2K Eu5 161.4(6) . . . . ?
O1H Eu6 O2K Eu5 -54.2(6) . . . . ?
Eu7 Eu6 O2K Eu5 112.3(8) . . . . ?
Eu4 Eu6 O2K Eu5 51.8(4) . . . . ?
O4K Eu7 O2K Eu6 98.1(6) . . . . ?
O8K Eu7 O2K Eu6 -49.3(11) . . . . ?
O10K Eu7 O2K Eu6 24.2(5) . . . . ?
O7K Eu7 O2K Eu6 -112.6(5) . . . . ?
O8K Eu7 O2K Eu6 170.1(5) 2_655 . . . ?
O2E Eu7 O2K Eu6 -177.0(7) 2_655 . . . ?
O1D Eu7 O2K Eu6 -45.6(5) . . . . ?
Cl1 Eu7 O2K Eu6 64.1(6) . . . . ?
Eu8 Eu7 O2K Eu6 -152.8(4) 2_655 . . . ?
Eu7 Eu7 O2K Eu6 -145(2) 2_655 . . . ?
O4K Eu7 O2K Eu5 -11.5(5) . . . . ?
O8K Eu7 O2K Eu5 -158.9(6) . . . . ?
O10K Eu7 O2K Eu5 -85.4(6) . . . . ?
O7K Eu7 O2K Eu5 137.8(5) . . . . ?
O8K Eu7 O2K Eu5 60.5(10) 2_655 . . . ?
O2E Eu7 O2K Eu5 73.4(6) 2_655 . . . ?
O1D Eu7 O2K Eu5 -155.2(8) . . . . ?
Cl1 Eu7 O2K Eu5 -45.5(7) . . . . ?
Eu6 Eu7 O2K Eu5 -109.6(9) . . . . ?
Eu8 Eu7 O2K Eu5 97.6(5) 2_655 . . . ?
Eu7 Eu7 O2K Eu5 106(3) 2_655 . . . ?
O3K Eu5 O2K Eu6 -16.6(6) . . . . ?
O5J Eu5 O2K Eu6 117.0(7) . . . . ?
O1C Eu5 O2K Eu6 -60.3(8) . . . . ?
O1E Eu5 O2K Eu6 -175.0(7) 2_655 . . . ?
O9J Eu5 O2K Eu6 39.5(10) . . . . ?
O4K Eu5 O2K Eu6 -96.3(6) . . . . ?
N1C Eu5 O2K Eu6 -154.2(12) . . . . ?
O1H Eu5 O2K Eu6 53.2(6) . . . . ?
Eu4 Eu5 O2K Eu6 -56.2(5) . . . . ?
Eu7 Eu5 O2K Eu6 -107.4(8) . . . . ?
O3K Eu5 O2K Eu7 90.8(7) . . . . ?
O5J Eu5 O2K Eu7 -135.5(7) . . . . ?
O1C Eu5 O2K Eu7 47.1(8) . . . . ?
O1E Eu5 O2K Eu7 -67.6(6) 2_655 . . . ?
O9J Eu5 O2K Eu7 146.9(6) . . . . ?
O4K Eu5 O2K Eu7 11.1(5) . . . . ?
N1C Eu5 O2K Eu7 -46.8(16) . . . . ?
O1H Eu5 O2K Eu7 160.6(8) . . . . ?
Eu4 Eu5 O2K Eu7 51.3(5) . . . . ?
Eu6 Eu5 O2K Eu7 107.4(8) . . . . ?
O6K Eu4 O3K Eu5 -44.3(11) . . . . ?
O9K Eu4 O3K Eu5 -111.4(5) . . . . ?
O4K Eu4 O3K Eu5 27.2(5) . . . . ?
O10K Eu4 O3K Eu5 100.5(6) . . . . ?
O5K Eu4 O3K Eu5 169.8(5) . . . . ?
O1B Eu4 O3K Eu5 -174.3(6) . . . . ?
O1C Eu4 O3K Eu5 -42.2(5) . . . . ?
Cl1 Eu4 O3K Eu5 68.2(5) . . . . ?
Eu2 Eu4 O3K Eu5 -150.5(3) . . . . ?
Eu3 Eu4 O3K Eu5 -164(3) . . . . ?
O6K Eu4 O3K Eu6 -155.8(6) . . . . ?
O9K Eu4 O3K Eu6 137.0(5) . . . . ?
O4K Eu4 O3K Eu6 -84.3(6) . . . . ?
O10K Eu4 O3K Eu6 -11.1(5) . . . . ?
O5K Eu4 O3K Eu6 58.2(10) . . . . ?
O1B Eu4 O3K Eu6 74.1(6) . . . . ?
O1C Eu4 O3K Eu6 -153.7(7) . . . . ?
Cl1 Eu4 O3K Eu6 -43.3(7) . . . . ?
Eu5 Eu4 O3K Eu6 -111.6(8) . . . . ?
Eu2 Eu4 O3K Eu6 98.0(5) . . . . ?
Eu3 Eu4 O3K Eu6 84(3) . . . . ?
O5J Eu5 O3K Eu4 173.6(8) . . . . ?
O1C Eu5 O3K Eu4 44.2(5) . . . . ?
O1E Eu5 O3K Eu4 -58.7(11) 2_655 . . . ?
O9J Eu5 O3K Eu4 119.5(7) . . . . ?
O2K Eu5 O3K Eu4 -98.4(6) . . . . ?
O4K Eu5 O3K Eu4 -26.3(5) . . . . ?
N1C Eu5 O3K Eu4 54.2(11) . . . . ?
O1H Eu5 O3K Eu4 -165.2(8) . . . . ?
Eu6 Eu5 O3K Eu4 -114.6(8) . . . . ?
Eu7 Eu5 O3K Eu4 -62.0(4) . . . . ?
O5J Eu5 O3K Eu6 -71.8(11) . . . . ?
O1C Eu5 O3K Eu6 158.9(7) . . . . ?
O1E Eu5 O3K Eu6 55.9(11) 2_655 . . . ?
O9J Eu5 O3K Eu6 -125.9(7) . . . . ?
O2K Eu5 O3K Eu6 16.3(5) . . . . ?
O4K Eu5 O3K Eu6 88.3(6) . . . . ?
N1C Eu5 O3K Eu6 168.8(8) . . . . ?
O1H Eu5 O3K Eu6 -50.6(6) . . . . ?
Eu4 Eu5 O3K Eu6 114.6(8) . . . . ?
Eu7 Eu5 O3K Eu6 52.6(4) . . . . ?
O2K Eu6 O3K Eu4 91.1(6) . . . . ?
O2B Eu6 O3K Eu4 -70.3(6) . . . . ?
O2J Eu6 O3K Eu4 -137.0(7) . . . . ?
O10K Eu6 O3K Eu4 11.0(5) . . . . ?
O6J Eu6 O3K Eu4 148.9(8) . . . . ?
O1D Eu6 O3K Eu4 48.0(7) . . . . ?
N1D Eu6 O3K Eu4 -40.3(12) . . . . ?
O1H Eu6 O3K Eu4 161.0(8) . . . . ?
Eu7 Eu6 O3K Eu4 51.2(5) . . . . ?
Eu5 Eu6 O3K Eu4 108.1(8) . . . . ?
O2K Eu6 O3K Eu5 -17.1(6) . . . . ?
O2B Eu6 O3K Eu5 -178.4(7) . . . . ?
O2J Eu6 O3K Eu5 114.8(7) . . . . ?
O10K Eu6 O3K Eu5 -97.1(6) . . . . ?
O6J Eu6 O3K Eu5 40.7(11) . . . . ?
O1D Eu6 O3K Eu5 -60.1(7) . . . . ?
N1D Eu6 O3K Eu5 -148.4(8) . . . . ?
O1H Eu6 O3K Eu5 52.9(6) . . . . ?
Eu7 Eu6 O3K Eu5 -56.9(5) . . . . ?
Eu4 Eu6 O3K Eu5 -108.1(8) . . . . ?
O8K Eu7 O4K Eu4 60.6(8) . . . . ?
O2K Eu7 O4K Eu4 -92.9(6) . . . . ?
O10K Eu7 O4K Eu4 -12.8(5) . . . . ?
O7K Eu7 O4K Eu4 -167.7(7) . . . . ?
O8K Eu7 O4K Eu4 125.0(5) 2_655 . . . ?
O2E Eu7 O4K Eu4 -170.8(6) 2_655 . . . ?
O1D Eu7 O4K Eu4 -52.2(7) . . . . ?
Cl1 Eu7 O4K Eu4 59.8(4) . . . . ?
Eu6 Eu7 O4K Eu4 -53.8(4) . . . . ?
Eu8 Eu7 O4K Eu4 161.7(3) 2_655 . . . ?
Eu7 Eu7 O4K Eu4 93.2(5) 2_655 . . . ?
O8K Eu7 O4K Eu5 165.0(4) . . . . ?
O2K Eu7 O4K Eu5 11.5(5) . . . . ?
O10K Eu7 O4K Eu5 91.7(5) . . . . ?
O7K Eu7 O4K Eu5 -63.2(10) . . . . ?
O8K Eu7 O4K Eu5 -130.6(5) 2_655 . . . ?
O2E Eu7 O4K Eu5 -66.4(5) 2_655 . . . ?
O1D Eu7 O4K Eu5 52.3(6) . . . . ?
Cl1 Eu7 O4K Eu5 164.3(5) . . . . ?
Eu6 Eu7 O4K Eu5 50.6(3) . . . . ?
Eu8 Eu7 O4K Eu5 -93.8(4) 2_655 . . . ?
Eu7 Eu7 O4K Eu5 -162.4(3) 2_655 . . . ?
O3K Eu4 O4K Eu7 86.9(6) . . . . ?
O6K Eu4 O4K Eu7 -124.9(5) . . . . ?
O9K Eu4 O4K Eu7 176.3(5) . . . . ?
O10K Eu4 O4K Eu7 12.8(5) . . . . ?
O5K Eu4 O4K Eu7 -58.7(8) . . . . ?
O1B Eu4 O4K Eu7 48.7(10) . . . . ?
O1C Eu4 O4K Eu7 156.4(7) . . . . ?
Cl1 Eu4 O4K Eu7 -60.5(4) . . . . ?
Eu5 Eu4 O4K Eu7 112.5(6) . . . . ?
Eu2 Eu4 O4K Eu7 -111(2) . . . . ?
Eu3 Eu4 O4K Eu7 -91.7(5) . . . . ?
O3K Eu4 O4K Eu5 -25.6(4) . . . . ?
O6K Eu4 O4K Eu5 122.6(4) . . . . ?
O9K Eu4 O4K Eu5 63.8(8) . . . . ?
O10K Eu4 O4K Eu5 -99.7(5) . . . . ?
O5K Eu4 O4K Eu5 -171.2(4) . . . . ?
O1B Eu4 O4K Eu5 -63.8(8) . . . . ?
O1C Eu4 O4K Eu5 43.9(4) . . . . ?
Cl1 Eu4 O4K Eu5 -173.0(4) . . . . ?
Eu2 Eu4 O4K Eu5 137(2) . . . . ?
Eu3 Eu4 O4K Eu5 155.8(2) . . . . ?
O3K Eu5 O4K Eu7 -87.3(5) . . . . ?
O5J Eu5 O4K Eu7 66.7(11) . . . . ?
O1C Eu5 O4K Eu7 -159.8(6) . . . . ?
O1E Eu5 O4K Eu7 74.4(5) 2_655 . . . ?
O9J Eu5 O4K Eu7 -142.5(6) . . . . ?
O2K Eu5 O4K Eu7 -11.3(5) . . . . ?
N1C Eu5 O4K Eu7 142.2(7) . . . . ?
O1H Eu5 O4K Eu7 -43.1(8) . . . . ?
Eu4 Eu5 O4K Eu7 -113.0(5) . . . . ?
Eu6 Eu5 O4K Eu7 -48.7(3) . . . . ?
O3K Eu5 O4K Eu4 25.7(4) . . . . ?
O5J Eu5 O4K Eu4 179.7(9) . . . . ?
O1C Eu5 O4K Eu4 -46.7(4) . . . . ?
O1E Eu5 O4K Eu4 -172.6(5) 2_655 . . . ?
O9J Eu5 O4K Eu4 -29.5(8) . . . . ?
O2K Eu5 O4K Eu4 101.8(5) . . . . ?
N1C Eu5 O4K Eu4 -104.8(7) . . . . ?
O1H Eu5 O4K Eu4 69.9(7) . . . . ?
Eu6 Eu5 O4K Eu4 64.3(3) . . . . ?
Eu7 Eu5 O4K Eu4 113.0(5) . . . . ?
O5K Eu3 O5K Eu4 58.8(4) 2_655 . . . ?
O1K Eu3 O5K Eu4 -93.8(6) . . . . ?
O1K Eu3 O5K Eu4 -168.2(7) 2_655 . . . ?
O6K Eu3 O5K Eu4 124.3(5) 2_655 . . . ?
O6K Eu3 O5K Eu4 -14.0(5) . . . . ?
O2A Eu3 O5K Eu4 -52.3(7) . . . . ?
O2A Eu3 O5K Eu4 -173.5(6) 2_655 . . . ?
Cl1 Eu3 O5K Eu4 58.8(4) . . . . ?
Eu1 Eu3 O5K Eu4 -55.1(4) . . . . ?
Eu1 Eu3 O5K Eu4 162.0(3) 2_655 . . . ?
O5K Eu3 O5K Eu2 162.4(5) 2_655 . . . ?
O1K Eu3 O5K Eu2 9.8(5) . . . . ?
O1K Eu3 O5K Eu2 -64.5(10) 2_655 . . . ?
O6K Eu3 O5K Eu2 -132.1(5) 2_655 . . . ?
O6K Eu3 O5K Eu2 89.6(5) . . . . ?
O2A Eu3 O5K Eu2 51.3(6) . . . . ?
O2A Eu3 O5K Eu2 -69.9(5) 2_655 . . . ?
Cl1 Eu3 O5K Eu2 162.4(5) . . . . ?
Eu1 Eu3 O5K Eu2 48.5(3) . . . . ?
Eu1 Eu3 O5K Eu2 -94.4(4) 2_655 . . . ?
Eu4 Eu3 O5K Eu2 103.6(6) . . . . ?
O3K Eu4 O5K Eu3 175.2(6) . . . . ?
O6K Eu4 O5K Eu3 14.2(5) . . . . ?
O9K Eu4 O5K Eu3 86.7(5) . . . . ?
O4K Eu4 O5K Eu3 -59.8(7) . . . . ?
O10K Eu4 O5K Eu3 -122.9(5) . . . . ?
O1B Eu4 O5K Eu3 157.9(7) . . . . ?
O1C Eu4 O5K Eu3 53.1(10) . . . . ?
Cl1 Eu4 O5K Eu3 -58.1(4) . . . . ?
Eu5 Eu4 O5K Eu3 -117(2) . . . . ?
Eu2 Eu4 O5K Eu3 111.7(6) . . . . ?
O3K Eu4 O5K Eu2 63.4(8) . . . . ?
O6K Eu4 O5K Eu2 -97.5(5) . . . . ?
O9K Eu4 O5K Eu2 -25.0(4) . . . . ?
O4K Eu4 O5K Eu2 -171.6(4) . . . . ?
O10K Eu4 O5K Eu2 125.4(4) . . . . ?
O1B Eu4 O5K Eu2 46.2(4) . . . . ?
O1C Eu4 O5K Eu2 -58.7(8) . . . . ?
Cl1 Eu4 O5K Eu2 -169.8(4) . . . . ?
Eu5 Eu4 O5K Eu2 131(2) . . . . ?
Eu3 Eu4 O5K Eu2 -111.7(6) . . . . ?
O9K Eu2 O5K Eu3 -84.6(5) . . . . ?
O1J Eu2 O5K Eu3 58.6(10) . . . . ?
O1K Eu2 O5K Eu3 -9.8(5) . . . . ?
O1A Eu2 O5K Eu3 79.7(5) 2_655 . . . ?
O7J Eu2 O5K Eu3 -136.9(7) . . . . ?
O1B Eu2 O5K Eu3 -158.2(6) . . . . ?
N1B Eu2 O5K Eu3 147.6(6) . . . . ?
O2H Eu2 O5K Eu3 -40.2(9) . . . . ?
Eu4 Eu2 O5K Eu3 -110.0(5) . . . . ?
Eu1 Eu2 O5K Eu3 -46.7(3) . . . . ?
O9K Eu2 O5K Eu4 25.4(4) . . . . ?
O1J Eu2 O5K Eu4 168.5(9) . . . . ?
O1K Eu2 O5K Eu4 100.2(5) . . . . ?
O1A Eu2 O5K Eu4 -170.3(5) 2_655 . . . ?
O7J Eu2 O5K Eu4 -26.9(9) . . . . ?
O1B Eu2 O5K Eu4 -48.2(4) . . . . ?
N1B Eu2 O5K Eu4 -102.5(6) . . . . ?
O2H Eu2 O5K Eu4 69.8(8) . . . . ?
Eu1 Eu2 O5K Eu4 63.2(3) . . . . ?
Eu3 Eu2 O5K Eu4 110.0(5) . . . . ?
O3K Eu4 O6K Eu3 -170.7(7) . . . . ?
O9K Eu4 O6K Eu3 -94.4(5) . . . . ?
O4K Eu4 O6K Eu3 122.2(5) . . . . ?
O10K Eu4 O6K Eu3 59.3(7) . . . . ?
O5K Eu4 O6K Eu3 -13.9(5) . . . . ?
O1B Eu4 O6K Eu3 -53.4(7) . . . . ?
O1C Eu4 O6K Eu3 -172.6(6) . . . . ?
Cl1 Eu4 O6K Eu3 58.3(4) . . . . ?
Eu5 Eu4 O6K Eu3 160.4(3) . . . . ?
Eu2 Eu4 O6K Eu3 -56.0(4) . . . . ?
O3K Eu4 O6K Eu1 -65.9(10) . . . . ?
O9K Eu4 O6K Eu1 10.4(4) . . . . ?
O4K Eu4 O6K Eu1 -133.1(5) . . . . ?
O10K Eu4 O6K Eu1 164.1(4) . . . . ?
O5K Eu4 O6K Eu1 90.9(5) . . . . ?
O1B Eu4 O6K Eu1 51.4(6) . . . . ?
O1C Eu4 O6K Eu1 -67.9(5) . . . . ?
Cl1 Eu4 O6K Eu1 163.1(5) . . . . ?
Eu5 Eu4 O6K Eu1 -94.8(4) . . . . ?
Eu2 Eu4 O6K Eu1 48.7(3) . . . . ?
Eu3 Eu4 O6K Eu1 104.8(6) . . . . ?
O5K Eu3 O6K Eu4 -126.1(5) 2_655 . . . ?
O5K Eu3 O6K Eu4 14.2(5) . . . . ?
O1K Eu3 O6K Eu4 88.7(6) . . . . ?
O1K Eu3 O6K Eu4 170.9(7) 2_655 . . . ?
O6K Eu3 O6K Eu4 -59.7(4) 2_655 . . . ?
O2A Eu3 O6K Eu4 159.2(7) . . . . ?
O2A Eu3 O6K Eu4 49.2(10) 2_655 . . . ?
Cl1 Eu3 O6K Eu4 -59.7(4) . . . . ?
Eu1 Eu3 O6K Eu4 113.5(6) . . . . ?
Eu1 Eu3 O6K Eu4 -120(3) 2_655 . . . ?
O5K Eu3 O6K Eu1 120.5(4) 2_655 . . . ?
O5K Eu3 O6K Eu1 -99.2(5) . . . . ?
O1K Eu3 O6K Eu1 -24.8(5) . . . . ?
O1K Eu3 O6K Eu1 57.4(9) 2_655 . . . ?
O6K Eu3 O6K Eu1 -173.2(4) 2_655 . . . ?
O2A Eu3 O6K Eu1 45.8(4) . . . . ?
O2A Eu3 O6K Eu1 -64.2(8) 2_655 . . . ?
Cl1 Eu3 O6K Eu1 -173.2(4) . . . . ?
Eu1 Eu3 O6K Eu1 127(3) 2_655 . . . ?
Eu4 Eu3 O6K Eu1 -113.5(6) . . . . ?
O2C Eu1 O6K Eu4 74.7(5) . . . . ?
O1K Eu1 O6K Eu4 -85.4(6) . . . . ?
O3J Eu1 O6K Eu4 67.5(11) . . . . ?
O9K Eu1 O6K Eu4 -10.4(4) . . . . ?
O2A Eu1 O6K Eu4 -158.0(5) . . . . ?
O8J Eu1 O6K Eu4 -143.2(7) . . . . ?
N1A Eu1 O6K Eu4 145.7(7) . . . . ?
O2H Eu1 O6K Eu4 -44.1(9) . . . . ?
Eu3 Eu1 O6K Eu4 -110.3(5) . . . . ?
Eu2 Eu1 O6K Eu4 -47.1(3) . . . . ?
O2C Eu1 O6K Eu3 -175.0(5) . . . . ?
O1K Eu1 O6K Eu3 24.9(5) . . . . ?
O3J Eu1 O6K Eu3 177.8(9) . . . . ?
O9K Eu1 O6K Eu3 99.9(5) . . . . ?
O2A Eu1 O6K Eu3 -47.7(4) . . . . ?
O8J Eu1 O6K Eu3 -32.9(8) . . . . ?
N1A Eu1 O6K Eu3 -104.0(7) . . . . ?
O2H Eu1 O6K Eu3 66.2(8) . . . . ?
Eu2 Eu1 O6K Eu3 63.2(3) . . . . ?
Eu4 Eu1 O6K Eu3 110.3(5) . . . . ?
O2D Eu8 O7K Eu7 -67.7(6) . . . . ?
O4J Eu8 O7K Eu7 -137.3(7) . . . . ?
O7K Eu8 O7K Eu7 88.2(5) 2_655 . . . ?
O8K Eu8 O7K Eu7 7.8(5) . . . . ?
O2E Eu8 O7K Eu7 41.8(8) . . . . ?
O10J Eu8 O7K Eu7 151.2(8) . . . . ?
N1E Eu8 O7K Eu7 -54.2(14) . . . . ?
O3H Eu8 O7K Eu7 157.7(7) . . . . ?
Eu7 Eu8 O7K Eu7 47.6(5) 2_655 . . . ?
Eu8 Eu8 O7K Eu7 104.8(8) 2_655 . . . ?
O2D Eu8 O7K Eu8 -172.5(7) . . . 2_655 ?
O4J Eu8 O7K Eu8 117.9(7) . . . 2_655 ?
O7K Eu8 O7K Eu8 -16.6(7) 2_655 . . 2_655 ?
O8K Eu8 O7K Eu8 -97.0(6) . . . 2_655 ?
O2E Eu8 O7K Eu8 -63.0(8) . . . 2_655 ?
O10J Eu8 O7K Eu8 46.4(11) . . . 2_655 ?
N1E Eu8 O7K Eu8 -159.0(10) . . . 2_655 ?
O3H Eu8 O7K Eu8 52.9(5) . . . 2_655 ?
Eu7 Eu8 O7K Eu8 -57.2(5) 2_655 . . 2_655 ?
Eu7 Eu8 O7K Eu8 -104.8(8) . . . 2_655 ?
O4K Eu7 O7K Eu8 -153.8(6) . . . . ?
O8K Eu7 O7K Eu8 -8.0(5) . . . . ?
O2K Eu7 O7K Eu8 138.1(6) . . . . ?
O10K Eu7 O7K Eu8 62.1(9) . . . . ?
O8K Eu7 O7K Eu8 -82.3(6) 2_655 . . . ?
O2E Eu7 O7K Eu8 -150.4(7) 2_655 . . . ?
O1D Eu7 O7K Eu8 77.2(5) . . . . ?
Cl1 Eu7 O7K Eu8 -38.5(7) . . . . ?
Eu6 Eu7 O7K Eu8 100.0(5) . . . . ?
Eu8 Eu7 O7K Eu8 -108.6(8) 2_655 . . . ?
Eu7 Eu7 O7K Eu8 -45.4(5) 2_655 . . . ?
O4K Eu7 O7K Eu8 -45.2(11) . . . 2_655 ?
O8K Eu7 O7K Eu8 100.6(5) . . . 2_655 ?
O2K Eu7 O7K Eu8 -113.3(5) . . . 2_655 ?
O10K Eu7 O7K Eu8 170.7(4) . . . 2_655 ?
O8K Eu7 O7K Eu8 26.3(4) 2_655 . . 2_655 ?
O2E Eu7 O7K Eu8 -41.8(5) 2_655 . . 2_655 ?
O1D Eu7 O7K Eu8 -174.2(6) . . . 2_655 ?
Cl1 Eu7 O7K Eu8 70.1(5) . . . 2_655 ?
Eu6 Eu7 O7K Eu8 -151.5(3) . . . 2_655 ?
Eu7 Eu7 O7K Eu8 63.2(4) 2_655 . . 2_655 ?
O4K Eu7 O8K Eu7 57.7(8) . . . 2_655 ?
O2K Eu7 O8K Eu7 -169.2(7) . . . 2_655 ?
O10K Eu7 O8K Eu7 122.5(5) . . . 2_655 ?
O7K Eu7 O8K Eu7 -97.5(6) . . . 2_655 ?
O8K Eu7 O8K Eu7 -15.0(7) 2_655 . . 2_655 ?
O2E Eu7 O8K Eu7 -55.3(7) 2_655 . . 2_655 ?
O1D Eu7 O8K Eu7 -172.7(6) . . . 2_655 ?
Cl1 Eu7 O8K Eu7 58.4(4) . . . 2_655 ?
Eu6 Eu7 O8K Eu7 159.5(3) . . . 2_655 ?
Eu8 Eu7 O8K Eu7 -56.5(4) 2_655 . . 2_655 ?
O4K Eu7 O8K Eu8 162.8(4) . . . . ?
O2K Eu7 O8K Eu8 -64.1(10) . . . . ?
O10K Eu7 O8K Eu8 -132.3(5) . . . . ?
O7K Eu7 O8K Eu8 7.6(4) . . . . ?
O8K Eu7 O8K Eu8 90.2(4) 2_655 . . . ?
O2E Eu7 O8K Eu8 49.8(7) 2_655 . . . ?
O1D Eu7 O8K Eu8 -67.5(5) . . . . ?
Cl1 Eu7 O8K Eu8 163.6(5) . . . . ?
Eu6 Eu7 O8K Eu8 -95.4(4) . . . . ?
Eu8 Eu7 O8K Eu8 48.6(3) 2_655 . . . ?
Eu7 Eu7 O8K Eu8 105.1(6) 2_655 . . . ?
O7K Eu8 O8K Eu7 -7.8(5) . . . . ?
O2D Eu8 O8K Eu7 76.1(5) . . . . ?
O4J Eu8 O8K Eu7 60.0(9) . . . . ?
O7K Eu8 O8K Eu7 -85.6(5) 2_655 . . . ?
O2E Eu8 O8K Eu7 -158.3(6) . . . . ?
O10J Eu8 O8K Eu7 -146.6(7) . . . . ?
N1E Eu8 O8K Eu7 144.3(6) . . . . ?
O3H Eu8 O8K Eu7 -42.2(6) . . . . ?
Eu7 Eu8 O8K Eu7 -111.5(5) 2_655 . . . ?
Eu8 Eu8 O8K Eu7 -47.3(3) 2_655 . . . ?
O7K Eu8 O8K Eu7 103.7(5) . . . 2_655 ?
O2D Eu8 O8K Eu7 -172.3(5) . . . 2_655 ?
O4J Eu8 O8K Eu7 171.6(7) . . . 2_655 ?
O7K Eu8 O8K Eu7 25.9(4) 2_655 . . 2_655 ?
O2E Eu8 O8K Eu7 -46.8(4) . . . 2_655 ?
O10J Eu8 O8K Eu7 -35.1(8) . . . 2_655 ?
N1E Eu8 O8K Eu7 -104.2(6) . . . 2_655 ?
O3H Eu8 O8K Eu7 69.3(4) . . . 2_655 ?
Eu8 Eu8 O8K Eu7 64.2(3) 2_655 . . 2_655 ?
Eu7 Eu8 O8K Eu7 111.5(5) . . . 2_655 ?
O1J Eu2 O9K Eu4 -177.4(8) . . . . ?
O1K Eu2 O9K Eu4 -98.3(6) . . . . ?
O1A Eu2 O9K Eu4 -53.5(11) 2_655 . . . ?
O7J Eu2 O9K Eu4 122.4(8) . . . . ?
O1B Eu2 O9K Eu4 41.9(5) . . . . ?
O5K Eu2 O9K Eu4 -26.2(5) . . . . ?
N1B Eu2 O9K Eu4 59.3(9) . . . . ?
O2H Eu2 O9K Eu4 -166.0(9) . . . . ?
Eu1 Eu2 O9K Eu4 -116.9(8) . . . . ?
Eu3 Eu2 O9K Eu4 -62.3(4) . . . . ?
O1J Eu2 O9K Eu1 -60.6(11) . . . . ?
O1K Eu2 O9K Eu1 18.6(6) . . . . ?
O1A Eu2 O9K Eu1 63.4(11) 2_655 . . . ?
O7J Eu2 O9K Eu1 -120.7(8) . . . . ?
O1B Eu2 O9K Eu1 158.8(7) . . . . ?
O5K Eu2 O9K Eu1 90.7(6) . . . . ?
N1B Eu2 O9K Eu1 176.1(6) . . . . ?
O2H Eu2 O9K Eu1 -49.1(7) . . . . ?
Eu4 Eu2 O9K Eu1 116.9(8) . . . . ?
Eu3 Eu2 O9K Eu1 54.6(4) . . . . ?
O3K Eu4 O9K Eu2 -110.5(5) . . . . ?
O6K Eu4 O9K Eu2 102.7(5) . . . . ?
O4K Eu4 O9K Eu2 169.1(5) . . . . ?
O10K Eu4 O9K Eu2 -41.1(11) . . . . ?
O5K Eu4 O9K Eu2 26.8(4) . . . . ?
O1B Eu4 O9K Eu2 -40.7(5) . . . . ?
O1C Eu4 O9K Eu2 -172.2(6) . . . . ?
Cl1 Eu4 O9K Eu2 69.9(5) . . . . ?
Eu5 Eu4 O9K Eu2 -150.2(3) . . . . ?
Eu3 Eu4 O9K Eu2 64.2(4) . . . . ?
O3K Eu4 O9K Eu1 136.1(5) . . . . ?
O6K Eu4 O9K Eu1 -10.7(4) . . . . ?
O4K Eu4 O9K Eu1 55.6(9) . . . . ?
O10K Eu4 O9K Eu1 -154.5(6) . . . . ?
O5K Eu4 O9K Eu1 -86.7(6) . . . . ?
O1B Eu4 O9K Eu1 -154.1(7) . . . . ?
O1C Eu4 O9K Eu1 74.3(5) . . . . ?
Cl1 Eu4 O9K Eu1 -43.5(6) . . . . ?
Eu5 Eu4 O9K Eu1 96.4(5) . . . . ?
Eu2 Eu4 O9K Eu1 -113.4(8) . . . . ?
Eu3 Eu4 O9K Eu1 -49.2(4) . . . . ?
O2C Eu1 O9K Eu2 -179.0(7) . . . . ?
O1K Eu1 O9K Eu2 -18.9(6) . . . . ?
O3J Eu1 O9K Eu2 115.5(7) . . . . ?
O2A Eu1 O9K Eu2 -64.5(8) . . . . ?
O6K Eu1 O9K Eu2 -99.7(6) . . . . ?
O8J Eu1 O9K Eu2 37.6(11) . . . . ?
N1A Eu1 O9K Eu2 -154.5(12) . . . . ?
O2H Eu1 O9K Eu2 50.6(7) . . . . ?
Eu3 Eu1 O9K Eu2 -58.8(4) . . . . ?
Eu4 Eu1 O9K Eu2 -110.1(8) . . . . ?
O2C Eu1 O9K Eu4 -68.9(6) . . . . ?
O1K Eu1 O9K Eu4 91.2(7) . . . . ?
O3J Eu1 O9K Eu4 -134.4(7) . . . . ?
O2A Eu1 O9K Eu4 45.6(7) . . . . ?
O6K Eu1 O9K Eu4 10.5(4) . . . . ?
O8J Eu1 O9K Eu4 147.7(8) . . . . ?
N1A Eu1 O9K Eu4 -44.3(15) . . . . ?
O2H Eu1 O9K Eu4 160.7(8) . . . . ?
Eu3 Eu1 O9K Eu4 51.3(4) . . . . ?
Eu2 Eu1 O9K Eu4 110.1(8) . . . . ?
O4K Eu7 O10K Eu4 12.6(5) . . . . ?
O8K Eu7 O10K Eu4 -124.9(5) . . . . ?
O2K Eu7 O10K Eu4 89.1(5) . . . . ?
O7K Eu7 O10K Eu4 173.5(5) . . . . ?
O8K Eu7 O10K Eu4 -59.9(7) 2_655 . . . ?
O2E Eu7 O10K Eu4 52.0(10) 2_655 . . . ?
O1D Eu7 O10K Eu4 157.8(6) . . . . ?
Cl1 Eu7 O10K Eu4 -59.4(4) . . . . ?
Eu6 Eu7 O10K Eu4 112.2(6) . . . . ?
Eu8 Eu7 O10K Eu4 -117(2) 2_655 . . . ?
Eu7 Eu7 O10K Eu4 -92.2(4) 2_655 . . . ?
O4K Eu7 O10K Eu6 -99.6(5) . . . . ?
O8K Eu7 O10K Eu6 122.9(4) . . . . ?
O2K Eu7 O10K Eu6 -23.1(4) . . . . ?
O7K Eu7 O10K Eu6 61.3(7) . . . . ?
O8K Eu7 O10K Eu6 -172.1(4) 2_655 . . . ?
O2E Eu7 O10K Eu6 -60.2(8) 2_655 . . . ?
O1D Eu7 O10K Eu6 45.6(4) . . . . ?
Cl1 Eu7 O10K Eu6 -171.6(4) . . . . ?
Eu8 Eu7 O10K Eu6 131(2) 2_655 . . . ?
Eu7 Eu7 O10K Eu6 155.6(2) 2_655 . . . ?
O3K Eu4 O10K Eu7 -94.4(5) . . . . ?
O6K Eu4 O10K Eu7 58.8(7) . . . . ?
O9K Eu4 O10K Eu7 -172.1(7) . . . . ?
O4K Eu4 O10K Eu7 -12.4(5) . . . . ?
O5K Eu4 O10K Eu7 124.4(5) . . . . ?
O1B Eu4 O10K Eu7 -172.5(6) . . . . ?
O1C Eu4 O10K Eu7 -52.9(7) . . . . ?
Cl1 Eu4 O10K Eu7 59.8(4) . . . . ?
Eu5 Eu4 O10K Eu7 -54.9(4) . . . . ?
Eu2 Eu4 O10K Eu7 161.0(3) . . . . ?
Eu3 Eu4 O10K Eu7 92.5(4) . . . . ?
O3K Eu4 O10K Eu6 10.9(4) . . . . ?
O6K Eu4 O10K Eu6 164.1(4) . . . . ?
O9K Eu4 O10K Eu6 -66.8(9) . . . . ?
O4K Eu4 O10K Eu6 92.8(5) . . . . ?
O5K Eu4 O10K Eu6 -130.4(5) . . . . ?
O1B Eu4 O10K Eu6 -67.2(5) . . . . ?
O1C Eu4 O10K Eu6 52.4(6) . . . . ?
Cl1 Eu4 O10K Eu6 165.1(5) . . . . ?
Eu5 Eu4 O10K Eu6 50.3(3) . . . . ?
Eu2 Eu4 O10K Eu6 -93.7(4) . . . . ?
Eu3 Eu4 O10K Eu6 -162.2(3) . . . . ?
O2K Eu6 O10K Eu7 23.3(4) . . . . ?
O2B Eu6 O10K Eu7 -176.3(5) . . . . ?
O2J Eu6 O10K Eu7 169.4(8) . . . . ?
O3K Eu6 O10K Eu7 100.8(5) . . . . ?
O6J Eu6 O10K Eu7 -38.4(7) . . . . ?
O1D Eu6 O10K Eu7 -46.7(4) . . . . ?
N1D Eu6 O10K Eu7 -107.3(6) . . . . ?
O1H Eu6 O10K Eu7 66.4(7) . . . . ?
Eu5 Eu6 O10K Eu7 63.4(3) . . . . ?
Eu4 Eu6 O10K Eu7 111.5(5) . . . . ?
O2K Eu6 O10K Eu4 -88.2(5) . . . . ?
O2B Eu6 O10K Eu4 72.2(5) . . . . ?
O2J Eu6 O10K Eu4 57.9(9) . . . . ?
O3K Eu6 O10K Eu4 -10.7(4) . . . . ?
O6J Eu6 O10K Eu4 -149.9(6) . . . . ?
O1D Eu6 O10K Eu4 -158.2(5) . . . . ?
N1D Eu6 O10K Eu4 141.2(6) . . . . ?
O1H Eu6 O10K Eu4 -45.1(8) . . . . ?
Eu7 Eu6 O10K Eu4 -111.5(5) . . . . ?
Eu5 Eu6 O10K Eu4 -48.1(3) . . . . ?
O2K Eu6 O1H Eu5 42.7(5) . . . . ?
O2B Eu6 O1H Eu5 -100.4(6) . . . . ?
O2J Eu6 O1H Eu5 -147.2(9) . . . . ?
O3K Eu6 O1H Eu5 -39.2(5) . . . . ?
O10K Eu6 O1H Eu5 -3.8(8) . . . . ?
O6J Eu6 O1H Eu5 132.3(7) . . . . ?
O1D Eu6 O1H Eu5 78.4(6) . . . . ?
N1D Eu6 O1H Eu5 164.5(9) . . . . ?
Eu7 Eu6 O1H Eu5 33.9(5) . . . . ?
Eu4 Eu6 O1H Eu5 -28.5(5) . . . . ?
O3K Eu5 O1H Eu6 40.7(5) . . . . ?
O5J Eu5 O1H Eu6 -154.8(8) . . . . ?
O1C Eu5 O1H Eu6 74.1(7) . . . . ?
O1E Eu5 O1H Eu6 -100.0(6) 2_655 . . . ?
O9J Eu5 O1H Eu6 128.2(7) . . . . ?
O2K Eu5 O1H Eu6 -41.4(5) . . . . ?
O4K Eu5 O1H Eu6 -7.6(8) . . . . ?
N1C Eu5 O1H Eu6 163.3(11) . . . . ?
Eu4 Eu5 O1H Eu6 31.2(5) . . . . ?
Eu7 Eu5 O1H Eu6 -30.4(5) . . . . ?
O2C Eu1 O2H Eu2 -99.4(7) . . . . ?
O1K Eu1 O2H Eu2 41.1(6) . . . . ?
O3J Eu1 O2H Eu2 -149.8(10) . . . . ?
O9K Eu1 O2H Eu2 -38.2(5) . . . . ?
O2A Eu1 O2H Eu2 76.5(9) . . . . ?
O6K Eu1 O2H Eu2 -4.0(10) . . . . ?
O8J Eu1 O2H Eu2 132.0(9) . . . . ?
N1A Eu1 O2H Eu2 160.8(9) . . . . ?
Eu3 Eu1 O2H Eu2 33.8(7) . . . . ?
Eu4 Eu1 O2H Eu2 -27.4(6) . . . . ?
O9K Eu2 O2H Eu1 39.2(5) . . . . ?
O1J Eu2 O2H Eu1 -149.8(10) . . . . ?
O1K Eu2 O2H Eu1 -41.1(6) . . . . ?
O1A Eu2 O2H Eu1 -101.9(7) 2_655 . . . ?
O7J Eu2 O2H Eu1 127.5(9) . . . . ?
O1B Eu2 O2H Eu1 71.9(9) . . . . ?
O5K Eu2 O2H Eu1 -8.9(10) . . . . ?
N1B Eu2 O2H Eu1 159.0(8) . . . . ?
Eu4 Eu2 O2H Eu1 30.1(7) . . . . ?
Eu3 Eu2 O2H Eu1 -30.6(6) . . . . ?
O7K Eu8 O3H Eu8 -41.9(4) . . . 2_655 ?
O2D Eu8 O3H Eu8 -98.0(5) . . . 2_655 ?
O4J Eu8 O3H Eu8 -146.6(6) . . . 2_655 ?
O7K Eu8 O3H Eu8 40.5(4) 2_655 . . 2_655 ?
O8K Eu8 O3H Eu8 -6.7(4) . . . 2_655 ?
O2E Eu8 O3H Eu8 76.9(5) . . . 2_655 ?
O10J Eu8 O3H Eu8 133.4(5) . . . 2_655 ?
N1E Eu8 O3H Eu8 163.4(8) . . . 2_655 ?
Eu7 Eu8 O3H Eu8 32.59(5) 2_655 . . 2_655 ?
Eu7 Eu8 O3H Eu8 -29.27(3) . . . 2_655 ?
O2C Eu1 N1A C2A 143(2) . . . . ?
O1K Eu1 N1A C2A -5(3) . . . . ?
O3J Eu1 N1A C2A -146(2) . . . . ?
O9K Eu1 N1A C2A 118(2) . . . . ?
O2A Eu1 N1A C2A 10(2) . . . . ?
O6K Eu1 N1A C2A 69(2) . . . . ?
O8J Eu1 N1A C2A -71(2) . . . . ?
O2H Eu1 N1A C2A -99(2) . . . . ?
Eu3 Eu1 N1A C2A 28(2) . . . . ?
Eu2 Eu1 N1A C2A 14(4) . . . . ?
Eu4 Eu1 N1A C2A 91(2) . . . . ?
Eu1 N1A C2A C1A -15(3) . . . . ?
Eu1 N1A C2A C3A -140.4(17) . . . . ?
O1A C1A C2A N1A -174(3) . . . . ?
O2A C1A C2A N1A 11(3) . . . . ?
O1A C1A C2A C3A -48(3) . . . . ?
O2A C1A C2A C3A 136(2) . . . . ?
N1A C2A C3A C4A -57(3) . . . . ?
C1A C2A C3A C4A 175(2) . . . . ?
C2A C3A C4A C5A 119(2) . . . . ?
C2A C3A C4A C9A -65(3) . . . . ?
C9A C4A C5A C6A 0.0 . . . . ?
C3A C4A C5A C6A 176.3(17) . . . . ?
C4A C5A C6A C7A 0.0 . . . . ?
C5A C6A C7A C8A 0.0 . . . . ?
C5A C6A C7A O3A 177(2) . . . . ?
C6A C7A C8A C9A 0.0 . . . . ?
O3A C7A C8A C9A -176(3) . . . . ?
C7A C8A C9A C4A 0.0 . . . . ?
C5A C4A C9A C8A 0.0 . . . . ?
C3A C4A C9A C8A -175.9(19) . . . . ?
O2A C1A O1A Eu2 -13(4) . . . 2_655 ?
C2A C1A O1A Eu2 171.3(17) . . . 2_655 ?
O1A C1A O2A Eu1 -176.6(18) . . . . ?
C2A C1A O2A Eu1 -1(3) . . . . ?
O1A C1A O2A Eu3 33(4) . . . . ?
C2A C1A O2A Eu3 -151.4(16) . . . . ?
O2C Eu1 O2A C1A -55.1(19) . . . . ?
O1K Eu1 O2A C1A 163(2) . . . . ?
O3J Eu1 O2A C1A 30(2) . . . . ?
O9K Eu1 O2A C1A -150.4(17) . . . . ?
O6K Eu1 O2A C1A -114.3(18) . . . . ?
O8J Eu1 O2A C1A 75.8(18) . . . . ?
N1A Eu1 O2A C1A -4.6(18) . . . . ?
O2H Eu1 O2A C1A 128.8(18) . . . . ?
Eu3 Eu1 O2A C1A -159(2) . . . . ?
Eu2 Eu1 O2A C1A 176.3(17) . . . . ?
Eu4 Eu1 O2A C1A -126.6(18) . . . . ?
O2C Eu1 O2A Eu3 103.5(5) . . . . ?
O1K Eu1 O2A Eu3 -38.5(6) . . . . ?
O3J Eu1 O2A Eu3 -171.8(8) . . . . ?
O9K Eu1 O2A Eu3 8.1(7) . . . . ?
O6K Eu1 O2A Eu3 44.3(4) . . . . ?
O8J Eu1 O2A Eu3 -125.7(6) . . . . ?
N1A Eu1 O2A Eu3 154.0(9) . . . . ?
O2H Eu1 O2A Eu3 -72.7(8) . . . . ?
Eu2 Eu1 O2A Eu3 -25.1(4) . . . . ?
Eu4 Eu1 O2A Eu3 32.0(4) . . . . ?
O5K Eu3 O2A C1A 12.7(18) 2_655 . . . ?
O5K Eu3 O2A C1A 153.0(17) . . . . ?
O1K Eu3 O2A C1A -164(2) . . . . ?
O1K Eu3 O2A C1A -60.6(18) 2_655 . . . ?
O6K Eu3 O2A C1A -21(2) 2_655 . . . ?
O6K Eu3 O2A C1A 111.6(19) . . . . ?
O2A Eu3 O2A C1A -110.0(19) 2_655 . . . ?
Cl1 Eu3 O2A C1A 70.0(19) . . . . ?
Eu1 Eu3 O2A C1A 157(2) . . . . ?
Eu1 Eu3 O2A C1A -62.7(19) 2_655 . . . ?
Eu4 Eu3 O2A C1A 123.9(18) . . . . ?
O5K Eu3 O2A Eu1 -144.5(6) 2_655 . . . ?
O5K Eu3 O2A Eu1 -4.2(7) . . . . ?
O1K Eu3 O2A Eu1 39.0(6) . . . . ?
O1K Eu3 O2A Eu1 142.3(6) 2_655 . . . ?
O6K Eu3 O2A Eu1 -178.5(5) 2_655 . . . ?
O6K Eu3 O2A Eu1 -45.6(4) . . . . ?
O2A Eu3 O2A Eu1 92.8(4) 2_655 . . . ?
Cl1 Eu3 O2A Eu1 -87.2(4) . . . . ?
Eu1 Eu3 O2A Eu1 140.1(3) 2_655 . . . ?
Eu4 Eu3 O2A Eu1 -33.2(4) . . . . ?
O9K Eu2 N1B C2B -16(2) . . . . ?
O1J Eu2 N1B C2B -157.5(18) . . . . ?
O1K Eu2 N1B C2B 111.4(19) . . . . ?
O1A Eu2 N1B C2B 130.3(18) 2_655 . . . ?
O7J Eu2 N1B C2B -80.7(17) . . . . ?
O1B Eu2 N1B C2B 2.6(15) . . . . ?
O5K Eu2 N1B C2B 59.0(17) . . . . ?
O2H Eu2 N1B C2B -110.9(18) . . . . ?
Eu4 Eu2 N1B C2B 18.2(17) . . . . ?
Eu1 Eu2 N1B C2B -7(3) . . . . ?
Eu3 Eu2 N1B C2B 80.7(17) . . . . ?
O2B C1B C2B N1B -174(2) . . . . ?
O1B C1B C2B N1B -1(3) . . . . ?
O2B C1B C2B C3B -46(3) . . . . ?
O1B C1B C2B C3B 127(2) . . . . ?
Eu2 N1B C2B C1B -2(3) . . . . ?
Eu2 N1B C2B C3B -129.7(15) . . . . ?
C1B C2B C3B C4B 174.4(19) . . . . ?
N1B C2B C3B C4B -56(3) . . . . ?
C2B C3B C4B C5B 128.5(17) . . . . ?
C2B C3B C4B C9B -56(2) . . . . ?
C9B C4B C5B C6B 0.0 . . . . ?
C3B C4B C5B C6B 175.6(15) . . . . ?
C4B C5B C6B C7B 0.0 . . . . ?
C5B C6B C7B C8B 0.0 . . . . ?
C5B C6B C7B O3B -173.5(17) . . . . ?
C6B C7B C8B C9B 0.0 . . . . ?
O3B C7B C8B C9B 173.5(17) . . . . ?
C7B C8B C9B C4B 0.0 . . . . ?
C5B C4B C9B C8B 0.0 . . . . ?
C3B C4B C9B C8B -175.1(16) . . . . ?
O2B C1B O1B Eu2 177.0(16) . . . . ?
C2B C1B O1B Eu2 5(3) . . . . ?
O2B C1B O1B Eu4 21(3) . . . . ?
C2B C1B O1B Eu4 -151.4(15) . . . . ?
O9K Eu2 O1B C1B 160.2(19) . . . . ?
O1J Eu2 O1B C1B 28(2) . . . . ?
O1K Eu2 O1B C1B -153.3(17) . . . . ?
O1A Eu2 O1B C1B -56.9(19) 2_655 . . . ?
O7J Eu2 O1B C1B 76.5(19) . . . . ?
O5K Eu2 O1B C1B -117.5(19) . . . . ?
N1B Eu2 O1B C1B -4.2(18) . . . . ?
O2H Eu2 O1B C1B 128.6(18) . . . . ?
Eu4 Eu2 O1B C1B -162(2) . . . . ?
Eu1 Eu2 O1B C1B 173.2(18) . . . . ?
Eu3 Eu2 O1B C1B -129.8(18) . . . . ?
O9K Eu2 O1B Eu4 -37.7(4) . . . . ?
O1J Eu2 O1B Eu4 -169.7(9) . . . . ?
O1K Eu2 O1B Eu4 8.8(7) . . . . ?
O1A Eu2 O1B Eu4 105.2(5) 2_655 . . . ?
O7J Eu2 O1B Eu4 -121.4(6) . . . . ?
O5K Eu2 O1B Eu4 44.6(4) . . . . ?
N1B Eu2 O1B Eu4 157.9(8) . . . . ?
O2H Eu2 O1B Eu4 -69.3(9) . . . . ?
Eu1 Eu2 O1B Eu4 -24.7(4) . . . . ?
Eu3 Eu2 O1B Eu4 32.3(4) . . . . ?
O3K Eu4 O1B C1B -52.1(17) . . . . ?
O6K Eu4 O1B C1B 158.5(16) . . . . ?
O9K Eu4 O1B C1B -159.7(18) . . . . ?
O4K Eu4 O1B C1B -14(2) . . . . ?
O10K Eu4 O1B C1B 20.1(17) . . . . ?
O5K Eu4 O1B C1B 116.1(18) . . . . ?
O1C Eu4 O1B C1B -103.2(17) . . . . ?
Cl1 Eu4 O1B C1B 77.5(17) . . . . ?
Eu5 Eu4 O1B C1B -56.1(17) . . . . ?
Eu2 Eu4 O1B C1B 162.4(19) . . . . ?
Eu3 Eu4 O1B C1B 129.1(17) . . . . ?
O3K Eu4 O1B Eu2 145.5(6) . . . . ?
O6K Eu4 O1B Eu2 -3.9(7) . . . . ?
O9K Eu4 O1B Eu2 37.9(5) . . . . ?
O4K Eu4 O1B Eu2 -176.2(5) . . . . ?
O10K Eu4 O1B Eu2 -142.3(5) . . . . ?
O5K Eu4 O1B Eu2 -46.3(5) . . . . ?
O1C Eu4 O1B Eu2 94.4(6) . . . . ?
Cl1 Eu4 O1B Eu2 -84.9(5) . . . . ?
Eu5 Eu4 O1B Eu2 141.5(3) . . . . ?
Eu3 Eu4 O1B Eu2 -33.4(4) . . . . ?
O1B C1B O2B Eu6 -9(4) . . . . ?
C2B C1B O2B Eu6 162.4(16) . . . . ?
O2K Eu6 O2B C1B -1(3) . . . . ?
O2J Eu6 O2B C1B 133(2) . . . . ?
O3K Eu6 O2B C1B 33(2) . . . . ?
O10K Eu6 O2B C1B -38(2) . . . . ?
O6J Eu6 O2B C1B 179(2) . . . . ?
O1D Eu6 O2B C1B -92(2) . . . . ?
N1D Eu6 O2B C1B -128(2) . . . . ?
O1H Eu6 O2B C1B 87(2) . . . . ?
Eu7 Eu6 O2B C1B -41(2) . . . . ?
Eu5 Eu6 O2B C1B 32(2) . . . . ?
Eu4 Eu6 O2B C1B -2(2) . . . . ?
O3K Eu5 N1C C2C 4(3) . . . . ?
O5J Eu5 N1C C2C -137(2) . . . . ?
O1C Eu5 N1C C2C 14.5(19) . . . . ?
O1E Eu5 N1C C2C 150(2) 2_655 . . . ?
O9J Eu5 N1C C2C -62(2) . . . . ?
O2K Eu5 N1C C2C 128(2) . . . . ?
O4K Eu5 N1C C2C 76(2) . . . . ?
O1H Eu5 N1C C2C -96(2) . . . . ?
Eu4 Eu5 N1C C2C 36(2) . . . . ?
Eu6 Eu5 N1C C2C 31(4) . . . . ?
Eu7 Eu5 N1C C2C 99(2) . . . . ?
Eu5 N1C C2C C3C -141.9(19) . . . . ?
Eu5 N1C C2C C1C -23(3) . . . . ?
O2C C1C C2C N1C -167(2) . . . . ?
O1C C1C C2C N1C 20(3) . . . . ?
O2C C1C C2C C3C -42(3) . . . . ?
O1C C1C C2C C3C 146(2) . . . . ?
N1C C2C C3C C4C -53(3) . . . . ?
C1C C2C C3C C4C -173(2) . . . . ?
C2C C3C C4C C5C 124(2) . . . . ?
C2C C3C C4C C9C -61(3) . . . . ?
C9C C4C C5C C6C 0.0 . . . . ?
C3C C4C C5C C6C 175(2) . . . . ?
C4C C5C C6C C7C 0.0 . . . . ?
C5C C6C C7C C8C 0.0 . . . . ?
C5C C6C C7C O3C 168(3) . . . . ?
C6C C7C C8C C9C 0.0 . . . . ?
O3C C7C C8C C9C -170(3) . . . . ?
C7C C8C C9C C4C 0.0 . . . . ?
C5C C4C C9C C8C 0.0 . . . . ?
C3C C4C C9C C8C -175(2) . . . . ?
O2C C1C O1C Eu5 178.4(17) . . . . ?
C2C C1C O1C Eu5 -10(3) . . . . ?
O2C C1C O1C Eu4 36(3) . . . . ?
C2C C1C O1C Eu4 -152.0(16) . . . . ?
O3K Eu5 O1C C1C 170(2) . . . . ?
O5J Eu5 O1C C1C 38(2) . . . . ?
O1E Eu5 O1C C1C -48(2) 2_655 . . . ?
O9J Eu5 O1C C1C 83(2) . . . . ?
O2K Eu5 O1C C1C -145.4(19) . . . . ?
O4K Eu5 O1C C1C -109(2) . . . . ?
N1C Eu5 O1C C1C -2(2) . . . . ?
O1H Eu5 O1C C1C 137.3(19) . . . . ?
Eu4 Eu5 O1C C1C -151(2) . . . . ?
Eu6 Eu5 O1C C1C -177.4(19) . . . . ?
Eu7 Eu5 O1C C1C -120.2(19) . . . . ?
O3K Eu5 O1C Eu4 -39.2(5) . . . . ?
O5J Eu5 O1C Eu4 -170.6(7) . . . . ?
O1E Eu5 O1C Eu4 103.0(5) 2_655 . . . ?
O9J Eu5 O1C Eu4 -125.5(6) . . . . ?
O2K Eu5 O1C Eu4 5.8(7) . . . . ?
O4K Eu5 O1C Eu4 42.4(4) . . . . ?
N1C Eu5 O1C Eu4 149.4(9) . . . . ?
O1H Eu5 O1C Eu4 -71.5(7) . . . . ?
Eu6 Eu5 O1C Eu4 -26.2(4) . . . . ?
Eu7 Eu5 O1C Eu4 31.0(4) . . . . ?
O3K Eu4 O1C C1C -168(2) . . . . ?
O6K Eu4 O1C C1C 11.3(18) . . . . ?
O9K Eu4 O1C C1C -59.4(19) . . . . ?
O4K Eu4 O1C C1C 107.3(19) . . . . ?
O10K Eu4 O1C C1C 149.2(18) . . . . ?
O5K Eu4 O1C C1C -26(2) . . . . ?
O1B Eu4 O1C C1C -111.7(19) . . . . ?
Cl1 Eu4 O1C C1C 67.6(19) . . . . ?
Eu5 Eu4 O1C C1C 152(2) . . . . ?
Eu2 Eu4 O1C C1C -64.8(19) . . . . ?
Eu3 Eu4 O1C C1C 6(2) . . . . ?
O3K Eu4 O1C Eu5 40.2(5) . . . . ?
O6K Eu4 O1C Eu5 -141.0(5) . . . . ?
O9K Eu4 O1C Eu5 148.3(5) . . . . ?
O4K Eu4 O1C Eu5 -45.0(4) . . . . ?
O10K Eu4 O1C Eu5 -3.1(7) . . . . ?
O5K Eu4 O1C Eu5 -178.2(5) . . . . ?
O1B Eu4 O1C Eu5 96.0(6) . . . . ?
Cl1 Eu4 O1C Eu5 -84.7(4) . . . . ?
Eu2 Eu4 O1C Eu5 142.9(3) . . . . ?
Eu3 Eu4 O1C Eu5 -146.0(2) . . . . ?
O1C C1C O2C Eu1 -22(4) . . . . ?
C2C C1C O2C Eu1 166.9(16) . . . . ?
O1K Eu1 O2C C1C 1(3) . . . . ?
O3J Eu1 O2C C1C 142(2) . . . . ?
O9K Eu1 O2C C1C 35(2) . . . . ?
O2A Eu1 O2C C1C -87(2) . . . . ?
O6K Eu1 O2C C1C -34(2) . . . . ?
O8J Eu1 O2C C1C 180(2) . . . . ?
N1A Eu1 O2C C1C -132(2) . . . . ?
O2H Eu1 O2C C1C 90(2) . . . . ?
Eu3 Eu1 O2C C1C -37(2) . . . . ?
Eu2 Eu1 O2C C1C 35(2) . . . . ?
Eu4 Eu1 O2C C1C 2(2) . . . . ?
O2K Eu6 N1D C2D 19(2) . . . . ?
O2B Eu6 N1D C2D 165.5(18) . . . . ?
O2J Eu6 N1D C2D -127.5(18) . . . . ?
O3K Eu6 N1D C2D 133.6(16) . . . . ?
O10K Eu6 N1D C2D 86.7(17) . . . . ?
O6J Eu6 N1D C2D -52.6(17) . . . . ?
O1D Eu6 N1D C2D 21.8(16) . . . . ?
O1H Eu6 N1D C2D -84(2) . . . . ?
Eu7 Eu6 N1D C2D 47.9(17) . . . . ?
Eu5 Eu6 N1D C2D 58(3) . . . . ?
Eu4 Eu6 N1D C2D 110.1(16) . . . . ?
Eu6 N1D C2D C3D -152.3(15) . . . . ?
Eu6 N1D C2D C1D -33(2) . . . . ?
O2D C1D C2D N1D -156(2) . . . . ?
O1D C1D C2D N1D 27(3) . . . . ?
O2D C1D C2D C3D -29(3) . . . . ?
O1D C1D C2D C3D 154(2) . . . . ?
N1D C2D C3D C4D -58(3) . . . . ?
C1D C2D C3D C4D -179.2(19) . . . . ?
C2D C3D C4D C5D -86(2) . . . . ?
C2D C3D C4D C9D 95(2) . . . . ?
C9D C4D C5D C6D 0.0 . . . . ?
C3D C4D C5D C6D -178.6(14) . . . . ?
C4D C5D C6D C7D 0.0 . . . . ?
C5D C6D C7D C8D 0.0 . . . . ?
C5D C6D C7D O3D 174.9(15) . . . . ?
C6D C7D C8D C9D 0.0 . . . . ?
O3D C7D C8D C9D -174.9(15) . . . . ?
C7D C8D C9D C4D 0.0 . . . . ?
C5D C4D C9D C8D 0.0 . . . . ?
C3D C4D C9D C8D 178.6(15) . . . . ?
O2D C1D O1D Eu6 173.5(16) . . . . ?
C2D C1D O1D Eu6 -9(3) . . . . ?
O2D C1D O1D Eu7 37(3) . . . . ?
C2D C1D O1D Eu7 -145.1(15) . . . . ?
O2K Eu6 O1D C1D 171.9(19) . . . . ?
O2B Eu6 O1D C1D -44.8(19) . . . . ?
O2J Eu6 O1D C1D 45(2) . . . . ?
O3K Eu6 O1D C1D -142.5(17) . . . . ?
O10K Eu6 O1D C1D -104.6(18) . . . . ?
O6J Eu6 O1D C1D 81.5(18) . . . . ?
N1D Eu6 O1D C1D -5.7(17) . . . . ?
O1H Eu6 O1D C1D 136.4(17) . . . . ?
Eu7 Eu6 O1D C1D -147.0(19) . . . . ?
Eu5 Eu6 O1D C1D -174.5(17) . . . . ?
Eu4 Eu6 O1D C1D -117.2(17) . . . . ?
O2K Eu6 O1D Eu7 -41.1(5) . . . . ?
O2B Eu6 O1D Eu7 102.3(5) . . . . ?
O2J Eu6 O1D Eu7 -167.8(7) . . . . ?
O3K Eu6 O1D Eu7 4.5(6) . . . . ?
O10K Eu6 O1D Eu7 42.5(3) . . . . ?
O6J Eu6 O1D Eu7 -131.5(5) . . . . ?
N1D Eu6 O1D Eu7 141.4(7) . . . . ?
O1H Eu6 O1D Eu7 -76.5(6) . . . . ?
Eu5 Eu6 O1D Eu7 -27.5(4) . . . . ?
Eu4 Eu6 O1D Eu7 29.8(3) . . . . ?
O4K Eu7 O1D C1D 145.2(16) . . . . ?
O8K Eu7 O1D C1D 6.6(17) . . . . ?
O2K Eu7 O1D C1D -171.2(18) . . . . ?
O10K Eu7 O1D C1D 104.2(17) . . . . ?
O7K Eu7 O1D C1D -64.6(17) . . . . ?
O8K Eu7 O1D C1D -30(2) 2_655 . . . ?
O2E Eu7 O1D C1D -115.4(17) 2_655 . . . ?
Cl1 Eu7 O1D C1D 64.0(18) . . . . ?
Eu6 Eu7 O1D C1D 147.6(19) . . . . ?
Eu8 Eu7 O1D C1D -68.7(17) 2_655 . . . ?
Eu7 Eu7 O1D C1D 1.7(18) 2_655 . . . ?
O4K Eu7 O1D Eu6 -2.4(6) . . . . ?
O8K Eu7 O1D Eu6 -141.1(5) . . . . ?
O2K Eu7 O1D Eu6 41.2(5) . . . . ?
O10K Eu7 O1D Eu6 -43.4(4) . . . . ?
O7K Eu7 O1D Eu6 147.8(5) . . . . ?
O8K Eu7 O1D Eu6 -177.7(5) 2_655 . . . ?
O2E Eu7 O1D Eu6 97.0(5) 2_655 . . . ?
Cl1 Eu7 O1D Eu6 -83.7(4) . . . . ?
Eu8 Eu7 O1D Eu6 143.6(2) 2_655 . . . ?
Eu7 Eu7 O1D Eu6 -145.9(2) 2_655 . . . ?
O1D C1D O2D Eu8 -13(4) . . . . ?
C2D C1D O2D Eu8 169.3(16) . . . . ?
O7K Eu8 O2D C1D 28(2) . . . . ?
O4J Eu8 O2D C1D 126(3) . . . . ?
O7K Eu8 O2D C1D -13(3) 2_655 . . . ?
O8K Eu8 O2D C1D -43(2) . . . . ?
O2E Eu8 O2D C1D -97(3) . . . . ?
O10J Eu8 O2D C1D 172(2) . . . . ?
N1E Eu8 O2D C1D -145(3) . . . . ?
O3H Eu8 O2D C1D 78(3) . . . . ?
Eu7 Eu8 O2D C1D -49(3) 2_655 . . . ?
Eu8 Eu8 O2D C1D 22(3) 2_655 . . . ?
Eu7 Eu8 O2D C1D -7(2) . . . . ?
O7K Eu8 N1E C2E 132.9(18) . . . . ?
O2D Eu8 N1E C2E 147(2) . . . . ?
O4J Eu8 N1E C2E -141(2) . . . . ?
O7K Eu8 N1E C2E 3(2) 2_655 . . . ?
O8K Eu8 N1E C2E 77.4(19) . . . . ?
O2E Eu8 N1E C2E 17.3(18) . . . . ?
O10J Eu8 N1E C2E -65.1(19) . . . . ?
O3H Eu8 N1E C2E -94.5(19) . . . . ?
Eu7 Eu8 N1E C2E 36.8(19) 2_655 . . . ?
Eu8 Eu8 N1E C2E 22(4) 2_655 . . . ?
Eu7 Eu8 N1E C2E 100.1(19) . . . . ?
Eu8 N1E C2E C3E -144.9(18) . . . . ?
Eu8 N1E C2E C1E -26(3) . . . . ?
O1E C1E C2E C3E -40(3) . . . . ?
O2E C1E C2E C3E 142(3) . . . . ?
O1E C1E C2E N1E -160(2) . . . . ?
O2E C1E C2E N1E 22(3) . . . . ?
N1E C2E C3E C4E -49(3) . . . . ?
C1E C2E C3E C4E -168(2) . . . . ?
C2E C3E C4E C5E -61(3) . . . . ?
C2E C3E C4E C9E 117(2) . . . . ?
C9E C4E C5E C6E 0.0 . . . . ?
C3E C4E C5E C6E 178.9(16) . . . . ?
C4E C5E C6E C7E 0.0 . . . . ?
C5E C6E C7E C8E 0.0 . . . . ?
C5E C6E C7E O3E 161(3) . . . . ?
C6E C7E C8E C9E 0.0 . . . . ?
O3E C7E C8E C9E -164(2) . . . . ?
C7E C8E C9E C4E 0.0 . . . . ?
C5E C4E C9E C8E 0.0 . . . . ?
C3E C4E C9E C8E -178.7(19) . . . . ?
O2E C1E O1E Eu5 -5(5) . . . 2_655 ?
C2E C1E O1E Eu5 176.1(16) . . . 2_655 ?
O1E C1E O2E Eu8 173(2) . . . . ?
C2E C1E O2E Eu8 -8(3) . . . . ?
O1E C1E O2E Eu7 25(4) . . . 2_655 ?
C2E C1E O2E Eu7 -156.6(16) . . . 2_655 ?
O7K Eu8 O2E C1E -148(2) . . . . ?
O2D Eu8 O2E C1E -56(2) . . . . ?
O4J Eu8 O2E C1E 31(2) . . . . ?
O7K Eu8 O2E C1E 164(2) 2_655 . . . ?
O8K Eu8 O2E C1E -113(2) . . . . ?
O10J Eu8 O2E C1E 74(2) . . . . ?
N1E Eu8 O2E C1E -4(2) . . . . ?
O3H Eu8 O2E C1E 128(2) . . . . ?
Eu7 Eu8 O2E C1E -156(2) 2_655 . . . ?
Eu8 Eu8 O2E C1E 177(2) 2_655 . . . ?
Eu7 Eu8 O2E C1E -126(2) . . . . ?
O7K Eu8 O2E Eu7 8.3(8) . . . 2_655 ?
O2D Eu8 O2E Eu7 100.1(5) . . . 2_655 ?
O4J Eu8 O2E Eu7 -173.1(8) . . . 2_655 ?
O7K Eu8 O2E Eu7 -40.0(5) 2_655 . . 2_655 ?
O8K Eu8 O2E Eu7 43.0(4) . . . 2_655 ?
O10J Eu8 O2E Eu7 -129.5(6) . . . 2_655 ?
N1E Eu8 O2E Eu7 152.1(8) . . . 2_655 ?
O3H Eu8 O2E Eu7 -75.3(7) . . . 2_655 ?
Eu8 Eu8 O2E Eu7 -26.7(5) 2_655 . . 2_655 ?
Eu7 Eu8 O2E Eu7 30.8(4) . . . 2_655 ?
